data_4126576
loop_
_publ_author_name
'Lamouroux, Arthur'
'Sebaoun, Laure'
'Wicher, Barbara'
'Kauffmann, Brice'
'Ferrand, Yann'
'Maurizot, Victor'
'Huc, Ivan'

_publ_section_title
;
 Controlling Dipole Orientation through Curvature: Aromatic Foldamer Bent
 \b-Sheets and Helix-Sheet-Helix Architectures.
;
_journal_name_full 'Journal of the American Chemical Society'
_journal_paper_doi 10.1021/jacs.7b07961
_journal_year 2017
_chemical_formula_moiety 'C141 H142 N26 O25, C H Cl3'
_chemical_formula_sum 'C142 H143 Cl3 N26 O25'
_chemical_formula_weight 2720.17
_space_group_crystal_system triclinic
_space_group_IT_number 2
_space_group_name_Hall '-P 1'
_space_group_name_H-M_alt 'P -1'
_symmetry_space_group_name_Hall '-P 1'
_symmetry_space_group_name_H-M 'P -1'
_audit_creation_method SHELXL-2016/4
_cell_angle_alpha 79.047(10)
_cell_angle_beta 88.988(13)
_cell_angle_gamma 83.752(8)
_cell_formula_units_Z 8
_cell_length_a 19.710(5)
_cell_length_b 37.726(8)
_cell_length_c 47.105(10)
_cell_measurement_reflns_used 9156
_cell_measurement_temperature 100(2)
_cell_measurement_theta_max 51.2
_cell_measurement_theta_min 9.0
_cell_volume 34184(13)
_computing_cell_refinement
;
CrystalClear-SM Expert 2.1 b32 (Rigaku, 2014)
;
_computing_data_collection
;
CrystalClear-SM Expert 2.1 b32 (Rigaku, 2014)
;
_computing_data_reduction
;
CrystalClear-SM Expert 2.1 b32 (Rigaku, 2014)
;
_computing_publication_material 'SHELXL-2014/7 (Sheldrick, 2014)'
_computing_structure_refinement 'SHELXL-2014/7 (Sheldrick, 2014)'
_computing_structure_solution 'SHELXT-2014/7 (Sheldrick, 2014)'
_diffrn_ambient_temperature 100(2)
_diffrn_detector_area_resol_mean 5.8140
_diffrn_measured_fraction_theta_full 0.990
_diffrn_measured_fraction_theta_max 0.990
_diffrn_measurement_device_type 'partial chi'
_diffrn_measurement_method \w-scans
_diffrn_radiation_type CuK\a
_diffrn_radiation_wavelength 1.54178
_diffrn_reflns_av_R_equivalents 0.1339
_diffrn_reflns_av_unetI/netI 0.1459
_diffrn_reflns_Laue_measured_fraction_full 0.990
_diffrn_reflns_Laue_measured_fraction_max 0.990
_diffrn_reflns_limit_h_max 16
_diffrn_reflns_limit_h_min -17
_diffrn_reflns_limit_k_max 32
_diffrn_reflns_limit_k_min -32
_diffrn_reflns_limit_l_max 40
_diffrn_reflns_limit_l_min -40
_diffrn_reflns_number 197444
_diffrn_reflns_point_group_measured_fraction_full 0.990
_diffrn_reflns_point_group_measured_fraction_max 0.990
_diffrn_reflns_theta_full 42.093
_diffrn_reflns_theta_max 42.093
_diffrn_reflns_theta_min 1.669
_diffrn_source 'Rigaku MM007 rotating anode'
_exptl_absorpt_coefficient_mu 1.022
_exptl_absorpt_correction_T_max 1.00
_exptl_absorpt_correction_T_min 0.22
_exptl_absorpt_correction_type multi-scan
_exptl_absorpt_process_details 'CrystalClear-SM Expert 2.1 b32 (Rigaku, 2014)'
_exptl_crystal_colour yellow
_exptl_crystal_density_diffrn 1.057
_exptl_crystal_description plate
_exptl_crystal_F_000 11424
_exptl_crystal_size_max 0.300
_exptl_crystal_size_mid 0.030
_exptl_crystal_size_min 0.020
_refine_diff_density_max 0.766
_refine_diff_density_min -0.490
_refine_diff_density_rms 0.105
_refine_ls_extinction_method none
_refine_ls_goodness_of_fit_ref 1.686
_refine_ls_hydrogen_treatment undef
_refine_ls_matrix_type full
_refine_ls_number_parameters 2233
_refine_ls_number_reflns 46607
_refine_ls_number_restraints 256
_refine_ls_restrained_S_all 1.682
_refine_ls_R_factor_all 0.3140
_refine_ls_R_factor_gt 0.1892
_refine_ls_shift/su_max 0.005
_refine_ls_shift/su_mean 0.000
_refine_ls_structure_factor_coef Fsqd
_refine_ls_weighting_details 'w=1/[\s^2^(Fo^2^)+(0.1000P)^2^] where P=(Fo^2^+2Fc^2^)/3'
_refine_ls_weighting_scheme calc
_refine_ls_wR_factor_gt 0.4252
_refine_ls_wR_factor_ref 0.4616
_reflns_Friedel_coverage 0.000
_reflns_number_gt 14423
_reflns_number_total 46607
_reflns_threshold_expression 'I > 2\s(I)'
_cod_data_source_file ja7b07961_si_006.cif
_cod_data_source_block q3pn2at_a
_cod_depositor_comments
;
The following automatic conversions were performed:

'_exptl_absorpt_correction_type' value 'Multi-scan' changed to
'multi-scan' according to
/home/data/users/saulius/crontab/automatic-downloads/rss-feeds/ACS/lib/dictionaries/cif_core.dic
dictionary named 'cif_core.dic' version 2.4.2 from 2011-04-26.

Automatic conversion script
Id: cif_fix_values 4973 2017-02-22 13:04:09Z antanas 
;
_cod_original_cell_volume 34183(13)
_cod_database_code 4126576
_shelx_shelxl_version_number 2016/4
_shelx_space_group_comment
;
The symmetry employed for this shelxl refinement is uniquely defined
by the following loop, which should always be used as a source of
symmetry information in preference to the above space-group names.
They are only intended as comments.
;
_shelx_estimated_absorpt_t_min 0.749
_shelx_estimated_absorpt_t_max 0.980

loop_
_space_group_symop_operation_xyz
'x, y, z'
'-x, -y, -z'

loop_
_atom_site_label
_atom_site_type_symbol
_atom_site_fract_x
_atom_site_fract_y
_atom_site_fract_z
_atom_site_U_iso_or_equiv
_atom_site_adp_type
_atom_site_occupancy
_atom_site_site_symmetry_order
_atom_site_calc_flag
_atom_site_refinement_flags_posn
N1A N 0.9655(11) 0.8093(6) 0.5445(5) 0.118(8) Uiso 1 1 d .
C1A C 0.9410(11) 0.8302(3) 0.5597(5) 0.116(10) Uiso 1 1 d D
O1A O 0.8958(9) 0.8250(5) 0.5785(4) 0.129(7) Uiso 1 1 d D
C2A C 1.0723(13) 0.7861(7) 0.4539(4) 0.109(10) Uiso 1 1 d D
N2A N 1.0477(10) 0.8211(6) 0.4531(5) 0.112(8) Uiso 1 1 d .
O2A O 1.1050(10) 0.7711(5) 0.4362(5) 0.136(7) Uiso 1 1 d .
C3A C 0.8938(14) 0.9197(12) 0.4743(5) 0.183(16) Uiso 1 1 d D
N3A N 0.8678(11) 0.8849(6) 0.4880(5) 0.119(8) Uiso 1 1 d .
O3A O 0.8639(12) 0.9458(7) 0.4833(5) 0.186(10) Uiso 1 1 d .
C4A C 0.7142(17) 0.7776(3) 0.5586(7) 0.132(11) Uiso 1 1 d D
N4A N 0.7614(11) 0.7940(6) 0.5396(5) 0.134(9) Uiso 1 1 d .
O4A O 0.6697(13) 0.7916(7) 0.5712(5) 0.196(10) Uiso 1 1 d .
C5A C 0.8738(13) 0.5952(6) 0.4970(4) 0.175(15) Uiso 1 1 d D
N5A N 0.8676(11) 0.6285(6) 0.5025(5) 0.133(9) Uiso 1 1 d .
N5B N 0.8100(8) 0.8436(5) 0.5167(4) 0.103(7) Uiso 1 1 d G
C28B C 0.8175(8) 0.8804(6) 0.5092(3) 0.114(10) Uiso 1 1 d G
C29B C 0.7773(11) 0.9053(4) 0.5223(5) 0.125(10) Uiso 1 1 d G
C30B C 0.7296(10) 0.8933(6) 0.5430(4) 0.133(11) Uiso 1 1 d G
C31B C 0.7221(8) 0.8565(7) 0.5506(3) 0.122(10) Uiso 1 1 d G
C32B C 0.7623(10) 0.8317(4) 0.5374(4) 0.132(11) Uiso 1 1 d G
O5A O 0.8529(10) 0.5662(5) 0.5096(4) 0.146(7) Uiso 1 1 d D
C6A C 1.0537(14) 0.6945(3) 0.3474(6) 0.116(11) Uiso 1 1 d D
N6A N 1.0245(12) 0.6889(7) 0.3738(6) 0.150(10) Uiso 1 1 d D
O6A O 1.0748(9) 0.6755(5) 0.3315(4) 0.126(7) Uiso 1 1 d .
C7A C 0.8440(13) 0.9207(9) 0.3804(6) 0.146(13) Uiso 1 1 d D
N7A N 0.8167(11) 0.8997(6) 0.4037(5) 0.120(8) Uiso 1 1 d D
O7A O 0.8309(10) 0.9547(6) 0.3793(4) 0.146(8) Uiso 1 1 d .
C8A C 0.5743(14) 0.8846(5) 0.3212(7) 0.120(11) Uiso 1 1 d D
N8A N 0.6200(13) 0.9306(7) 0.4876(5) 0.151(10) Uiso 1 1 d .
O8A O 0.5581(9) 0.9182(4) 0.3167(4) 0.126(7) Uiso 1 1 d D
C9A C 0.7658(19) 0.6514(4) 0.2958(9) 0.162(15) Uiso 1 1 d D
N9A N 0.4155(12) 0.9094(7) 0.4434(6) 0.152(10) Uiso 1 1 d .
O9A O 0.8010(14) 0.6326(8) 0.2819(6) 0.218(12) Uiso 1 1 d .
N10A N 0.5589(10) 0.8655(5) 0.3485(5) 0.101(7) Uiso 1 1 d .
O10A O 0.7395(11) 0.6429(5) 0.3210(6) 0.175(9) Uiso 1 1 d D
C10A C 0.746(2) 0.6022(6) 0.3314(9) 0.25(2) Uiso 1 1 d D
C1C C 0.7643(9) 0.9075(8) 0.4236(4) 0.109(10) Uiso 1 1 d G
C2C C 0.7312(12) 0.8791(5) 0.4388(5) 0.130(11) Uiso 1 1 d G
C3C C 0.6827(11) 0.8856(6) 0.4595(5) 0.115(10) Uiso 1 1 d G
C4C C 0.6674(10) 0.9205(8) 0.4651(4) 0.167(14) Uiso 1 1 d G
C5C C 0.7006(14) 0.9489(5) 0.4499(6) 0.163(13) Uiso 1 1 d G
C6C C 0.7490(12) 0.9424(6) 0.4291(5) 0.180(14) Uiso 1 1 d G
N1C N 0.5170(12) 0.9214(4) 0.4657(4) 0.188(12) Uiso 1 1 d G
C9C C 0.5500(8) 0.9332(5) 0.4874(5) 0.143(12) Uiso 1 1 d G
C10C C 0.5123(12) 0.9460(4) 0.5093(4) 0.129(11) Uiso 1 1 d G
C11C C 0.4416(12) 0.9470(4) 0.5095(4) 0.128(11) Uiso 1 1 d G
C12C C 0.4086(8) 0.9351(5) 0.4877(5) 0.138(12) Uiso 1 1 d G
C13C C 0.4463(13) 0.9223(4) 0.4658(4) 0.135(11) Uiso 1 1 d G
O1B O 1.1611(9) 0.8530(7) 0.5191(6) 0.216(11) Uiso 1 1 d .
O2B O 1.1370(9) 0.8774(6) 0.4790(7) 0.210(12) Uiso 1 1 d .
N1B N 1.1366(4) 0.8768(4) 0.5025(9) 0.170(13) Uiso 1 1 d .
N2B N 1.0165(7) 0.8713(2) 0.5334(3) 0.104(7) Uiso 1 1 d G
C8B C 0.9600(7) 0.8681(3) 0.5485(3) 0.104(9) Uiso 1 1 d DG
C7B C 0.9230(6) 0.8960(4) 0.5603(3) 0.089(8) Uiso 1 1 d G
C6B C 0.9465(6) 0.9300(4) 0.5546(3) 0.139(11) Uiso 1 1 d G
C5B C 1.0050(5) 0.9357(2) 0.5369(2) 0.119(10) Uiso 1 1 d G
C4B C 1.0304(8) 0.9697(3) 0.5288(3) 0.105(9) Uiso 1 1 d G
C3B C 1.0885(8) 0.9725(4) 0.5125(3) 0.137(11) Uiso 1 1 d G
C2B C 1.1258(6) 0.9418(5) 0.5046(3) 0.119(10) Uiso 1 1 d G
C1B C 1.1032(5) 0.9080(4) 0.5127(3) 0.101(9) Uiso 1 1 d G
C9B C 1.0397(5) 0.9047(3) 0.52791(19) 0.116(10) Uiso 1 1 d G
C14C C 0.4509(9) 0.9000(8) 0.4180(4) 0.143(12) Uiso 1 1 d G
C15C C 0.4702(10) 0.8634(6) 0.4181(4) 0.123(10) Uiso 1 1 d G
C16C C 0.5067(10) 0.8529(4) 0.3950(6) 0.119(10) Uiso 1 1 d G
C17C C 0.5239(8) 0.8789(7) 0.3718(4) 0.104(9) Uiso 1 1 d G
C18C C 0.5046(11) 0.9155(6) 0.3716(4) 0.130(11) Uiso 1 1 d G
C19C C 0.4680(11) 0.9260(4) 0.3947(6) 0.140(11) Uiso 1 1 d G
N3B N 1.0180(6) 0.7756(3) 0.4996(3) 0.105(7) Uiso 1 1 d G
C17B C 1.0441(6) 0.7601(5) 0.4785(3) 0.093(8) Uiso 1 1 d DG
C16B C 1.0504(7) 0.7224(5) 0.4786(3) 0.146(12) Uiso 1 1 d G
C15B C 1.0243(8) 0.7001(3) 0.5021(3) 0.162(13) Uiso 1 1 d G
C14B C 0.9917(6) 0.7156(3) 0.5247(3) 0.131(11) Uiso 1 1 d G
C13B C 0.9607(8) 0.6953(3) 0.5487(3) 0.129(11) Uiso 1 1 d G
C12B C 0.9323(7) 0.7121(5) 0.5701(3) 0.128(10) Uiso 1 1 d G
C11B C 0.9361(7) 0.7494(5) 0.5694(3) 0.133(11) Uiso 1 1 d G
C10B C 0.9671(7) 0.7701(4) 0.5465(3) 0.092(8) Uiso 1 1 d G
C18B C 0.9926(5) 0.7536(3) 0.5228(2) 0.127(11) Uiso 1 1 d G
N4B N 0.9767(7) 0.8844(4) 0.4497(2) 0.112(7) Uiso 1 1 d G
C26B C 0.9415(6) 0.9162(5) 0.4493(3) 0.155(12) Uiso 1 1 d DG
C25B C 0.9519(7) 0.9486(4) 0.4299(4) 0.086(8) Uiso 1 1 d G
C24B C 1.0012(7) 0.9466(3) 0.4087(3) 0.148(12) Uiso 1 1 d G
C23B C 1.0379(6) 0.9125(3) 0.4069(2) 0.126(10) Uiso 1 1 d G
C22B C 1.0863(7) 0.9075(4) 0.3853(3) 0.106(9) Uiso 1 1 d G
C21B C 1.1212(7) 0.8739(5) 0.3856(3) 0.132(11) Uiso 1 1 d G
C20B C 1.1121(7) 0.8443(4) 0.4081(4) 0.128(11) Uiso 1 1 d G
C19B C 1.0661(7) 0.8483(3) 0.4300(3) 0.105(9) Uiso 1 1 d G
C27B C 1.0253(5) 0.8825(3) 0.4289(2) 0.106(9) Uiso 1 1 d G
N6B N 0.7642(7) 0.7234(3) 0.5408(3) 0.097(7) Uiso 1 1 d G
N7B N 0.8171(6) 0.6744(4) 0.5245(3) 0.107(7) Uiso 1 1 d G
C33B C 0.7223(7) 0.7372(3) 0.5593(4) 0.112(9) Uiso 1 1 d DG
C34B C 0.6903(7) 0.7170(5) 0.5826(3) 0.149(12) Uiso 1 1 d G
C35B C 0.7012(7) 0.6798(5) 0.5865(3) 0.184(14) Uiso 1 1 d G
C36B C 0.7421(6) 0.6637(3) 0.5664(2) 0.129(11) Uiso 1 1 d G
C37B C 0.7536(9) 0.6254(3) 0.5667(4) 0.146(12) Uiso 1 1 d G
C38B C 0.7959(9) 0.6132(3) 0.5467(4) 0.179(14) Uiso 1 1 d G
C39B C 0.8277(7) 0.6387(4) 0.5254(3) 0.160(13) Uiso 1 1 d G
C40B C 0.7745(5) 0.6865(3) 0.5442(2) 0.130(11) Uiso 1 1 d G
N8B N 0.9274(6) 0.6225(4) 0.4530(3) 0.132(8) Uiso 1 1 d G
N9B N 0.9793(7) 0.6521(3) 0.4133(3) 0.121(8) Uiso 1 1 d G
C41B C 0.9113(7) 0.5918(5) 0.4692(3) 0.164(13) Uiso 1 1 d DG
C42B C 0.9323(8) 0.5570(4) 0.4643(3) 0.117(10) Uiso 1 1 d G
C43B C 0.9717(8) 0.5538(3) 0.4403(4) 0.144(12) Uiso 1 1 d G
C44B C 0.9869(6) 0.5858(3) 0.4214(3) 0.154(12) Uiso 1 1 d G
C45B C 1.0229(8) 0.5866(5) 0.3945(3) 0.164(13) Uiso 1 1 d G
C46B C 1.0364(8) 0.6191(6) 0.3786(3) 0.140(12) Uiso 1 1 d G
C47B C 1.0136(8) 0.6521(4) 0.3886(3) 0.128(11) Uiso 1 1 d G
C48B C 0.9653(5) 0.6198(3) 0.4289(3) 0.130(11) Uiso 1 1 d G
N10B N 1.0176(6) 0.7538(2) 0.3542(3) 0.098(7) Uiso 1 1 d G
N11B N 0.9074(5) 0.8670(3) 0.3702(2) 0.093(7) Uiso 1 1 d G
C49B C 1.0523(6) 0.7350(3) 0.3369(3) 0.128(11) Uiso 1 1 d DG
C50B C 1.0720(6) 0.7485(3) 0.3080(3) 0.112(10) Uiso 1 1 d G
C51B C 1.0553(6) 0.7849(3) 0.2973(2) 0.151(12) Uiso 1 1 d G
C52B C 1.0179(4) 0.8074(3) 0.31478(19) 0.126(10) Uiso 1 1 d G
C53B C 1.0002(5) 0.8445(3) 0.30551(18) 0.108(9) Uiso 1 1 d G
C54B C 0.9642(4) 0.8647(2) 0.32359(19) 0.087(8) Uiso 1 1 d G
C55B C 0.9453(6) 0.9039(2) 0.3153(3) 0.120(10) Uiso 1 1 d G
C56B C 0.9116(6) 0.9221(3) 0.3340(3) 0.099(9) Uiso 1 1 d G
C57B C 0.8929(5) 0.9023(3) 0.3615(3) 0.116(10) Uiso 1 1 d DG
C58B C 0.9436(4) 0.8484(3) 0.35179(18) 0.099(9) Uiso 1 1 d G
C59B C 0.9622(5) 0.8109(3) 0.36064(18) 0.117(10) Uiso 1 1 d G
C60B C 0.9999(4) 0.7899(2) 0.3430(2) 0.123(10) Uiso 1 1 d G
C61B C 0.9442(14) 0.7949(7) 0.3932(6) 0.127(11) Uiso 1 1 d .
O1C O 0.6045(16) 0.9661(5) 0.5286(5) 0.218(12) Uiso 1 1 d .
N2C N 0.545(2) 0.9629(3) 0.5300(3) 0.257(19) Uiso 1 1 d D
O2C O 0.5062(13) 0.9736(5) 0.5491(5) 0.243(12) Uiso 1 1 d D
N3C N 0.335(2) 0.9340(3) 0.4895(4) 0.245(19) Uiso 1 1 d .
O3C O 0.3109(14) 0.9464(5) 0.5084(6) 0.224(11) Uiso 1 1 d .
O4C O 0.3040(11) 0.9212(4) 0.4727(5) 0.165(9) Uiso 1 1 d .
C7C C 0.6439(14) 0.8554(8) 0.4768(6) 0.132(11) Uiso 1 1 d .
C8C C 0.6939(16) 0.9883(9) 0.4606(7) 0.164(13) Uiso 1 1 d .
C20C C 0.4548(15) 0.9684(8) 0.3983(7) 0.150(12) Uiso 1 1 d .
C21C C 0.4532(14) 0.8323(8) 0.4465(6) 0.137(11) Uiso 1 1 d .
N4C N 0.6211(5) 0.8276(3) 0.3144(2) 0.092(7) Uiso 1 1 d G
N5C N 0.7193(6) 0.7115(2) 0.2995(3) 0.140(9) Uiso 1 1 d G
C22C C 0.6094(5) 0.8628(3) 0.3048(3) 0.107(10) Uiso 1 1 d G
C23C C 0.6320(6) 0.8821(2) 0.2780(3) 0.119(10) Uiso 1 1 d G
C24C C 0.6677(6) 0.8622(2) 0.2599(2) 0.093(9) Uiso 1 1 d G
C25C C 0.6824(4) 0.8237(2) 0.26858(18) 0.088(8) Uiso 1 1 d G
C26C C 0.7172(5) 0.8018(3) 0.25116(18) 0.077(8) Uiso 1 1 d G
C27C C 0.7295(4) 0.7647(3) 0.2609(2) 0.127(11) Uiso 1 1 d G
C28C C 0.7646(6) 0.7403(3) 0.2434(3) 0.125(11) Uiso 1 1 d G
C29C C 0.7738(6) 0.7044(3) 0.2538(3) 0.129(10) Uiso 1 1 d G
C30C C 0.7505(6) 0.6911(3) 0.2824(3) 0.135(11) Uiso 1 1 d DG
C31C C 0.7077(4) 0.7478(2) 0.2888(2) 0.109(10) Uiso 1 1 d G
C32C C 0.6725(5) 0.7705(3) 0.30586(18) 0.096(9) Uiso 1 1 d G
C33C C 0.6581(4) 0.8082(3) 0.29637(18) 0.095(9) Uiso 1 1 d G
C34C C 0.6513(13) 0.7504(7) 0.3363(6) 0.118(10) Uiso 1 1 d .
C1E C 0.2160(18) 0.6423(12) 0.3452(5) 0.209(17) Uiso 1 1 d D
N1E N 0.2313(14) 0.6809(8) 0.3332(6) 0.179(11) Uiso 1 1 d .
O1E O 0.1948(12) 0.6425(6) 0.3704(5) 0.193(10) Uiso 1 1 d D
C2E C 0.3469(16) 0.7630(7) 0.2595(5) 0.218(19) Uiso 1 1 d D
N2E N 0.3658(13) 0.7289(8) 0.2603(6) 0.145(10) Uiso 1 1 d .
N2F N 0.2361(8) 0.6362(5) 0.2959(4) 0.213(13) Uiso 1 1 d G
C8F C 0.2242(8) 0.6222(7) 0.3231(4) 0.225(18) Uiso 1 1 d G
C7F C 0.2163(9) 0.5852(7) 0.3339(4) 0.179(14) Uiso 1 1 d G
C6F C 0.2245(11) 0.5615(5) 0.3146(5) 0.28(2) Uiso 1 1 d G
C5F C 0.2416(8) 0.5748(4) 0.2853(4) 0.35(3) Uiso 1 1 d G
C4F C 0.2543(13) 0.5525(4) 0.2645(6) 0.35(3) Uiso 1 1 d G
C3F C 0.2681(13) 0.5676(6) 0.2365(5) 0.38(3) Uiso 1 1 d G
C2F C 0.2669(11) 0.6055(7) 0.2274(4) 0.29(2) Uiso 1 1 d G
C1F C 0.2535(9) 0.6283(5) 0.2470(4) 0.240(19) Uiso 1 1 d DG
C9F C 0.2439(6) 0.6129(4) 0.2770(4) 0.239(19) Uiso 1 1 d G
O2E O 0.3517(12) 0.7888(6) 0.2388(5) 0.195(10) Uiso 1 1 d D
C3E C 0.4062(3) 0.6018(6) 0.3152(3) 0.25(2) Uiso 1 1 d D
N3E N 0.3867(3) 0.6254(6) 0.3328(3) 0.166(10) Uiso 1 1 d D
O3E O 0.4115(7) 0.5688(8) 0.3203(5) 0.241(12) Uiso 1 1 d .
C4E C 0.313(3) 0.6706(9) 0.4462(9) 0.30(3) Uiso 1 1 d D
N4E N 0.3230(12) 0.6665(6) 0.4160(6) 0.146(9) Uiso 1 1 d .
O4E O 0.3247(13) 0.6426(6) 0.4652(5) 0.204(10) Uiso 1 1 d D
C5E C 0.3023(13) 0.8906(6) 0.3945(6) 0.107(10) Uiso 1 1 d D
N5E N 0.3103(9) 0.8548(6) 0.3921(4) 0.098(7) Uiso 1 1 d D
N5F N 0.3562(3) 0.6389(4) 0.3736(4) 0.125(8) Uiso 1 1 d G
C28F C 0.3712(5) 0.6093(6) 0.3601(3) 0.223(18) Uiso 1 1 d G
C29F C 0.3657(6) 0.5744(5) 0.3752(5) 0.141(11) Uiso 1 1 d G
C30F C 0.3451(7) 0.5690(4) 0.4040(5) 0.157(12) Uiso 1 1 d G
C31F C 0.3301(8) 0.5986(6) 0.4175(3) 0.142(12) Uiso 1 1 d G
C32F C 0.3357(6) 0.6335(5) 0.4024(4) 0.148(12) Uiso 1 1 d G
O5E O 0.2889(9) 0.9071(5) 0.4133(4) 0.112(6) Uiso 1 1 d .
C6E C 0.4928(15) 0.8761(5) 0.2369(6) 0.134(11) Uiso 1 1 d D
N6E N 0.4600(10) 0.8728(5) 0.2631(5) 0.102(7) Uiso 1 1 d .
O6E O 0.4955(9) 0.9062(5) 0.2206(4) 0.120(6) Uiso 1 1 d D
C7E C 0.58209(19) 0.6256(3) 0.3114(2) 0.181(15) Uiso 1 1 d D
N7E N 0.5651(4) 0.6373(5) 0.3362(3) 0.160(10) Uiso 1 1 d D
O7E O 0.5958(5) 0.5940(4) 0.3069(5) 0.200(10) Uiso 1 1 d D
C8E C 0.844(2) 0.6541(9) 0.3742(7) 0.177(16) Uiso 1 1 d D
N8E N 0.4891(11) 0.5653(6) 0.4444(5) 0.131(8) Uiso 1 1 d .
O8E O 0.8694(10) 0.6242(7) 0.3700(4) 0.157(8) Uiso 1 1 d .
C9E C 0.7605(15) 0.9082(5) 0.3100(5) 0.126(11) Uiso 1 1 d D
N9E N 0.7029(12) 0.5768(6) 0.4956(5) 0.148(9) Uiso 1 1 d .
O9E O 0.7589(9) 0.9371(5) 0.2918(4) 0.123(6) Uiso 1 1 d D
C10E C 0.6943(15) 0.9389(9) 0.3418(6) 0.137(11) Uiso 1 1 d .
N10E N 0.8007(14) 0.6642(7) 0.3937(7) 0.159(11) Uiso 1 1 d .
O10E O 0.7301(9) 0.9073(5) 0.3343(4) 0.105(6) Uiso 1 1 d .
C1G C 0.5568(7) 0.6191(7) 0.3649(3) 0.184(15) Uiso 1 1 d DG
C2G C 0.5390(8) 0.6416(4) 0.3847(5) 0.124(10) Uiso 1 1 d G
C3G C 0.5174(9) 0.6268(6) 0.4123(5) 0.111(9) Uiso 1 1 d DG
C4G C 0.5137(9) 0.5897(6) 0.4201(3) 0.164(13) Uiso 1 1 d G
C5G C 0.5316(9) 0.5672(4) 0.4003(5) 0.098(8) Uiso 1 1 d G
C6G C 0.5532(8) 0.5820(6) 0.3727(4) 0.208(16) Uiso 1 1 d G
N1F N 0.2395(5) 0.6670(5) 0.2408(2) 0.169(10) Uiso 1 1 d D
O1F O 0.2876(13) 0.6763(10) 0.2188(6) 0.359(19) Uiso 1 1 d D
O2F O 0.2018(10) 0.6930(8) 0.2478(4) 0.290(15) Uiso 1 1 d D
C14G C 0.7240(10) 0.5979(7) 0.4676(4) 0.160(13) Uiso 1 1 d G
C15G C 0.7157(9) 0.6355(7) 0.4636(5) 0.127(11) Uiso 1 1 d DG
C16G C 0.7410(11) 0.6561(4) 0.4388(6) 0.130(11) Uiso 1 1 d G
C17G C 0.7745(11) 0.6390(8) 0.4181(4) 0.145(12) Uiso 1 1 d G
C18G C 0.7828(9) 0.6013(8) 0.4221(5) 0.164(13) Uiso 1 1 d G
C19G C 0.7575(11) 0.5808(4) 0.4469(6) 0.129(11) Uiso 1 1 d G
N3F N 0.2859(8) 0.7438(5) 0.3004(3) 0.227(14) Uiso 1 1 d G
C17F C 0.3016(8) 0.7736(6) 0.2834(3) 0.116(10) Uiso 1 1 d DG
C16F C 0.2809(9) 0.8093(5) 0.2876(4) 0.147(12) Uiso 1 1 d G
C15F C 0.2434(9) 0.8132(4) 0.3123(4) 0.144(12) Uiso 1 1 d G
C14F C 0.2286(6) 0.7818(3) 0.3324(3) 0.177(14) Uiso 1 1 d G
C13F C 0.1941(8) 0.7832(5) 0.3587(3) 0.201(15) Uiso 1 1 d G
C12F C 0.1797(8) 0.7517(6) 0.3763(3) 0.117(9) Uiso 1 1 d G
C11F C 0.1961(9) 0.7176(5) 0.3683(4) 0.143(11) Uiso 1 1 d G
C10F C 0.2289(8) 0.7153(3) 0.3425(4) 0.153(12) Uiso 1 1 d G
C18F C 0.2490(6) 0.7477(3) 0.3246(3) 0.194(15) Uiso 1 1 d G
N4F N 0.4064(5) 0.6575(6) 0.2779(3) 0.179(11) Uiso 1 1 d G
C26F C 0.4223(6) 0.6222(6) 0.2855(4) 0.196(16) Uiso 1 1 d DG
C25F C 0.4513(8) 0.5992(5) 0.2669(5) 0.195(15) Uiso 1 1 d G
C24F C 0.4671(9) 0.6154(6) 0.2390(5) 0.30(3) Uiso 1 1 d G
C23F C 0.4550(8) 0.6537(6) 0.2302(3) 0.25(2) Uiso 1 1 d G
C22F C 0.4726(12) 0.6726(8) 0.2027(3) 0.32(3) Uiso 1 1 d G
C21F C 0.4571(13) 0.7094(8) 0.1956(4) 0.235(19) Uiso 1 1 d G
C20F C 0.4207(12) 0.7291(6) 0.2148(6) 0.208(17) Uiso 1 1 d G
C19F C 0.3977(15) 0.7070(10) 0.2433(7) 0.137(12) Uiso 1 1 d .
C27F C 0.4207(19) 0.6736(12) 0.2482(9) 0.204(17) Uiso 1 1 d .
N6F N 0.3086(7) 0.7343(4) 0.4295(4) 0.153(10) Uiso 1 1 d G
N7F N 0.3031(7) 0.7954(4) 0.4133(3) 0.116(8) Uiso 1 1 d G
C33F C 0.2973(9) 0.7062(4) 0.4500(5) 0.27(2) Uiso 1 1 d G
C34F C 0.2649(10) 0.7084(4) 0.4762(4) 0.190(15) Uiso 1 1 d G
C35F C 0.2443(8) 0.7424(5) 0.4819(3) 0.133(11) Uiso 1 1 d G
C36F C 0.2587(6) 0.7732(4) 0.4615(2) 0.153(12) Uiso 1 1 d G
C37F C 0.2448(8) 0.8101(5) 0.4655(4) 0.155(12) Uiso 1 1 d G
C38F C 0.2591(8) 0.8376(4) 0.4438(5) 0.149(12) Uiso 1 1 d G
C39F C 0.2888(8) 0.8293(4) 0.4175(4) 0.125(11) Uiso 1 1 d G
C40F C 0.2895(5) 0.7681(4) 0.4350(2) 0.141(12) Uiso 1 1 d G
N8F N 0.3586(6) 0.8885(3) 0.3472(2) 0.105(7) Uiso 1 1 d G
N9F N 0.4094(6) 0.8841(3) 0.3041(3) 0.086(6) Uiso 1 1 d G
C41F C 0.3284(6) 0.9086(4) 0.3650(2) 0.073(7) Uiso 1 1 d G
C42F C 0.3127(7) 0.9461(4) 0.3586(3) 0.119(10) Uiso 1 1 d G
C43F C 0.3313(7) 0.9643(3) 0.3319(3) 0.153(12) Uiso 1 1 d G
C44F C 0.3673(5) 0.9444(2) 0.3128(2) 0.126(10) Uiso 1 1 d G
C45F C 0.3942(7) 0.9601(3) 0.2854(3) 0.131(11) Uiso 1 1 d G
C46F C 0.4261(7) 0.9379(4) 0.2684(2) 0.095(8) Uiso 1 1 d G
C47F C 0.4332(6) 0.8992(4) 0.2785(3) 0.104(9) Uiso 1 1 d G
C48F C 0.3785(4) 0.9061(2) 0.3209(2) 0.112(10) Uiso 1 1 d G
N10F N 0.5131(4) 0.8147(3) 0.2509(3) 0.118(8) Uiso 1 1 d G
N11F N 0.5617(5) 0.6883(3) 0.2889(2) 0.171(11) Uiso 1 1 d G
C49F C 0.5171(4) 0.8422(2) 0.2294(3) 0.116(10) Uiso 1 1 d G
C50F C 0.5493(5) 0.8407(3) 0.2024(3) 0.120(10) Uiso 1 1 d G
C51F C 0.5775(6) 0.8072(3) 0.1977(2) 0.099(9) Uiso 1 1 d G
C52F C 0.5750(4) 0.7758(2) 0.22004(18) 0.104(9) Uiso 1 1 d G
C53F C 0.6012(5) 0.7410(3) 0.21669(19) 0.121(10) Uiso 1 1 d G
C54F C 0.5969(4) 0.7118(2) 0.2391(2) 0.172(14) Uiso 1 1 d G
C55F C 0.6224(4) 0.6746(3) 0.2367(3) 0.167(14) Uiso 1 1 d G
C56F C 0.6155(5) 0.6472(2) 0.2590(3) 0.185(14) Uiso 1 1 d G
C57F C 0.5849(5) 0.6554(3) 0.2851(3) 0.152(12) Uiso 1 1 d DG
C58F C 0.5664(4) 0.7161(3) 0.26609(19) 0.123(10) Uiso 1 1 d G
C59F C 0.5402(4) 0.7514(3) 0.26887(18) 0.110(10) Uiso 1 1 d DG
C60F C 0.5426(3) 0.7816(3) 0.24630(19) 0.088(8) Uiso 1 1 d G
C61F C 0.4998(12) 0.7580(7) 0.2959(4) 0.111(10) Uiso 1 1 d D
O1G O 0.3962(12) 0.5401(4) 0.4784(5) 0.188(10) Uiso 1 1 d .
N2G N 0.4286(10) 0.53911(18) 0.5004(7) 0.200(14) Uiso 1 1 d D
O2G O 0.4144(13) 0.5332(4) 0.5274(6) 0.232(12) Uiso 1 1 d D
N3G N 0.6470(10) 0.5406(2) 0.5457(3) 0.190(13) Uiso 1 1 d D
O3G O 0.6209(11) 0.5224(4) 0.5689(4) 0.196(10) Uiso 1 1 d D
O4G O 0.7077(10) 0.5471(4) 0.5498(4) 0.166(8) Uiso 1 1 d D
C7G C 0.4997(14) 0.6497(7) 0.4347(5) 0.133(11) Uiso 1 1 d D
C8G C 0.5362(17) 0.5243(10) 0.4065(8) 0.180(14) Uiso 1 1 d .
N1G N 0.5935(13) 0.5714(4) 0.4704(4) 0.217(14) Uiso 1 1 d G
C9G C 0.5274(12) 0.5616(4) 0.4718(5) 0.155(13) Uiso 1 1 d G
C10G C 0.5008(8) 0.5458(5) 0.4981(6) 0.145(12) Uiso 1 1 d DG
C11G C 0.5404(13) 0.5397(4) 0.5230(4) 0.151(12) Uiso 1 1 d G
C12G C 0.6065(12) 0.5494(4) 0.5216(4) 0.153(12) Uiso 1 1 d G
C13G C 0.6331(8) 0.5653(4) 0.4953(6) 0.154(12) Uiso 1 1 d G
C20G C 0.6748(13) 0.6542(7) 0.4851(5) 0.125(10) Uiso 1 1 d D
C21G C 0.7696(15) 0.5384(8) 0.4538(7) 0.147(12) Uiso 1 1 d .
N4G N 0.8364(6) 0.7183(3) 0.3573(2) 0.105(7) Uiso 1 1 d G
N5G N 0.7887(5) 0.8456(3) 0.3229(2) 0.113(7) Uiso 1 1 d G
C22G C 0.8641(7) 0.6865(3) 0.3530(3) 0.124(10) Uiso 1 1 d DG
C23G C 0.8984(7) 0.6795(2) 0.3275(3) 0.137(11) Uiso 1 1 d G
C24G C 0.9053(6) 0.7086(3) 0.3055(3) 0.138(11) Uiso 1 1 d G
C25G C 0.8770(5) 0.7443(3) 0.3086(2) 0.141(12) Uiso 1 1 d G
C26G C 0.8832(5) 0.7751(3) 0.2875(2) 0.090(8) Uiso 1 1 d G
C27G C 0.8547(4) 0.8088(3) 0.29200(18) 0.093(8) Uiso 1 1 d G
C28G C 0.8605(6) 0.8423(3) 0.2709(2) 0.101(9) Uiso 1 1 d G
C29G C 0.8331(6) 0.8743(3) 0.2767(3) 0.087(8) Uiso 1 1 d G
C30G C 0.7967(6) 0.8747(2) 0.3031(3) 0.077(7) Uiso 1 1 d G
C31G C 0.8182(4) 0.8131(2) 0.31771(19) 0.098(9) Uiso 1 1 d G
C32G C 0.8130(5) 0.7816(3) 0.33867(18) 0.112(10) Uiso 1 1 d G
C33G C 0.8424(4) 0.7471(3) 0.3351(2) 0.128(11) Uiso 1 1 d G
C34G C 0.7787(13) 0.7870(7) 0.3693(6) 0.120(10) Uiso 1 1 d .
C1I C 0.5640(9) 0.1683(3) -0.0581(4) 0.069(7) Uiso 1 1 d D
N1I N 0.5293(8) 0.1917(4) -0.0432(3) 0.071(6) Uiso 1 1 d D
O1I O 0.6048(7) 0.1737(4) -0.0783(3) 0.092(5) Uiso 1 1 d .
C2I C 0.4248(10) 0.2163(5) 0.0462(3) 0.059(7) Uiso 1 1 d D
N2I N 0.4472(8) 0.1802(5) 0.0478(4) 0.068(6) Uiso 1 1 d .
O2I O 0.3884(7) 0.2283(4) 0.0630(3) 0.078(5) Uiso 1 1 d .
C3I C 0.6094(12) 0.0817(7) 0.0252(5) 0.090(8) Uiso 1 1 d .
N3I N 0.6320(8) 0.1151(4) 0.0112(3) 0.059(5) Uiso 1 1 d .
O3I O 0.6346(8) 0.0525(5) 0.0177(4) 0.114(6) Uiso 1 1 d .
C4I C 0.7826(4) 0.2231(3) -0.05813(14) 0.28(2) Uiso 1 1 d D
N4I N 0.7374(5) 0.2053(4) -0.04053(18) 0.104(7) Uiso 1 1 d D
O4I O 0.8285(8) 0.2104(6) -0.0722(3) 0.202(10) Uiso 1 1 d .
C5I C 0.6296(10) 0.4070(6) 0.0062(4) 0.069(7) Uiso 1 1 d .
N5I N 0.6423(7) 0.3725(4) -0.0018(3) 0.056(5) Uiso 1 1 d .
N5J N 0.6894(7) 0.1576(4) -0.0157(3) 0.074(6) Uiso 1 1 d G
C28J C 0.6806(7) 0.1210(5) -0.0076(3) 0.083(8) Uiso 1 1 d G
C29J C 0.7205(9) 0.0954(3) -0.0200(4) 0.085(8) Uiso 1 1 d G
C30J C 0.7693(8) 0.1063(5) -0.0406(4) 0.103(9) Uiso 1 1 d G
C31J C 0.7781(7) 0.1429(6) -0.0487(3) 0.136(11) Uiso 1 1 d G
C32J C 0.7382(8) 0.1686(3) -0.0363(3) 0.078(8) Uiso 1 1 d G
O5I O 0.6490(7) 0.4345(4) -0.0099(3) 0.081(5) Uiso 1 1 d .
C6I C 0.4494(10) 0.3045(2) 0.1548(5) 0.062(7) Uiso 1 1 d D
N6I N 0.4756(7) 0.3139(4) 0.1265(3) 0.057(5) Uiso 1 1 d .
O6I O 0.4272(6) 0.3251(4) 0.1695(3) 0.065(4) Uiso 1 1 d .
C7I C 0.6587(12) 0.0802(7) 0.1164(5) 0.090(9) Uiso 1 1 d .
N7I N 0.6892(9) 0.0990(5) 0.0955(4) 0.083(6) Uiso 1 1 d .
O7I O 0.6653(9) 0.0450(5) 0.1221(4) 0.125(7) Uiso 1 1 d .
C8I C 0.9256(12) 0.1150(4) 0.1774(5) 0.092(9) Uiso 1 1 d D
N8I N 0.8795(12) 0.0699(6) 0.0118(5) 0.141(9) Uiso 1 1 d .
O8I O 0.9435(8) 0.0818(4) 0.1854(3) 0.104(6) Uiso 1 1 d D
C9I C 0.734(2) 0.3489(3) 0.2037(9) 0.174(16) Uiso 1 1 d D
N9I N 1.0833(10) 0.0889(5) 0.0560(4) 0.101(7) Uiso 1 1 d .
O9I O 0.7012(13) 0.3686(8) 0.2171(6) 0.202(11) Uiso 1 1 d .
C10I C 0.7511(13) 0.3971(7) 0.1640(6) 0.124(10) Uiso 1 1 d .
N10I N 0.9436(9) 0.1324(5) 0.1493(4) 0.082(6) Uiso 1 1 d .
O10I O 0.7638(9) 0.3568(5) 0.1796(4) 0.114(6) Uiso 1 1 d .
C1K C 0.7352(7) 0.0915(6) 0.0768(3) 0.075(8) Uiso 1 1 d G
C6K C 0.7688(9) 0.1192(4) 0.0609(4) 0.077(7) Uiso 1 1 d G
C5K C 0.8169(9) 0.1116(5) 0.0403(4) 0.101(9) Uiso 1 1 d G
C4K C 0.8314(8) 0.0762(6) 0.0357(3) 0.119(10) Uiso 1 1 d G
C3K C 0.7978(11) 0.0485(4) 0.0517(5) 0.122(10) Uiso 1 1 d G
C2K C 0.7497(9) 0.0561(5) 0.0722(4) 0.123(10) Uiso 1 1 d G
N1J N 0.3646(4) 0.1230(3) -0.0014(6) 0.115(8) Uiso 1 1 d .
O1J O 0.3588(8) 0.1208(5) 0.0227(5) 0.150(8) Uiso 1 1 d .
O2J O 0.3402(9) 0.1473(6) -0.0174(6) 0.205(10) Uiso 1 1 d .
N2J N 0.4829(6) 0.1288(2) -0.0354(3) 0.064(5) Uiso 1 1 d G
C8J C 0.5398(6) 0.1310(3) -0.0503(2) 0.071(7) Uiso 1 1 d DG
C7J C 0.5804(5) 0.1014(4) -0.0585(2) 0.091(8) Uiso 1 1 d G
C6J C 0.5570(5) 0.0674(3) -0.0514(3) 0.068(7) Uiso 1 1 d G
C5J C 0.4935(5) 0.0638(2) -0.03683(19) 0.069(7) Uiso 1 1 d G
C4J C 0.4640(7) 0.0308(2) -0.0300(3) 0.086(8) Uiso 1 1 d G
C3J C 0.4038(7) 0.0294(3) -0.0151(3) 0.087(8) Uiso 1 1 d G
C2J C 0.3717(6) 0.0599(4) -0.0050(3) 0.116(10) Uiso 1 1 d G
C1J C 0.4051(10) 0.0934(5) -0.0121(5) 0.082(8) Uiso 1 1 d .
C9J C 0.4606(11) 0.0942(5) -0.0288(4) 0.078(8) Uiso 1 1 d .
C14K C 1.0460(7) 0.0997(5) 0.0792(3) 0.100(9) Uiso 1 1 d G
C19K C 1.0280(7) 0.1363(4) 0.0795(3) 0.073(7) Uiso 1 1 d G
C18K C 0.9930(7) 0.1467(3) 0.1029(4) 0.058(6) Uiso 1 1 d G
C17K C 0.9760(7) 0.1205(5) 0.1261(3) 0.071(7) Uiso 1 1 d G
C16K C 0.9940(8) 0.0839(4) 0.1259(3) 0.088(8) Uiso 1 1 d G
C15K C 1.0290(8) 0.0735(3) 0.1024(4) 0.087(8) Uiso 1 1 d G
N3J N 0.4793(5) 0.2229(2) -0.0022(2) 0.073(6) Uiso 1 1 d G
C17J C 0.4496(5) 0.2379(3) 0.0184(2) 0.063(7) Uiso 1 1 d DG
C16J C 0.4472(6) 0.2751(4) 0.0200(2) 0.075(7) Uiso 1 1 d G
C15J C 0.4758(6) 0.2978(3) -0.0027(2) 0.085(8) Uiso 1 1 d G
C14J C 0.5049(4) 0.2834(2) -0.02647(19) 0.066(7) Uiso 1 1 d G
C13J C 0.5319(6) 0.3046(3) -0.0510(2) 0.093(8) Uiso 1 1 d G
C12J C 0.5611(6) 0.2884(4) -0.0726(2) 0.088(8) Uiso 1 1 d G
C11J C 0.5678(6) 0.2503(4) -0.0702(2) 0.084(8) Uiso 1 1 d G
C10J C 0.5430(5) 0.2286(3) -0.0463(2) 0.091(8) Uiso 1 1 d G
C18J C 0.5076(4) 0.2452(2) -0.02440(18) 0.068(7) Uiso 1 1 d G
N4J N 0.5242(5) 0.1157(3) 0.04626(19) 0.087(6) Uiso 1 1 d G
C26J C 0.5594(5) 0.0843(4) 0.0452(2) 0.051(6) Uiso 1 1 d G
C25J C 0.5565(6) 0.0520(3) 0.0660(3) 0.127(10) Uiso 1 1 d G
C24J C 0.5109(6) 0.0531(2) 0.0886(2) 0.063(6) Uiso 1 1 d G
C23J C 0.4684(5) 0.0858(2) 0.08985(18) 0.092(8) Uiso 1 1 d G
C22J C 0.4181(6) 0.0889(3) 0.1112(2) 0.085(8) Uiso 1 1 d G
C21J C 0.3809(6) 0.1217(4) 0.1114(3) 0.112(9) Uiso 1 1 d G
C20J C 0.3938(6) 0.1532(3) 0.0915(3) 0.094(8) Uiso 1 1 d G
C19J C 0.4434(6) 0.1514(2) 0.0706(3) 0.077(7) Uiso 1 1 d G
C27J C 0.4795(4) 0.1168(2) 0.06862(18) 0.056(6) Uiso 1 1 d G
N6J N 0.7350(5) 0.2777(2) -0.0400(2) 0.100(7) Uiso 1 1 d G
N7J N 0.6880(4) 0.3269(3) -0.02236(18) 0.063(5) Uiso 1 1 d G
C33J C 0.7725(6) 0.2637(3) -0.0597(3) 0.155(13) Uiso 1 1 d DG
C34J C 0.8070(6) 0.2834(4) -0.0824(3) 0.229(18) Uiso 1 1 d G
C35J C 0.8007(5) 0.3206(4) -0.0853(2) 0.35(3) Uiso 1 1 d G
C36J C 0.7580(4) 0.3370(3) -0.06589(17) 0.124(10) Uiso 1 1 d G
C37J C 0.7427(6) 0.3755(3) -0.0677(2) 0.095(8) Uiso 1 1 d G
C38J C 0.7026(6) 0.3880(2) -0.0472(3) 0.072(7) Uiso 1 1 d G
C39J C 0.6754(5) 0.3627(3) -0.0243(2) 0.066(7) Uiso 1 1 d G
C40J C 0.7273(4) 0.3145(2) -0.04293(17) 0.080(8) Uiso 1 1 d G
N8J N 0.5741(4) 0.3782(3) 0.04803(19) 0.070(6) Uiso 1 1 d G
N9J N 0.5246(5) 0.34810(19) 0.0882(2) 0.053(5) Uiso 1 1 d G
C41J C 0.5880(5) 0.4092(3) 0.03146(18) 0.063(7) Uiso 1 1 d G
C42J C 0.5707(5) 0.4436(3) 0.0376(2) 0.064(7) Uiso 1 1 d G
C43J C 0.5347(5) 0.44637(19) 0.0625(2) 0.053(6) Uiso 1 1 d G
C44J C 0.5151(4) 0.41439(19) 0.08009(18) 0.058(6) Uiso 1 1 d G
C45J C 0.4732(5) 0.4135(3) 0.1054(2) 0.068(7) Uiso 1 1 d G
C46J C 0.4596(5) 0.3808(3) 0.12106(19) 0.072(7) Uiso 1 1 d G
C47J C 0.4864(5) 0.3479(3) 0.1118(2) 0.053(6) Uiso 1 1 d G
C48J C 0.5374(3) 0.38053(19) 0.07250(16) 0.059(7) Uiso 1 1 d G
N10J N 0.4901(4) 0.24483(17) 0.14425(18) 0.054(5) Uiso 1 1 d G
N11J N 0.5922(4) 0.1310(2) 0.12604(17) 0.073(6) Uiso 1 1 d G
C49J C 0.4556(4) 0.26347(19) 0.1617(2) 0.052(6) Uiso 1 1 d DG
C50J C 0.4303(4) 0.2490(2) 0.1894(2) 0.072(7) Uiso 1 1 d G
C51J C 0.4446(4) 0.2123(2) 0.19955(17) 0.055(6) Uiso 1 1 d G
C52J C 0.4822(3) 0.19000(19) 0.18197(14) 0.074(7) Uiso 1 1 d G
C53J C 0.4995(4) 0.1528(2) 0.19100(14) 0.059(6) Uiso 1 1 d G
C54J C 0.5362(3) 0.13294(17) 0.17290(15) 0.066(7) Uiso 1 1 d G
C55J C 0.5570(5) 0.09395(18) 0.1814(2) 0.065(7) Uiso 1 1 d G
C56J C 0.5938(5) 0.07625(19) 0.1631(2) 0.069(7) Uiso 1 1 d G
C57J C 0.6100(4) 0.0960(2) 0.1352(2) 0.064(7) Uiso 1 1 d G
C58J C 0.5568(3) 0.14943(19) 0.14475(14) 0.041(6) Uiso 1 1 d G
C59J C 0.5389(4) 0.18701(19) 0.13623(13) 0.055(6) Uiso 1 1 d G
C60J C 0.5028(3) 0.20810(17) 0.15430(14) 0.062(7) Uiso 1 1 d G
C61J C 0.5526(10) 0.2061(6) 0.1049(5) 0.076(7) Uiso 1 1 d .
O1K O 0.8958(13) 0.0364(5) -0.0321(5) 0.168(9) Uiso 1 1 d .
O2K O 0.9964(12) 0.0221(6) -0.0469(5) 0.171(9) Uiso 1 1 d .
O3K O 1.1889(12) 0.0574(6) -0.0146(6) 0.195(10) Uiso 1 1 d .
O4K O 1.1948(11) 0.0774(5) 0.0265(5) 0.147(8) Uiso 1 1 d .
C7K C 0.8154(17) 0.0085(9) 0.0438(8) 0.185(14) Uiso 1 1 d .
C8K C 0.8528(14) 0.1415(7) 0.0235(6) 0.125(10) Uiso 1 1 d .
N1K N 0.9846(14) 0.0787(5) 0.0350(4) 0.181(11) Uiso 1 1 d G
C9K C 0.9504(8) 0.0667(6) 0.0137(6) 0.155(13) Uiso 1 1 d G
C10K C 0.9868(14) 0.0547(5) -0.0088(4) 0.137(11) Uiso 1 1 d G
C11K C 1.0573(14) 0.0545(5) -0.0100(4) 0.144(12) Uiso 1 1 d G
C12K C 1.0915(8) 0.0665(6) 0.0114(6) 0.154(13) Uiso 1 1 d G
C13K C 1.0551(14) 0.0786(5) 0.0339(4) 0.118(10) Uiso 1 1 d G
C20K C 1.0477(13) 0.0338(7) 0.1038(6) 0.122(10) Uiso 1 1 d .
C21K C 1.0493(11) 0.1650(6) 0.0544(5) 0.083(8) Uiso 1 1 d .
N4K N 0.8767(5) 0.1723(3) 0.18537(19) 0.069(6) Uiso 1 1 d G
N5K N 0.7796(5) 0.2886(2) 0.2002(2) 0.094(7) Uiso 1 1 d G
C22K C 0.8895(5) 0.1372(3) 0.1953(2) 0.076(8) Uiso 1 1 d G
C23K C 0.8718(5) 0.1185(2) 0.2230(3) 0.064(7) Uiso 1 1 d G
C24K C 0.8364(6) 0.1385(2) 0.2412(2) 0.098(9) Uiso 1 1 d G
C25K C 0.8200(4) 0.1768(2) 0.23201(16) 0.093(9) Uiso 1 1 d G
C26K C 0.7832(5) 0.1986(3) 0.24899(16) 0.102(9) Uiso 1 1 d G
C27K C 0.7690(4) 0.2355(3) 0.23875(18) 0.093(8) Uiso 1 1 d G
C28K C 0.7295(6) 0.2597(3) 0.2553(2) 0.129(11) Uiso 1 1 d G
C29K C 0.7161(6) 0.2952(3) 0.2440(3) 0.130(11) Uiso 1 1 d G
C30K C 0.7429(6) 0.3087(2) 0.2161(3) 0.128(11) Uiso 1 1 d DG
C31K C 0.7916(4) 0.2524(2) 0.21102(18) 0.088(8) Uiso 1 1 d G
C32K C 0.8284(4) 0.2298(2) 0.19433(16) 0.082(8) Uiso 1 1 d G
C33K C 0.8425(3) 0.1921(2) 0.20384(16) 0.076(8) Uiso 1 1 d G
N2K N 0.9561(18) 0.0382(7) -0.0327(6) 0.164(11) Uiso 1 1 d .
N3K N 1.1650(14) 0.0652(7) 0.0097(7) 0.152(10) Uiso 1 1 d .
C34K C 0.8508(12) 0.2477(6) 0.1617(5) 0.093(8) Uiso 1 1 d .
C1M C 1.2854(10) 0.3457(6) 0.1544(3) 0.085(8) Uiso 1 1 d D
N1M N 1.2695(8) 0.3093(4) 0.1666(3) 0.072(5) Uiso 1 1 d .
O1M O 1.3071(7) 0.3554(4) 0.1293(3) 0.097(5) Uiso 1 1 d D
C2M C 1.1540(13) 0.2371(6) 0.2395(4) 0.119(10) Uiso 1 1 d D
N2M N 1.1339(10) 0.2709(6) 0.2396(4) 0.104(7) Uiso 1 1 d .
N2N N 1.2723(4) 0.3576(3) 0.2006(3) 0.116(7) Uiso 1 1 d G
C8N C 1.2809(5) 0.3721(5) 0.1733(3) 0.101(8) Uiso 1 1 d G
C7N C 1.2746(6) 0.4098(5) 0.1618(3) 0.133(10) Uiso 1 1 d G
C6N C 1.2611(7) 0.4334(4) 0.1809(3) 0.189(15) Uiso 1 1 d G
C5N C 1.2556(7) 0.4192(3) 0.2110(3) 0.245(19) Uiso 1 1 d G
C4N C 1.2455(10) 0.4410(4) 0.2322(4) 0.30(2) Uiso 1 1 d G
C3N C 1.2384(10) 0.4252(6) 0.2606(4) 0.34(3) Uiso 1 1 d G
C2N C 1.2376(7) 0.3873(6) 0.2692(3) 0.32(3) Uiso 1 1 d G
C1N C 1.2461(4) 0.3651(4) 0.2490(3) 0.192(15) Uiso 1 1 d DG
C9N C 1.2588(4) 0.3808(3) 0.2194(3) 0.146(11) Uiso 1 1 d G
O2M O 1.1456(9) 0.2122(5) 0.2605(4) 0.130(7) Uiso 1 1 d D
C3M C 1.0961(11) 0.3954(7) 0.1842(3) 0.093(8) Uiso 1 1 d D
N3M N 1.1129(8) 0.3744(4) 0.1659(4) 0.079(6) Uiso 1 1 d .
O3M O 1.0915(9) 0.4303(6) 0.1815(4) 0.160(8) Uiso 1 1 d .
C4M C 1.1883(9) 0.3298(4) 0.0569(4) 0.047(6) Uiso 1 1 d D
N4M N 1.1751(8) 0.3328(4) 0.0836(4) 0.061(5) Uiso 1 1 d .
O4M O 1.1812(8) 0.3569(4) 0.0368(3) 0.105(6) Uiso 1 1 d D
C5M C 1.1915(11) 0.1085(4) 0.1071(3) 0.081(8) Uiso 1 1 d D
N5M N 1.1897(10) 0.1449(4) 0.1037(4) 0.104(7) Uiso 1 1 d D
N5N N 1.1425(5) 0.3574(3) 0.1226(3) 0.062(5) Uiso 1 1 d G
C28N C 1.1293(6) 0.3864(4) 0.1369(2) 0.059(6) Uiso 1 1 d G
C29N C 1.1361(6) 0.4216(3) 0.1224(3) 0.085(8) Uiso 1 1 d G
C30N C 1.1560(7) 0.4277(3) 0.0936(3) 0.066(7) Uiso 1 1 d G
C31N C 1.1692(6) 0.3987(4) 0.0793(2) 0.066(7) Uiso 1 1 d G
C32N C 1.1625(6) 0.3636(3) 0.0938(3) 0.051(6) Uiso 1 1 d G
O5M O 1.2123(7) 0.0930(4) 0.0873(3) 0.090(5) Uiso 1 1 d .
C6M C 1.0058(13) 0.1268(6) 0.2614(5) 0.111(10) Uiso 1 1 d D
N6M N 1.0337(9) 0.1259(5) 0.2352(4) 0.085(6) Uiso 1 1 d .
O6M O 1.0015(10) 0.0984(5) 0.2796(4) 0.147(7) Uiso 1 1 d D
C7M C 0.9172(11) 0.3745(4) 0.1868(3) 0.106(9) Uiso 1 1 d D
N7M N 0.9366(8) 0.3612(4) 0.1663(4) 0.082(6) Uiso 1 1 d .
O7M O 0.8993(8) 0.4062(4) 0.1904(4) 0.133(7) Uiso 1 1 d D
C8M C 0.6583(10) 0.3466(4) 0.1276(4) 0.058(7) Uiso 1 1 d D
N8M N 1.0096(9) 0.4303(5) 0.0528(4) 0.081(6) Uiso 1 1 d .
O8M O 0.6338(7) 0.3771(4) 0.1308(3) 0.074(5) Uiso 1 1 d .
C9M C 0.7451(11) 0.0901(4) 0.1876(4) 0.086(8) Uiso 1 1 d D
N9M N 0.7997(7) 0.4278(4) 0.0086(3) 0.054(5) Uiso 1 1 d .
O9M O 0.7448(9) 0.0641(5) 0.2085(4) 0.139(7) Uiso 1 1 d D
C10M C 0.8050(14) 0.0569(8) 0.1567(6) 0.121(10) Uiso 1 1 d .
N10M N 0.6997(8) 0.3378(4) 0.1068(3) 0.053(5) Uiso 1 1 d .
O10M O 0.7719(8) 0.0907(5) 0.1631(4) 0.106(6) Uiso 1 1 d .
C1O C 0.9501(7) 0.3801(5) 0.1373(3) 0.064(6) Uiso 1 1 d G
C6O C 0.9484(7) 0.4178(4) 0.1318(3) 0.097(8) Uiso 1 1 d G
C5O C 0.9646(8) 0.4360(3) 0.1044(4) 0.132(11) Uiso 1 1 d G
C4O C 0.9826(7) 0.4167(4) 0.0826(3) 0.056(6) Uiso 1 1 d G
C3O C 0.9844(7) 0.3790(4) 0.0881(3) 0.107(9) Uiso 1 1 d G
C2O C 0.9682(7) 0.3608(3) 0.1155(4) 0.083(8) Uiso 1 1 d G
N1N N 1.2424(5) 0.3295(4) 0.2657(2) 0.204(12) Uiso 1 1 d D
O1N O 1.2910(9) 0.3116(6) 0.2519(4) 0.183(9) Uiso 1 1 d D
O2N O 1.2101(10) 0.3151(10) 0.2860(5) 0.48(3) Uiso 1 1 d D
C14O C 0.7766(7) 0.4047(4) 0.0355(2) 0.051(6) Uiso 1 1 d G
C15O C 0.7867(6) 0.3671(4) 0.0393(3) 0.071(7) Uiso 1 1 d G
C16O C 0.7618(7) 0.3459(3) 0.0638(3) 0.056(6) Uiso 1 1 d G
C17O C 0.7268(7) 0.3623(4) 0.0846(2) 0.068(7) Uiso 1 1 d G
C18O C 0.7167(6) 0.4000(4) 0.0809(3) 0.053(6) Uiso 1 1 d G
C19O C 0.7416(7) 0.4212(3) 0.0563(3) 0.083(8) Uiso 1 1 d G
N3N N 1.2238(6) 0.2578(3) 0.1987(2) 0.102(7) Uiso 1 1 d G
C17N C 1.2037(6) 0.2303(4) 0.2171(2) 0.145(12) Uiso 1 1 d G
C16N C 1.2111(7) 0.1938(4) 0.2134(3) 0.104(9) Uiso 1 1 d G
C15N C 1.2446(7) 0.1861(2) 0.1888(3) 0.078(7) Uiso 1 1 d G
C14N C 1.2712(5) 0.2145(2) 0.1688(2) 0.091(8) Uiso 1 1 d G
C13N C 1.3090(6) 0.2089(3) 0.1441(3) 0.095(8) Uiso 1 1 d G
C12N C 1.3307(6) 0.2379(4) 0.1255(2) 0.145(11) Uiso 1 1 d G
C11N C 1.3136(7) 0.2738(4) 0.1297(2) 0.080(7) Uiso 1 1 d G
C10N C 1.2757(6) 0.2804(2) 0.1535(3) 0.091(8) Uiso 1 1 d G
C18N C 1.2566(4) 0.2502(2) 0.1744(2) 0.066(7) Uiso 1 1 d G
N4N N 1.0966(6) 0.3427(4) 0.2227(2) 0.113(7) Uiso 1 1 d G
C26N C 1.0791(8) 0.3778(4) 0.2147(3) 0.136(11) Uiso 1 1 d DG
C25N C 1.0385(8) 0.3998(3) 0.2311(4) 0.163(13) Uiso 1 1 d G
C24N C 1.0179(8) 0.3834(3) 0.2583(4) 0.192(15) Uiso 1 1 d G
C23N C 1.0390(5) 0.3460(3) 0.2688(2) 0.135(11) Uiso 1 1 d G
C22N C 1.0235(7) 0.3275(5) 0.2967(2) 0.145(11) Uiso 1 1 d G
C21N C 1.0437(8) 0.2912(5) 0.3048(3) 0.125(10) Uiso 1 1 d G
C20N C 1.0773(8) 0.2710(3) 0.2852(4) 0.149(12) Uiso 1 1 d G
C19N C 1.0923(7) 0.2880(3) 0.2576(4) 0.128(11) Uiso 1 1 d G
C27N C 1.0761(5) 0.3266(3) 0.2494(2) 0.094(8) Uiso 1 1 d G
N6N N 1.1904(5) 0.2664(3) 0.0704(2) 0.070(6) Uiso 1 1 d G
N7N N 1.1915(5) 0.2054(3) 0.08574(19) 0.077(6) Uiso 1 1 d G
C33N C 1.2038(5) 0.2945(2) 0.0503(3) 0.063(6) Uiso 1 1 d G
C34N C 1.2299(6) 0.2924(3) 0.0229(3) 0.094(8) Uiso 1 1 d G
C35N C 1.2449(6) 0.2584(3) 0.0162(2) 0.120(10) Uiso 1 1 d G
C36N C 1.2352(4) 0.2275(3) 0.03750(18) 0.077(7) Uiso 1 1 d G
C37N C 1.2534(6) 0.1907(3) 0.0342(3) 0.108(9) Uiso 1 1 d G
C38N C 1.2395(6) 0.1631(2) 0.0560(3) 0.090(8) Uiso 1 1 d G
C39N C 1.2080(6) 0.1714(3) 0.0820(3) 0.074(7) Uiso 1 1 d G
C40N C 1.2060(3) 0.2326(2) 0.06426(17) 0.072(7) Uiso 1 1 d G
N8N N 1.1411(6) 0.1093(3) 0.1528(2) 0.090(6) Uiso 1 1 d G
N9N N 1.0892(6) 0.1168(3) 0.1951(3) 0.086(6) Uiso 1 1 d G
C41N C 1.1712(6) 0.0877(4) 0.1361(2) 0.103(9) Uiso 1 1 d DG
C42N C 1.1793(7) 0.0499(4) 0.1427(3) 0.131(11) Uiso 1 1 d G
C43N C 1.1559(7) 0.0333(3) 0.1690(3) 0.211(17) Uiso 1 1 d G
C44N C 1.1270(5) 0.0551(2) 0.1884(2) 0.136(11) Uiso 1 1 d G
C45N C 1.1052(7) 0.0415(3) 0.2172(3) 0.117(10) Uiso 1 1 d G
C46N C 1.0762(7) 0.0653(5) 0.2335(2) 0.118(10) Uiso 1 1 d G
C47N C 1.0686(6) 0.1035(4) 0.2217(3) 0.120(10) Uiso 1 1 d G
C48N C 1.1187(4) 0.0933(2) 0.1792(2) 0.068(7) Uiso 1 1 d G
N10N N 0.9810(5) 0.1866(2) 0.2488(2) 0.081(6) Uiso 1 1 d G
N11N N 0.9343(5) 0.3130(3) 0.21012(19) 0.070(5) Uiso 1 1 d G
C49N C 0.9779(5) 0.1594(2) 0.2707(3) 0.103(9) Uiso 1 1 d G
C50N C 0.9508(6) 0.1619(3) 0.2985(3) 0.098(9) Uiso 1 1 d G
C51N C 0.9234(6) 0.1955(3) 0.3030(2) 0.119(10) Uiso 1 1 d G
C52N C 0.9243(4) 0.2266(2) 0.28017(17) 0.102(9) Uiso 1 1 d G
C53N C 0.8963(5) 0.2613(3) 0.28291(17) 0.133(11) Uiso 1 1 d G
C54N C 0.8988(4) 0.2901(2) 0.25995(18) 0.111(9) Uiso 1 1 d G
C55N C 0.8692(6) 0.3270(2) 0.2614(2) 0.124(10) Uiso 1 1 d G
C56N C 0.8719(6) 0.3537(2) 0.2382(3) 0.138(11) Uiso 1 1 d G
C57N C 0.9058(6) 0.3455(2) 0.2128(2) 0.096(8) Uiso 1 1 d DG
C58N C 0.9300(4) 0.2854(2) 0.23318(17) 0.090(8) Uiso 1 1 d G
C59N C 0.9575(4) 0.2501(2) 0.23095(17) 0.083(8) Uiso 1 1 d G
C60N C 0.9547(4) 0.2202(2) 0.25367(18) 0.095(9) Uiso 1 1 d G
C61N C 0.9997(12) 0.2420(7) 0.2039(5) 0.103(9) Uiso 1 1 d .
O1O O 1.0879(7) 0.4735(4) -0.0262(3) 0.098(5) Uiso 1 1 d D
N2O N 1.0731(9) 0.4616(5) -0.0006(5) 0.088(6) Uiso 1 1 d .
O2O O 1.1053(8) 0.4570(4) 0.0220(3) 0.107(6) Uiso 1 1 d D
N3O N 0.8525(10) 0.4624(4) -0.0448(4) 0.079(6) Uiso 1 1 d .
O3O O 0.8794(8) 0.4783(4) -0.0688(4) 0.104(6) Uiso 1 1 d .
O4O O 0.7951(8) 0.4549(4) -0.0476(3) 0.090(5) Uiso 1 1 d .
C7O C 1.0023(12) 0.3538(6) 0.0670(5) 0.095(8) Uiso 1 1 d .
C8O C 0.9687(12) 0.4783(7) 0.0972(5) 0.108(9) Uiso 1 1 d .
N1O N 0.9059(7) 0.4286(3) 0.0314(2) 0.089(6) Uiso 1 1 d G
C9O C 0.9727(7) 0.4374(3) 0.0300(3) 0.059(6) Uiso 1 1 d G
C10O C 0.9991(5) 0.4540(4) 0.0039(3) 0.088(8) Uiso 1 1 d G
C11O C 0.9588(8) 0.4618(3) -0.0208(3) 0.064(7) Uiso 1 1 d G
C12O C 0.8920(7) 0.4530(3) -0.0195(2) 0.062(7) Uiso 1 1 d G
C13O C 0.8655(5) 0.4364(3) 0.0066(3) 0.052(6) Uiso 1 1 d G
C20O C 0.7317(10) 0.4638(5) 0.0541(4) 0.075(7) Uiso 1 1 d .
C21O C 0.8262(11) 0.3483(6) 0.0170(5) 0.079(7) Uiso 1 1 d .
N4O N 0.6674(5) 0.2818(2) 0.14307(17) 0.072(6) Uiso 1 1 d G
N5O N 0.7089(5) 0.1535(2) 0.1732(2) 0.072(6) Uiso 1 1 d G
C22O C 0.6402(5) 0.3133(2) 0.1483(2) 0.065(7) Uiso 1 1 d DG
C23O C 0.6017(5) 0.31893(19) 0.1732(2) 0.067(7) Uiso 1 1 d G
C24O C 0.5933(5) 0.2890(2) 0.1942(2) 0.063(7) Uiso 1 1 d G
C25O C 0.6217(3) 0.25367(19) 0.19028(15) 0.055(6) Uiso 1 1 d G
C26O C 0.6164(4) 0.2223(2) 0.21086(15) 0.076(7) Uiso 1 1 d G
C27O C 0.6453(4) 0.18900(19) 0.20568(15) 0.073(7) Uiso 1 1 d G
C28O C 0.6425(5) 0.1552(2) 0.22665(19) 0.074(7) Uiso 1 1 d G
C29O C 0.6727(6) 0.1238(2) 0.2207(2) 0.093(8) Uiso 1 1 d G
C30O C 0.7052(5) 0.12415(19) 0.1933(3) 0.133(11) Uiso 1 1 d DG
C31O C 0.6804(3) 0.18562(19) 0.17944(16) 0.066(7) Uiso 1 1 d G
C32O C 0.6852(4) 0.2177(2) 0.15911(15) 0.066(7) Uiso 1 1 d G
C33O C 0.6576(3) 0.25201(19) 0.16392(14) 0.065(7) Uiso 1 1 d G
C34O C 0.7240(12) 0.2117(6) 0.1302(5) 0.094(8) Uiso 1 1 d .
O1_4 O 1.2686(13) 0.4664(7) 0.1759(5) 0.233(11) Uiso 1 1 d D
C1_4 C 1.270(2) 0.4850(6) 0.1471(5) 0.224(17) Uiso 1 1 d D
C2_4 C 1.2715(13) 0.5237(6) 0.1505(6) 0.31(2) Uiso 1 1 d D
C3_4 C 1.3380(14) 0.5293(11) 0.1636(7) 0.28(2) Uiso 1 1 d D
C4_4 C 1.262(2) 0.5453(11) 0.1201(6) 0.30(2) Uiso 1 1 d D
O1_8 O 1.2726(8) 0.1537(4) 0.1826(3) 0.122(6) Uiso 1 1 d D
C1_8 C 1.2645(13) 0.1249(4) 0.2058(4) 0.145(12) Uiso 1 1 d D
C2_8 C 1.3006(8) 0.0910(5) 0.1978(4) 0.118(10) Uiso 1 1 d D
C3_8 C 1.3759(9) 0.0939(7) 0.1928(6) 0.130(11) Uiso 1 1 d D
C4_8 C 1.2898(12) 0.0573(6) 0.2198(5) 0.133(11) Uiso 1 1 d D
O1_12 O 0.9874(16) 0.4013(6) 0.2795(7) 0.289(9) Uiso 1 1 d D
C1_12 C 0.961(2) 0.4370(7) 0.2674(5) 0.289(9) Uiso 1 1 d D
C2_12 C 0.9307(17) 0.4507(6) 0.2933(5) 0.289(9) Uiso 1 1 d D
C3_12 C 0.9705(18) 0.4408(11) 0.3213(6) 0.289(9) Uiso 1 1 d D
C4_12 C 0.897(2) 0.4894(7) 0.2878(9) 0.289(9) Uiso 1 1 d D
O1_16 O 1.2811(9) 0.2494(5) -0.0069(4) 0.140(7) Uiso 1 1 d D
C1_16 C 1.2985(16) 0.2768(6) -0.0297(4) 0.195(16) Uiso 1 1 d D
C2_16 C 1.3266(12) 0.2613(6) -0.0552(4) 0.168(13) Uiso 1 1 d D
C3_16 C 1.3508(17) 0.2925(8) -0.0767(7) 0.25(2) Uiso 1 1 d D
C4_16 C 1.2682(12) 0.2459(7) -0.0672(6) 0.180(14) Uiso 1 1 d D
O1_20 O 1.1709(13) -0.0040(8) 0.1743(6) 0.270(13) Uiso 1 1 d D
C1_20 C 1.2270(15) -0.0256(7) 0.1655(8) 0.34(3) Uiso 1 1 d D
C2_20 C 1.2691(11) -0.0595(7) 0.1802(5) 0.26(2) Uiso 1 1 d D
C3_20 C 1.3254(16) -0.0749(10) 0.1624(6) 0.28(2) Uiso 1 1 d D
C4_20 C 1.2982(15) -0.0482(8) 0.2061(5) 0.185(15) Uiso 1 1 d D
O1_24 O 0.8951(9) 0.2034(5) 0.3279(4) 0.134(7) Uiso 1 1 d D
C1_24 C 0.9039(16) 0.1764(6) 0.3531(4) 0.167(13) Uiso 1 1 d D
C2_24 C 0.8944(12) 0.1948(6) 0.3787(4) 0.183(14) Uiso 1 1 d D
C3_24 C 0.9528(14) 0.2174(8) 0.3793(8) 0.244(19) Uiso 1 1 d D
C4_24 C 0.8936(18) 0.1663(8) 0.4060(6) 0.232(18) Uiso 1 1 d D
O1_28 O 0.8420(12) 0.3288(5) 0.2879(5) 0.202(10) Uiso 1 1 d D
C1_28 C 0.8174(15) 0.3636(6) 0.2927(6) 0.242(19) Uiso 1 1 d D
C2_28 C 0.7679(14) 0.3639(8) 0.3173(5) 0.34(3) Uiso 1 1 d D
C3_28 C 0.8175(15) 0.3469(8) 0.3414(6) 0.213(16) Uiso 1 1 d D
C4_28 C 0.733(2) 0.3999(8) 0.3223(10) 0.36(3) Uiso 1 1 d D
O1_32 O 0.5547(7) 0.2911(3) 0.2188(3) 0.085(5) Uiso 1 1 d D
C1_32 C 0.5245(9) 0.3255(4) 0.2226(4) 0.084(8) Uiso 1 1 d D
C2_32 C 0.4719(10) 0.3193(5) 0.2460(3) 0.115(10) Uiso 1 1 d D
C3_32 C 0.4363(13) 0.3548(5) 0.2516(6) 0.148(12) Uiso 1 1 d D
C4_32 C 0.4964(15) 0.2930(6) 0.2731(5) 0.168(13) Uiso 1 1 d D
O1_36 O 0.6079(8) 0.1628(4) 0.2496(4) 0.111(6) Uiso 1 1 d D
C1_36 C 0.5967(15) 0.1316(5) 0.2700(4) 0.188(14) Uiso 1 1 d D
C2_36 C 0.5632(10) 0.1459(7) 0.2950(4) 0.200(15) Uiso 1 1 d D
C3_36 C 0.6164(14) 0.1554(9) 0.3142(6) 0.243(18) Uiso 1 1 d D
C4_36 C 0.5266(18) 0.1147(8) 0.3105(9) 0.33(3) Uiso 1 1 d D
O1_1 O 0.9084(9) 0.9622(5) 0.5578(4) 0.133(7) Uiso 1 1 d D
C1_1 C 0.8420(9) 0.9615(5) 0.5693(6) 0.136(11) Uiso 1 1 d D
C2_1 C 0.8046(10) 0.9991(5) 0.5638(4) 0.115(10) Uiso 1 1 d D
C3_1 C 0.7363(10) 0.9965(8) 0.5787(7) 0.188(15) Uiso 1 1 d D
C4_1 C 0.8429(11) 1.0272(6) 0.5736(5) 0.129(11) Uiso 1 1 d D
O1_2 O 0.235(2) 0.5276(11) 0.3300(5) 0.338(18) Uiso 1 1 d D
C1_2 C 0.231(3) 0.5124(7) 0.3596(6) 0.32(3) Uiso 1 1 d D
C2_2 C 0.2490(13) 0.4739(6) 0.3750(7) 0.46(4) Uiso 1 1 d D
C3_2 C 0.3225(11) 0.4617(14) 0.3690(11) 0.36(3) Uiso 1 1 d D
C4_2 C 0.2011(14) 0.4579(11) 0.3575(8) 0.31(2) Uiso 1 1 d D
O1_3 O 0.5927(7) 0.0376(4) -0.0575(3) 0.092(5) Uiso 1 1 d D
C1_3 C 0.6560(8) 0.0400(4) -0.0717(4) 0.088(8) Uiso 1 1 d D
C2_3 C 0.6943(9) 0.0028(4) -0.0643(5) 0.133(11) Uiso 1 1 d D
C3_3 C 0.6594(10) -0.0252(5) -0.0760(5) 0.111(9) Uiso 1 1 d D
C4_3 C 0.7661(9) 0.0053(7) -0.0756(6) 0.143(11) Uiso 1 1 d D
O1_5 O 1.0312(10) 0.6635(6) 0.5053(4) 0.160(8) Uiso 1 1 d D
C1_5 C 1.0584(9) 0.6490(7) 0.4816(5) 0.142(12) Uiso 1 1 d D
C2_5 C 1.1339(9) 0.6458(6) 0.4759(4) 0.143(12) Uiso 1 1 d D
C3_5 C 1.1476(14) 0.6292(7) 0.4493(4) 0.142(11) Uiso 1 1 d D
C4_5 C 1.1631(18) 0.6217(8) 0.5032(4) 0.223(17) Uiso 1 1 d D
O1_6 O 0.2272(11) 0.8475(5) 0.3156(4) 0.183(9) Uiso 1 1 d D
C1_6 C 0.2298(12) 0.8791(5) 0.2945(4) 0.106(9) Uiso 1 1 d D
C2_6 C 0.1959(9) 0.9127(5) 0.3037(5) 0.199(16) Uiso 1 1 d D
C3_6 C 0.1205(10) 0.9092(7) 0.3075(6) 0.143(12) Uiso 1 1 d D
C4_6 C 0.2097(15) 0.9408(8) 0.2774(6) 0.195(15) Uiso 1 1 d D
O1_7 O 0.4727(7) 0.3360(4) -0.0052(3) 0.077(5) Uiso 1 1 d D
C1_7 C 0.4477(7) 0.3508(5) 0.0186(3) 0.080(8) Uiso 1 1 d D
C2_7 C 0.3712(7) 0.3552(4) 0.0210(3) 0.079(7) Uiso 1 1 d D
C3_7 C 0.3510(11) 0.3681(6) 0.0487(3) 0.098(9) Uiso 1 1 d D
C4_7 C 0.3370(11) 0.3791(5) -0.0054(3) 0.100(8) Uiso 1 1 d D
O1_9 O 1.0029(10) 0.9765(5) 0.3893(4) 0.158(8) Uiso 1 1 d D
C1_9 C 0.9651(13) 1.0098(5) 0.3913(5) 0.165(13) Uiso 1 1 d D
C2_9 C 0.9933(15) 1.0329(6) 0.3652(4) 0.26(2) Uiso 1 1 d D
C3_9 C 0.9767(17) 1.0230(8) 0.3367(5) 0.195(15) Uiso 1 1 d D
C4_9 C 0.964(2) 1.0714(7) 0.3663(8) 0.26(2) Uiso 1 1 d D
O1_10 O 0.4983(15) 0.5982(6) 0.2190(7) 0.268(13) Uiso 1 1 d D
C1_10 C 0.505(2) 0.5601(6) 0.2277(10) 0.29(2) Uiso 1 1 d D
O1_11 O 0.4892(8) 0.0249(4) 0.1115(4) 0.124(6) Uiso 1 1 d D
C1_11 C 0.5341(10) -0.0065(5) 0.1106(5) 0.125(10) Uiso 1 1 d D
C2_11 C 0.5010(13) -0.0305(5) 0.1348(4) 0.163(13) Uiso 1 1 d D
C3_11 C 0.5110(16) -0.0241(7) 0.1651(4) 0.176(14) Uiso 1 1 d D
C4_11 C 0.516(2) -0.0697(6) 0.1320(7) 0.247(19) Uiso 1 1 d D
O1_13 O 0.6642(10) 0.6549(5) 0.6036(4) 0.174(8) Uiso 1 1 d D
C1_13 C 0.6099(13) 0.6704(7) 0.6186(6) 0.248(19) Uiso 1 1 d D
C2_13 C 0.5765(12) 0.6424(8) 0.6395(5) 0.26(2) Uiso 1 1 d D
C3_13 C 0.6326(12) 0.6249(9) 0.6607(6) 0.210(16) Uiso 1 1 d D
C4_13 C 0.5128(13) 0.6534(13) 0.6554(8) 0.34(3) Uiso 1 1 d D
O1_14 O 0.2142(11) 0.7486(5) 0.5075(5) 0.182(9) Uiso 1 1 d D
C1_14 C 0.2025(14) 0.7186(6) 0.5291(4) 0.155(12) Uiso 1 1 d D
C2_14 C 0.1694(13) 0.7355(6) 0.5531(4) 0.208(17) Uiso 1 1 d D
C3_14 C 0.1460(17) 0.7037(7) 0.5741(7) 0.239(19) Uiso 1 1 d D
C4_14 C 0.2243(15) 0.7525(8) 0.5660(8) 0.26(2) Uiso 1 1 d D
O1_15 O 0.8329(9) 0.3413(12) -0.1054(5) 0.41(2) Uiso 1 1 d D
C1_15 C 0.8990(13) 0.3319(11) -0.1153(7) 0.37(3) Uiso 1 1 d D
C2_15 C 0.9204(14) 0.3554(13) -0.1427(5) 0.44(4) Uiso 1 1 d D
C3_15 C 0.9870(14) 0.349(2) -0.1580(10) 0.49(5) Uiso 1 1 d D
C4_15 C 0.8628(15) 0.3686(17) -0.1641(8) 0.40(3) Uiso 1 1 d D
O1_17 O 0.9857(9) 0.5226(5) 0.4250(4) 0.147(7) Uiso 1 1 d D
C1_17 C 0.9699(14) 0.4918(4) 0.4449(5) 0.162(13) Uiso 1 1 d D
C2_17 C 0.9974(14) 0.4593(5) 0.4324(5) 0.186(15) Uiso 1 1 d D
C3_17 C 1.0401(17) 0.4564(9) 0.4058(5) 0.26(2) Uiso 1 1 d D
C4_17 C 0.9798(13) 0.4226(6) 0.4479(5) 0.143(11) Uiso 1 1 d D
O1_18 O 0.3125(10) 1.0008(6) 0.3185(4) 0.174(8) Uiso 1 1 d D
C1_18 C 0.2698(15) 1.0191(6) 0.3366(5) 0.238(19) Uiso 1 1 d D
C2_18 C 0.2389(11) 1.0542(7) 0.3186(4) 0.29(2) Uiso 1 1 d D
C3_18 C 0.1907(11) 1.0482(7) 0.2958(5) 0.147(12) Uiso 1 1 d D
C4_18 C 0.2975(11) 1.0746(7) 0.3060(6) 0.173(12) Uiso 1 1 d D
O1_19 O 0.5082(6) 0.4762(3) 0.0705(3) 0.074(4) Uiso 1 1 d D
C1_19 C 0.5251(10) 0.5094(3) 0.0543(3) 0.078(7) Uiso 1 1 d D
C2_19 C 0.5018(8) 0.5400(4) 0.0696(4) 0.100(9) Uiso 1 1 d D
C3_19 C 0.4297(9) 0.5400(7) 0.0811(5) 0.142(10) Uiso 1 1 d D
C4_19 C 0.5123(10) 0.5755(5) 0.0498(4) 0.096(8) Uiso 1 1 d D
O1_21 O 1.0748(9) 0.8033(5) 0.2732(4) 0.151(8) Uiso 1 1 d D
C1_21 C 1.1076(11) 0.7805(5) 0.2556(4) 0.104(9) Uiso 1 1 d D
C2_21 C 1.1233(13) 0.7993(6) 0.2255(4) 0.230(18) Uiso 1 1 d D
C3_21 C 1.1488(14) 0.8358(6) 0.2250(7) 0.170(13) Uiso 1 1 d D
C4_21 C 1.1688(14) 0.7775(7) 0.2075(6) 0.187(14) Uiso 1 1 d D
O1_22 O 0.6025(9) 0.7992(5) 0.1711(4) 0.144(7) Uiso 1 1 d D
C1_22 C 0.5876(12) 0.8294(5) 0.1487(4) 0.098(8) Uiso 1 1 d D
C2_22 C 0.6032(13) 0.8122(6) 0.1227(4) 0.190(15) Uiso 1 1 d D
C3_22 C 0.5591(13) 0.7833(6) 0.1185(7) 0.181(14) Uiso 1 1 d D
C4_22 C 0.6029(16) 0.8423(6) 0.0965(5) 0.186(14) Uiso 1 1 d D
O1_23 O 0.4196(7) 0.1972(4) 0.2265(3) 0.078(5) Uiso 1 1 d D
C1_23 C 0.3803(9) 0.2186(4) 0.2435(3) 0.076(7) Uiso 1 1 d D
C2_23 C 0.3718(11) 0.1976(5) 0.2736(4) 0.165(13) Uiso 1 1 d D
C3_23 C 0.3252(13) 0.2200(6) 0.2908(6) 0.165(13) Uiso 1 1 d D
C4_23 C 0.3397(16) 0.1635(6) 0.2719(8) 0.239(19) Uiso 1 1 d D
O1_25 O 0.9586(9) 0.9189(5) 0.2878(4) 0.135(7) Uiso 1 1 d D
C1_25 C 0.9384(14) 0.9563(5) 0.2791(4) 0.139(11) Uiso 1 1 d D
C2_25 C 0.9457(11) 0.9647(5) 0.2468(4) 0.189(15) Uiso 1 1 d D
C3_25 C 1.0173(11) 0.9538(7) 0.2372(7) 0.187(14) Uiso 1 1 d D
C4_25 C 0.9233(12) 1.0046(5) 0.2363(6) 0.134(11) Uiso 1 1 d D
O1_26 O 0.6596(13) 0.6728(6) 0.2118(6) 0.226(11) Uiso 1 1 d D
C1_26 C 0.6817(19) 0.6384(6) 0.2054(5) 0.25(2) Uiso 1 1 d D
C2_26 C 0.7098(15) 0.6382(7) 0.1756(5) 0.35(3) Uiso 1 1 d D
C3_26 C 0.6521(15) 0.6572(9) 0.1558(8) 0.27(2) Uiso 1 1 d D
C4_26 C 0.728(2) 0.5998(7) 0.1711(11) 0.35(3) Uiso 1 1 d D
O1_27 O 0.5432(7) 0.0813(3) 0.2098(3) 0.076(5) Uiso 1 1 d D
C1_27 C 0.5705(11) 0.0452(4) 0.2202(4) 0.091(8) Uiso 1 1 d D
C2_27 C 0.5576(10) 0.0339(5) 0.2520(4) 0.130(11) Uiso 1 1 d D
C3_27 C 0.5812(13) -0.0062(5) 0.2595(6) 0.146(12) Uiso 1 1 d D
C4_27 C 0.4839(10) 0.0416(8) 0.2604(8) 0.202(16) Uiso 1 1 d D
O1_29 O 0.6911(8) 0.8748(4) 0.2320(3) 0.103(6) Uiso 1 1 d D
C1_29 C 0.6792(11) 0.9128(4) 0.2234(4) 0.120(10) Uiso 1 1 d D
C2_29 C 0.7212(11) 0.9248(5) 0.1970(4) 0.122(10) Uiso 1 1 d D
C3_29 C 0.7102(16) 0.9655(5) 0.1876(7) 0.170(13) Uiso 1 1 d D
C4_29 C 0.6936(16) 0.9063(6) 0.1746(5) 0.193(15) Uiso 1 1 d D
O1_30 O 0.9465(9) 0.7087(5) 0.2813(4) 0.140(7) Uiso 1 1 d D
C1_30 C 0.9695(12) 0.6751(5) 0.2737(5) 0.145(12) Uiso 1 1 d D
C2_30 C 1.0283(12) 0.6806(6) 0.2532(4) 0.211(17) Uiso 1 1 d D
C3_30 C 1.0011(16) 0.7053(7) 0.2258(5) 0.183(14) Uiso 1 1 d D
C4_30 C 1.0610(17) 0.6449(6) 0.2469(7) 0.215(17) Uiso 1 1 d D
O1_31 O 0.8022(8) 0.1245(4) 0.2668(3) 0.104(6) Uiso 1 1 d D
C1_31 C 0.8142(11) 0.0864(4) 0.2739(4) 0.105(9) Uiso 1 1 d D
C2_31 C 0.7759(13) 0.0750(5) 0.3014(4) 0.156(13) Uiso 1 1 d D
C3_31 C 0.7876(18) 0.0344(5) 0.3115(7) 0.191(15) Uiso 1 1 d D
C4_31 C 0.7930(17) 0.0952(6) 0.3247(5) 0.193(15) Uiso 1 1 d D
O1_33 O 0.7845(10) 0.7546(5) 0.2160(4) 0.156(8) Uiso 1 1 d D
C1_33 C 0.8070(13) 0.7310(6) 0.1971(4) 0.137(11) Uiso 1 1 d D
C2_33 C 0.8307(13) 0.7522(7) 0.1691(4) 0.26(2) Uiso 1 1 d D
C3_33 C 0.7672(13) 0.7743(9) 0.1554(8) 0.222(17) Uiso 1 1 d D
C4_33 C 0.8617(19) 0.7264(8) 0.1503(7) 0.30(2) Uiso 1 1 d D
O1_34 O 0.8930(9) 0.8354(5) 0.2471(4) 0.134(7) Uiso 1 1 d D
C1_34 C 0.8939(17) 0.8653(6) 0.2241(4) 0.179(14) Uiso 1 1 d D
C2_34 C 0.9107(15) 0.8530(6) 0.1960(5) 0.242(18) Uiso 1 1 d D
C3_34 C 0.941(2) 0.8144(6) 0.1961(11) 0.32(2) Uiso 1 1 d D
C4_34 C 0.947(2) 0.8797(8) 0.1748(9) 0.36(3) Uiso 1 1 d D
O1_35 O 0.7158(9) 0.2428(5) 0.2824(4) 0.137(7) Uiso 1 1 d D
C1_35 C 0.6856(14) 0.2676(6) 0.2990(4) 0.156(12) Uiso 1 1 d D
C2_35 C 0.6723(15) 0.2498(7) 0.3296(4) 0.228(18) Uiso 1 1 d D
C3_35 C 0.6495(18) 0.2730(7) 0.3516(6) 0.239(18) Uiso 1 1 d D
C4_35 C 0.7196(15) 0.2168(7) 0.3429(7) 0.197(15) Uiso 1 1 d D
CL1_37 Cl 0.7579(4) 0.24707(17) 0.04649(19) 0.128(3) Uani 1 1 d .
CL2_37 Cl 0.6268(3) 0.28617(16) 0.05143(14) 0.094(2) Uani 1 1 d .
CL3_37 Cl 0.6398(4) 0.22053(16) 0.02840(17) 0.124(3) Uani 1 1 d .
C9_37 C 0.6772(12) 0.2596(6) 0.0303(5) 0.076(7) Uiso 1 1 d .
CL1_38 Cl 0.7407(5) 0.7531(2) 0.4534(2) 0.176(4) Uani 1 1 d .
CL2_38 Cl 0.8743(4) 0.7132(2) 0.4483(2) 0.157(4) Uani 1 1 d .
CL3_38 Cl 0.8608(5) 0.7796(3) 0.4722(2) 0.167(4) Uani 1 1 d .
C9_38 C 0.824(2) 0.7408(11) 0.4672(8) 0.161(13) Uiso 1 1 d .
C9_44 C 0.4169(15) 0.7615(8) 0.3746(6) 0.120(10) Uiso 1 1 d .
CL1_44 Cl 0.4156(4) 0.80145(19) 0.34933(15) 0.128(3) Uani 1 1 d .
CL2_44 Cl 0.4024(4) 0.7237(2) 0.35992(17) 0.140(3) Uani 1 1 d .
CL3_44 Cl 0.4984(5) 0.7522(2) 0.3924(2) 0.170(4) Uani 1 1 d .
C9_45 C 1.0804(12) 0.2383(6) 0.1239(5) 0.083(8) Uiso 1 1 d .
CL1_45 Cl 1.0829(3) 0.19869(15) 0.15088(14) 0.096(2) Uani 1 1 d .
CL2_45 Cl 1.0976(3) 0.27571(15) 0.13996(14) 0.089(2) Uani 1 1 d .
CL3_45 Cl 1.0016(3) 0.24789(16) 0.10729(16) 0.112(3) Uani 1 1 d .

loop_
_atom_site_aniso_label
_atom_site_aniso_U_11
_atom_site_aniso_U_22
_atom_site_aniso_U_33
_atom_site_aniso_U_23
_atom_site_aniso_U_13
_atom_site_aniso_U_12
CL1_37 0.111(6) 0.072(5) 0.206(9) -0.024(5) -0.021(6) -0.028(5)
CL2_37 0.101(5) 0.061(5) 0.119(6) 0.008(4) -0.005(5) -0.047(4)
CL3_37 0.148(7) 0.057(5) 0.176(8) -0.023(5) -0.011(6) -0.051(5)
CL1_38 0.186(10) 0.128(8) 0.191(10) 0.015(7) 0.021(8) 0.001(7)
CL2_38 0.166(8) 0.117(7) 0.165(8) 0.032(6) 0.044(7) -0.024(6)
CL3_38 0.170(9) 0.156(9) 0.167(9) -0.006(7) 0.007(7) -0.021(7)
CL1_44 0.159(7) 0.097(6) 0.105(6) 0.045(5) 0.001(5) -0.028(5)
CL2_44 0.152(8) 0.113(7) 0.134(7) 0.044(6) 0.018(6) -0.036(6)
CL3_44 0.191(9) 0.126(8) 0.169(9) 0.035(6) -0.034(7) -0.016(7)
CL1_45 0.112(6) 0.050(4) 0.122(6) 0.020(4) -0.013(5) -0.050(4)
CL2_45 0.095(5) 0.063(4) 0.110(6) 0.007(4) -0.005(4) -0.057(4)
CL3_45 0.103(6) 0.070(5) 0.159(7) 0.013(5) -0.051(5) -0.044(4)

loop_
_atom_type_symbol
_atom_type_description
_atom_type_scat_dispersion_real
_atom_type_scat_dispersion_imag
_atom_type_scat_source
C C 0.0181 0.0091 'International Tables Vol C Tables 4.2.6.8 and 6.1.1.4'
H H 0.0000 0.0000 'International Tables Vol C Tables 4.2.6.8 and 6.1.1.4'
N N 0.0311 0.0180 'International Tables Vol C Tables 4.2.6.8 and 6.1.1.4'
O O 0.0492 0.0322 'International Tables Vol C Tables 4.2.6.8 and 6.1.1.4'
Cl Cl 0.3639 0.7018 'International Tables Vol C Tables 4.2.6.8 and 6.1.1.4'

loop_
_geom_angle_atom_site_label_1
_geom_angle_atom_site_label_2
_geom_angle_atom_site_label_3
_geom_angle
C1A N1A C10B 133.2(19)
N1A C1A O1A 127.7(17)
N1A C1A C8B 110.6(17)
O1A C1A C8B 120.3(18)
O2A C2A N2A 131.8(17)
O2A C2A C17B 114(2)
N2A C2A C17B 113(2)
C2A N2A C19B 119.5(17)
O3A C3A N3A 112.0(19)
O3A C3A C26B 134(4)
N3A C3A C26B 113(3)
C28B N3A C3A 126(2)
O4A C4A N4A 128.5(19)
O4A C4A C33B 122(3)
N4A C4A C33B 110(2)
C4A N4A C32B 116.5(19)
O5A C5A N5A 132.8(18)
O5A C5A C41B 113.4(18)
N5A C5A C41B 113.8(18)
C5A N5A C39B 123(2)
C28B N5B C32B 120.0
C29B C28B N5B 120.0
C29B C28B N3A 132(2)
N5B C28B N3A 108(2)
C30B C29B C28B 120.0
C31B C30B C29B 120.0
C30B C31B C32B 120.0
C31B C32B N5B 120.0
C31B C32B N4A 131(2)
N5B C32B N4A 109(2)
O6A C6A N6A 134.4(17)
O6A C6A C49B 117(2)
N6A C6A C49B 108(2)
C6A N6A C47B 120.5(18)
O7A C7A N7A 114(2)
O7A C7A C57B 127(2)
N7A C7A C57B 118(3)
C7A N7A C1C 133(2)
O8A C8A C22C 131(3)
O8A C8A N10A 116(3)
C22C C8A N10A 112.0(16)
C9C N8A C4C 128(2)
O9A C9A O10A 129.7(19)
O9A C9A C30C 117(3)
O10A C9A C30C 113(3)
C13C N9A C14C 125(2)
C8A N10A C17C 128(2)
C9A O10A C10A 111(2)
C2C C1C C6C 120.0
C2C C1C N7A 119(3)
C6C C1C N7A 121(3)
C3C C2C C1C 120.0
C2C C3C C4C 120.0
C2C C3C C7C 122(3)
C4C C3C C7C 118(3)
C5C C4C C3C 120.0
C5C C4C N8A 115(3)
C3C C4C N8A 125(3)
C6C C5C C4C 120.0
C6C C5C C8C 119(3)
C4C C5C C8C 120(3)
C5C C6C C1C 120.0
C9C N1C C13C 120.0
N8A C9C N1C 119(2)
N8A C9C C10C 121(2)
N1C C9C C10C 120.0
C11C C10C C9C 120.0
C11C C10C N2C 119(2)
C9C C10C N2C 120(2)
C10C C11C C12C 120.0
C11C C12C C13C 120.0
C11C C12C N3C 118.8(19)
C13C C12C N3C 121.0(19)
C12C C13C N1C 120.0
C12C C13C N9A 122(2)
N1C C13C N9A 118(2)
O2B N1B O1B 124(3)
O2B N1B C1B 118(2)
O1B N1B C1B 119(4)
C8B N2B C9B 117.2
N2B C8B C7B 125.2
N2B C8B C1A 117.8(12)
C7B C8B C1A 115.6(12)
C6B C7B C8B 117.5
C7B C6B O1_1 125.1(11)
C7B C6B C5B 119.7
O1_1 C6B C5B 112.9(11)
C4B C5B C9B 119.5
C4B C5B C6B 123.6
C9B C5B C6B 116.9
C3B C4B C5B 119.9
C4B C3B C2B 121.4
C1B C2B C3B 120.3
C2B C1B C9B 119.3
C2B C1B N1B 121.2(11)
C9B C1B N1B 118.9(9)
N2B C9B C5B 123.3
N2B C9B C1B 117.3
C5B C9B C1B 119.3
C15C C14C C19C 120.0
C15C C14C N9A 117(2)
C19C C14C N9A 123(2)
C16C C15C C14C 120.0
C16C C15C C21C 120(2)
C14C C15C C21C 120(2)
C15C C16C C17C 120.0
C18C C17C C16C 120.0
C18C C17C N10A 124(2)
C16C C17C N10A 116(2)
C17C C18C C19C 120.0
C18C C19C C14C 120.0
C18C C19C C20C 122(2)
C14C C19C C20C 117(2)
C17B N3B C18B 117.2
N3B C17B C16B 125.2
N3B C17B C2A 114.1(16)
C16B C17B C2A 120.6(16)
C15B C16B C17B 117.6
O1_5 C15B C16B 122.7(13)
O1_5 C15B C14B 117.6(13)
C16B C15B C14B 119.6
C13B C14B C18B 119.5
C13B C14B C15B 123.7
C18B C14B C15B 116.8
C12B C13B C14B 120.0
C13B C12B C11B 121.4
C10B C11B C12B 120.3
C11B C10B C18B 119.2
C11B C10B N1A 120.2(12)
C18B C10B N1A 120.0(12)
N3B C18B C14B 123.4
N3B C18B C10B 117.3
C14B C18B C10B 119.3
C26B N4B C27B 117.1
N4B C26B C25B 125.2
N4B C26B C3A 117(2)
C25B C26B C3A 117(2)
C24B C25B C26B 117.6
O1_9 C24B C25B 114.8(13)
O1_9 C24B C23B 124.9(13)
C25B C24B C23B 119.6
C22B C23B C27B 119.5
C22B C23B C24B 123.6
C27B C23B C24B 116.9
C21B C22B C23B 119.9
C22B C21B C20B 121.4
C19B C20B C21B 120.3
C20B C19B N2A 127.7(13)
C20B C19B C27B 119.3
N2A C19B C27B 112.7(13)
N4B C27B C23B 123.3
N4B C27B C19B 117.3
C23B C27B C19B 119.3
C33B N6B C40B 117.3
C39B N7B C40B 118.1
N6B C33B C34B 125.3
N6B C33B C4A 119.8(18)
C34B C33B C4A 114.4(17)
C35B C34B C33B 118.0
C34B C35B O1_13 127.5(13)
C34B C35B C36B 118.9
O1_13 C35B C36B 111.5(13)
C35B C36B C40B 118.7
C35B C36B C37B 124.8
C40B C36B C37B 116.5
C38B C37B C36B 119.3
C37B C38B C39B 119.7
N7B C39B N5A 114.6(15)
N7B C39B C38B 122.1
N5A C39B C38B 123.1(15)
N7B C40B N6B 114.2
N7B C40B C36B 124.3
N6B C40B C36B 121.6
C41B N8B C48B 117.3
C47B N9B C48B 118.1
N8B C41B C42B 125.4
N8B C41B C5A 116.2(13)
C42B C41B C5A 118.0(13)
C43B C42B C41B 118.0
C42B C43B C44B 118.8
C42B C43B O1_17 130.0(12)
C44B C43B O1_17 108.5(12)
C43B C44B C48B 118.7
C43B C44B C45B 124.8
C48B C44B C45B 116.5
C46B C45B C44B 119.3
C45B C46B C47B 119.7
N9B C47B C46B 122.2
N9B C47B N6A 112.2(15)
C46B C47B N6A 125.6(15)
N9B C48B N8B 114.2
N9B C48B C44B 124.2
N8B C48B C44B 121.6
C49B N10B C60B 115.9
C57B N11B C58B 117.1
N10B C49B C50B 126.0
N10B C49B C6A 112.4(13)
C50B C49B C6A 119.8(13)
C51B C50B C49B 117.5
O1_21 C51B C50B 127.2(10)
O1_21 C51B C52B 112.4(10)
C50B C51B C52B 120.0
C53B C52B C60B 120.6
C53B C52B C51B 123.1
C60B C52B C51B 116.3
C54B C53B C52B 120.1
C53B C54B C58B 121.7
C53B C54B C55B 122.6
C58B C54B C55B 115.7
C56B C55B O1_25 123.7(9)
C56B C55B C54B 119.9
O1_25 C55B C54B 116.2(9)
C55B C56B C57B 118.7
N11B C57B C56B 124.7
N11B C57B C7A 115.2(15)
C56B C57B C7A 119.4(15)
N11B C58B C59B 119.1
N11B C58B C54B 123.9
C59B C58B C54B 117.1
C60B C59B C58B 122.6
C60B C59B C61B 122.1(11)
C58B C59B C61B 115.0(11)
N10B C60B C59B 117.9
N10B C60B C52B 124.2
C59B C60B C52B 117.9
O1C N2C O2C 124(3)
O1C N2C C10C 121(2)
O2C N2C C10C 115(3)
O3C N3C O4C 125(5)
O3C N3C C12C 113(3)
O4C N3C C12C 122(3)
C22C N4C C33C 115.9
C30C N5C C31C 117.0
N4C C22C C8A 120.5(13)
N4C C22C C23C 126.0
C8A C22C C23C 113.5(13)
C24C C23C C22C 117.6
C23C C24C O1_29 127.7(8)
C23C C24C C25C 120.0
O1_29 C24C C25C 112.2(8)
C26C C25C C33C 120.6
C26C C25C C24C 123.1
C33C C25C C24C 116.2
C27C C26C C25C 120.1
C26C C27C C31C 121.7
C26C C27C C28C 122.6
C31C C27C C28C 115.7
C29C C28C O1_33 121.4(10)
C29C C28C C27C 119.9
O1_33 C28C C27C 118.5(10)
C28C C29C C30C 118.7
N5C C30C C29C 124.7
N5C C30C C9A 115(2)
C29C C30C C9A 120(2)
N5C C31C C32C 119.1
N5C C31C C27C 123.9
C32C C31C C27C 117.0
C31C C32C C33C 122.6
C31C C32C C34C 114.4(11)
C33C C32C C34C 123.0(11)
N4C C33C C32C 117.9
N4C C33C C25C 124.3
C32C C33C C25C 117.9
O1E C1E C8F 145(4)
O1E C1E N1E 106(3)
C8F C1E N1E 109(2)
C10F N1E C1E 139(2)
O2E C2E N2E 128(2)
O2E C2E C17F 113(2)
N2E C2E C17F 118(2)
C2E N2E C19F 139(3)
C8F N2F C9F 117.2
N2F C8F C1E 124(2)
N2F C8F C7F 125.2
C1E C8F C7F 111(2)
C6F C7F C8F 117.6
O1_2 C6F C7F 108(2)
O1_2 C6F C5F 129(2)
C7F C6F C5F 119.6
C4F C5F C9F 119.5
C4F C5F C6F 123.6
C9F C5F C6F 116.8
C3F C4F C5F 120.0
C4F C3F C2F 121.4
C1F C2F C3F 120.3
C2F C1F N1F 127.2(10)
C2F C1F C9F 119.3
N1F C1F C9F 113.1(10)
N2F C9F C5F 123.4
N2F C9F C1F 117.3
C5F C9F C1F 119.3
O3E C3E N3E 129.4(19)
O3E C3E C26F 121(2)
N3E C3E C26F 110.0(18)
C3E N3E C28F 114.0(17)
O4E C4E C33F 128(4)
O4E C4E N4E 117(4)
C33F C4E N4E 114(2)
C4E N4E C32F 132(2)
O5E C5E N5E 136(3)
O5E C5E C41F 122(2)
N5E C5E C41F 101(2)
C5E N5E C39F 115.2(19)
C28F N5F C32F 120.0
N3E C28F C29F 137.6(16)
N3E C28F N5F 102.4(16)
C29F C28F N5F 120.0
C28F C29F C30F 120.0
C31F C30F C29F 120.0
C30F C31F C32F 120.0
C31F C32F N5F 120.0
C31F C32F N4E 122.8(17)
N5F C32F N4E 117.2(17)
O6E C6E N6E 122(3)
O6E C6E C49F 124(3)
N6E C6E C49F 113.7(16)
C6E N6E C47F 131(2)
O7E C7E N7E 129.9(15)
O7E C7E C57F 115.2(13)
N7E C7E C57F 114.9(12)
C7E N7E C1G 133.1(18)
O8E C8E N10E 133.2(18)
O8E C8E C22G 115(3)
N10E C8E C22G 111(3)
C4G N8E C9G 115(2)
O9E C9E O10E 121(3)
O9E C9E C30G 120(2)
O10E C9E C30G 119.6(17)
C14G N9E C13G 114(2)
C8E N10E C17G 124(2)
C9E O10E C10E 122(2)
C2G C1G C6G 120.0
C2G C1G N7E 115(2)
C6G C1G N7E 124(2)
C1G C2G C3G 120.0
C4G C3G C2G 120.0
C4G C3G C7G 118(2)
C2G C3G C7G 122(2)
C3G C4G C5G 120.0
C3G C4G N8E 137(2)
C5G C4G N8E 103(2)
C6G C5G C4G 120.0
C6G C5G C8G 114(2)
C4G C5G C8G 126(2)
C5G C6G C1G 120.0
O2F N1F O1F 116(2)
O2F N1F C1F 142.7(17)
O1F N1F C1F 101.2(18)
C15G C14G C19G 120.0
C15G C14G N9E 118(2)
C19G C14G N9E 121(2)
C16G C15G C14G 120.0
C16G C15G C20G 120(2)
C14G C15G C20G 120(2)
C15G C16G C17G 120.0
C16G C17G C18G 120.0
C16G C17G N10E 114(3)
C18G C17G N10E 126(3)
C17G C18G C19G 120.0
C18G C19G C14G 120.0
C18G C19G C21G 123(3)
C14G C19G C21G 117(3)
C17F N3F C18F 117.2
N3F C17F C16F 125.1
N3F C17F C2E 108.4(15)
C16F C17F C2E 126.4(15)
C15F C16F C17F 117.6
O1_6 C15F C16F 115.0(14)
O1_6 C15F C14F 125.3(14)
C16F C15F C14F 119.6
C13F C14F C18F 119.5
C13F C14F C15F 123.6
C18F C14F C15F 116.8
C12F C13F C14F 119.9
C13F C12F C11F 121.4
C10F C11F C12F 120.3
C11F C10F C18F 119.2
C11F C10F N1E 116.4(16)
C18F C10F N1E 123.6(16)
N3F C18F C14F 123.4
N3F C18F C10F 117.3
C14F C18F C10F 119.3
C26F N4F C27F 116.4(18)
N4F C26F C25F 125.2
N4F C26F C3E 121.7(17)
C25F C26F C3E 113.0(17)
C24F C25F C26F 117.5
O1_10 C24F C25F 125.7(19)
O1_10 C24F C23F 114.4(19)
C25F C24F C23F 119.7
C27F C23F C22F 117.0(19)
C27F C23F C24F 119.2(19)
C22F C23F C24F 123.6
C21F C22F C23F 119.9
C22F C21F C20F 121.4
C21F C20F C19F 116.6(17)
C27F C19F N2E 133(4)
C27F C19F C20F 115(4)
N2E C19F C20F 111(3)
C19F C27F C23F 129(4)
C19F C27F N4F 109(3)
C23F C27F N4F 121(3)
C33F N6F C40F 117.3
C39F N7F C40F 118.1
N6F C33F C4E 122(2)
N6F C33F C34F 125.4
C4E C33F C34F 113(2)
C35F C34F C33F 118.0
C34F C35F O1_14 124.1(14)
C34F C35F C36F 118.8
O1_14 C35F C36F 116.9(14)
C35F C36F C40F 118.7
C35F C36F C37F 124.8
C40F C36F C37F 116.5
C38F C37F C36F 119.3
C37F C38F C39F 119.6
N7F C39F C38F 122.2
N7F C39F N5E 109.7(14)
C38F C39F N5E 128.0(14)
N7F C40F N6F 114.2
N7F C40F C36F 124.2
N6F C40F C36F 121.6
C41F N8F C48F 117.3
C47F N9F C48F 118.1
N8F C41F C42F 125.4
N8F C41F C5E 120.4(13)
C42F C41F C5E 114.1(13)
C43F C42F C41F 118.0
C42F C43F C44F 118.8
C42F C43F O1_18 129.0(12)
C44F C43F O1_18 111.8(12)
C43F C44F C48F 118.8
C43F C44F C45F 124.8
C48F C44F C45F 116.4
C46F C45F C44F 119.3
C45F C46F C47F 119.6
N9F C47F N6E 111.0(13)
N9F C47F C46F 122.1
N6E C47F C46F 126.7(13)
N9F C48F N8F 114.2
N9F C48F C44F 124.3
N8F C48F C44F 121.5
C49F N10F C60F 115.9
C57F N11F C58F 117.2
N10F C49F C6E 112.6(12)
N10F C49F C50F 126.0
C6E C49F C50F 120.9(12)
C51F C50F C49F 117.6
C50F C51F O1_22 125.9(8)
C50F C51F C52F 119.9
O1_22 C51F C52F 113.7(8)
C53F C52F C60F 120.7
C53F C52F C51F 123.1
C60F C52F C51F 116.3
C54F C53F C52F 120.0
C53F C54F C58F 121.7
C53F C54F C55F 122.6
C58F C54F C55F 115.7
C56F C55F O1_26 126.8(10)
C56F C55F C54F 119.9
O1_26 C55F C54F 112.8(10)
C55F C56F C57F 118.7
N11F C57F C56F 124.6
N11F C57F C7E 115.4(9)
C56F C57F C7E 119.9(9)
N11F C58F C59F 119.0
N11F C58F C54F 123.9
C59F C58F C54F 117.1
C58F C59F C60F 122.6
C58F C59F C61F 120.5(11)
C60F C59F C61F 116.6(11)
N10F C60F C59F 117.9
N10F C60F C52F 124.2
C59F C60F C52F 117.9
O1G N2G O2G 134(3)
O1G N2G C10G 119(3)
O2G N2G C10G 107(3)
O4G N3G O3G 112.3(19)
O4G N3G C12G 130.9(19)
O3G N3G C12G 117(2)
C9G N1G C13G 120.0
N1G C9G C10G 120.0
N1G C9G N8E 118(2)
C10G C9G N8E 121(2)
C11G C10G C9G 120.0
C11G C10G N2G 119(2)
C9G C10G N2G 120(2)
C10G C11G C12G 120.0
N3G C12G C11G 120(2)
N3G C12G C13G 120(2)
C11G C12G C13G 120.0
C12G C13G N1G 120.0
C12G C13G N9E 117(2)
N1G C13G N9E 123(2)
C22G N4G C33G 116.0
C30G N5G C31G 117.1
N4G C22G C23G 126.0
N4G C22G C8E 115(2)
C23G C22G C8E 117(2)
C24G C23G C22G 117.6
C23G C24G O1_30 126.4(9)
C23G C24G C25G 120.0
O1_30 C24G C25G 112.9(9)
C26G C25G C33G 120.7
C26G C25G C24G 123.1
C33G C25G C24G 116.3
C27G C26G C25G 120.0
C26G C27G C31G 121.8
C26G C27G C28G 122.5
C31G C27G C28G 115.7
O1_34 C28G C29G 128.6(9)
O1_34 C28G C27G 111.4(9)
C29G C28G C27G 119.9
C28G C29G C30G 118.6
N5G C30G C29G 124.7
N5G C30G C9E 113.2(11)
C29G C30G C9E 122.0(11)
N5G C31G C32G 119.0
N5G C31G C27G 123.9
C32G C31G C27G 117.0
C33G C32G C31G 122.6
C33G C32G C34G 120.1(11)
C31G C32G C34G 117.0(11)
N4G C33G C32G 117.9
N4G C33G C25G 124.2
C32G C33G C25G 117.9
O1I C1I N1I 130.5(12)
O1I C1I C8J 117.8(14)
N1I C1I C8J 111.1(14)
C1I N1I C10J 122.4(12)
O2I C2I N2I 125.6(12)
O2I C2I C17J 124.9(19)
N2I C2I C17J 109.3(16)
C2I N2I C19J 129.2(14)
O3I C3I C26J 125(2)
O3I C3I N3I 119(2)
C26J C3I N3I 116(2)
C28J N3I C3I 129.4(19)
O4I C4I N4I 128.2(15)
O4I C4I C33J 118.7(13)
N4I C4I C33J 113.0(13)
C4I N4I C32J 121.8(14)
O5I C5I N5I 119.9(19)
O5I C5I C41J 122.8(19)
N5I C5I C41J 117.0(17)
C39J N5I C5I 130.5(15)
C28J N5J C32J 120.0
N3I C28J C29J 127.1(16)
N3I C28J N5J 112.9(16)
C29J C28J N5J 120.0
C30J C29J C28J 120.0
C29J C30J C31J 120.0
C32J C31J C30J 120.0
N4I C32J C31J 130.8(14)
N4I C32J N5J 109.2(14)
C31J C32J N5J 120.0
O6I C6I N6I 125.8(12)
O6I C6I C49J 128.2(18)
N6I C6I C49J 106.0(14)
C47J N6I C6I 127.4(12)
N7I C7I O7I 124(2)
N7I C7I C57J 124(2)
O7I C7I C57J 113(2)
C7I N7I C1K 135(2)
O8I C8I N10I 119(2)
O8I C8I C22K 124(2)
N10I C8I C22K 117.0(14)
C9K N8I C4K 125(2)
O9I C9I O10I 129.0(17)
O9I C9I C30K 118(4)
O10I C9I C30K 113(3)
C13K N9I C14K 124(2)
C17K N10I C8I 134.1(18)
C9I O10I C10I 115.7(18)
N7I C1K C6K 119.4(19)
N7I C1K C2K 120.5(19)
C6K C1K C2K 120.0
C1K C6K C5K 120.0
C4K C5K C6K 120.0
C4K C5K C8K 121(2)
C6K C5K C8K 119(2)
C3K C4K C5K 120.0
C3K C4K N8I 122(2)
C5K C4K N8I 118(2)
C4K C3K C2K 120.0
C4K C3K C7K 117(2)
C2K C3K C7K 123(2)
C3K C2K C1K 120.0
O1J N1J O2J 122(2)
O1J N1J C1J 118.1(19)
O2J N1J C1J 120(3)
C8J N2J C9J 115.5(9)
N2J C8J C7J 125.2
N2J C8J C1I 116.3(11)
C7J C8J C1I 118.4(11)
C6J C7J C8J 117.5
O1_3 C6J C7J 122.0(10)
O1_3 C6J C5J 118.4(10)
C7J C6J C5J 119.6
C9J C5J C4J 119.1(9)
C9J C5J C6J 117.2(9)
C4J C5J C6J 123.6
C3J C4J C5J 120.0
C4J C3J C2J 121.4
C3J C2J C1J 116.6(9)
C9J C1J N1J 129.8(18)
C9J C1J C2J 119.4(19)
N1J C1J C2J 110.4(15)
C1J C9J C5J 123.0(18)
C1J C9J N2J 112.2(17)
C5J C9J N2J 124.7(17)
C19K C14K C15K 120.0
C19K C14K N9I 120.4(17)
C15K C14K N9I 119.6(17)
C18K C19K C14K 120.0
C18K C19K C21K 120.2(16)
C14K C19K C21K 119.8(16)
C19K C18K C17K 120.0
N10I C17K C16K 122.3(16)
N10I C17K C18K 117.6(16)
C16K C17K C18K 120.0
C15K C16K C17K 120.0
C16K C15K C14K 120.0
C16K C15K C20K 117.2(18)
C14K C15K C20K 122.8(18)
C17J N3J C18J 117.2
N3J C17J C16J 125.2
N3J C17J C2I 123.1(12)
C16J C17J C2I 110.9(11)
C15J C16J C17J 117.5
C16J C15J O1_7 123.9(8)
C16J C15J C14J 119.7
O1_7 C15J C14J 116.1(8)
C13J C14J C18J 119.6
C13J C14J C15J 123.6
C18J C14J C15J 116.8
C12J C13J C14J 119.9
C13J C12J C11J 121.4
C10J C11J C12J 120.2
C11J C10J N1I 127.8(9)
C11J C10J C18J 119.3
N1I C10J C18J 110.3(9)
N3J C18J C14J 123.3
N3J C18J C10J 117.4
C14J C18J C10J 119.3
C26J N4J C27J 117.1
N4J C26J C3I 120.6(14)
N4J C26J C25J 125.2
C3I C26J C25J 113.7(14)
C24J C25J C26J 117.6
C25J C24J C23J 119.6
C25J C24J O1_11 132.2(9)
C23J C24J O1_11 107.7(9)
C22J C23J C27J 119.5
C22J C23J C24J 123.6
C27J C23J C24J 116.9
C21J C22J C23J 120.0
C22J C21J C20J 121.4
C19J C20J C21J 120.2
C20J C19J N2I 120.2(10)
C20J C19J C27J 119.2
N2I C19J C27J 118.8(10)
N4J C27J C23J 123.3
N4J C27J C19J 117.3
C23J C27J C19J 119.4
C33J N6J C40J 117.3
C39J N7J C40J 118.1
N6J C33J C34J 125.4
N6J C33J C4I 120.3(9)
C34J C33J C4I 114.3(9)
C35J C34J C33J 118.0
O1_15 C35J C34J 122.2(18)
O1_15 C35J C36J 119.0(18)
C34J C35J C36J 118.8
C35J C36J C40J 118.7
C35J C36J C37J 124.8
C40J C36J C37J 116.5
C38J C37J C36J 119.3
C37J C38J C39J 119.7
N5I C39J N7J 114.3(10)
N5I C39J C38J 123.2(10)
N7J C39J C38J 122.1
N7J C40J N6J 114.1
N7J C40J C36J 124.2
N6J C40J C36J 121.6
C41J N8J C48J 117.3
C47J N9J C48J 118.1
N8J C41J C42J 125.4
N8J C41J C5I 117.8(11)
C42J C41J C5I 116.6(11)
C43J C42J C41J 118.0
O1_19 C43J C42J 126.8(8)
O1_19 C43J C44J 113.8(8)
C42J C43J C44J 118.8
C48J C44J C43J 118.7
C48J C44J C45J 116.5
C43J C44J C45J 124.7
C46J C45J C44J 119.2
C45J C46J C47J 119.8
N9J C47J N6I 114.4(10)
N9J C47J C46J 122.1
N6I C47J C46J 123.5(10)
N9J C48J N8J 114.1
N9J C48J C44J 124.2
N8J C48J C44J 121.6
C49J N10J C60J 115.9
C57J N11J C58J 117.1
N10J C49J C50J 126.0
N10J C49J C6I 119.5(10)
C50J C49J C6I 113.9(10)
C51J C50J C49J 117.6
C50J C51J O1_23 119.0(7)
C50J C51J C52J 120.0
O1_23 C51J C52J 121.0(7)
C53J C52J C60J 120.7
C53J C52J C51J 123.1
C60J C52J C51J 116.2
C54J C53J C52J 120.0
C53J C54J C58J 121.8
C53J C54J C55J 122.6
C58J C54J C55J 115.7
C56J C55J O1_27 127.5(7)
C56J C55J C54J 119.9
O1_27 C55J C54J 111.9(7)
C55J C56J C57J 118.7
N11J C57J C56J 124.6
N11J C57J C7I 113.1(12)
C56J C57J C7I 121.4(12)
N11J C58J C59J 119.1
N11J C58J C54J 123.9
C59J C58J C54J 117.0
C58J C59J C60J 122.7
C58J C59J C61J 120.0(9)
C60J C59J C61J 117.1(9)
N10J C60J C59J 117.9
N10J C60J C52J 124.3
C59J C60J C52J 117.8
C9K N1K C13K 120.0
N1K C9K C10K 120.0
N1K C9K N8I 123(3)
C10K C9K N8I 117(3)
C11K C10K C9K 120.0
C11K C10K N2K 115(3)
C9K C10K N2K 125(3)
C12K C11K C10K 120.0
C11K C12K C13K 120.0
C11K C12K N3K 118(3)
C13K C12K N3K 122(3)
N9I C13K C12K 125(3)
N9I C13K N1K 115(3)
C12K C13K N1K 120.0
C22K N4K C33K 116.0
C30K N5K C31K 117.1
N4K C22K C23K 126.0
N4K C22K C8I 119.1(10)
C23K C22K C8I 114.9(10)
C24K C23K C22K 117.6
C23K C24K O1_31 126.3(8)
C23K C24K C25K 120.0
O1_31 C24K C25K 112.7(8)
C26K C25K C33K 120.6
C26K C25K C24K 123.1
C33K C25K C24K 116.3
C27K C26K C25K 120.1
C26K C27K C31K 121.8
C26K C27K C28K 122.6
C31K C27K C28K 115.6
C29K C28K O1_35 127.3(9)
C29K C28K C27K 119.9
O1_35 C28K C27K 112.5(9)
C28K C29K C30K 118.7
N5K C30K C29K 124.6
N5K C30K C9I 115(2)
C29K C30K C9I 120(2)
N5K C31K C32K 119.1
N5K C31K C27K 123.9
C32K C31K C27K 117.0
C31K C32K C33K 122.7
C31K C32K C34K 118.3(9)
C33K C32K C34K 118.9(9)
N4K C33K C32K 118.0
N4K C33K C25K 124.2
C32K C33K C25K 117.8
O1K N2K O2K 125(3)
O1K N2K C10K 117(3)
O2K N2K C10K 116(3)
O4K N3K O3K 126(3)
O4K N3K C12K 119(3)
O3K N3K C12K 113(3)
O1M C1M C8N 117.5(19)
O1M C1M N1M 125(2)
C8N C1M N1M 117.7(14)
C10N N1M C1M 126.8(15)
O2M C2M N2M 123(2)
O2M C2M C17N 119(2)
N2M C2M C17N 115.8(18)
C2M N2M C19N 133(2)
C8N N2N C9N 117.2
N2N C8N C7N 125.1
N2N C8N C1M 113.2(12)
C7N C8N C1M 120.8(13)
C6N C7N C8N 117.6
O1_4 C6N C7N 125.8(15)
O1_4 C6N C5N 112.5(15)
C7N C6N C5N 119.6
C4N C5N C9N 119.5
C4N C5N C6N 123.6
C9N C5N C6N 116.9
C3N C4N C5N 119.9
C4N C3N C2N 121.4
C1N C2N C3N 120.2
C2N C1N N1N 103.7(10)
C2N C1N C9N 119.2
N1N C1N C9N 136.9(10)
N2N C9N C5N 123.3
N2N C9N C1N 117.3
C5N C9N C1N 119.4
O3M C3M N3M 131.4(15)
O3M C3M C26N 110.9(19)
N3M C3M C26N 118(2)
C3M N3M C28N 124.6(15)
O4M C4M N4M 121.3(18)
O4M C4M C33N 119.6(17)
N4M C4M C33N 118.7(14)
C4M N4M C32N 126.6(15)
O5M C5M N5M 120.0(13)
O5M C5M C41N 122.0(14)
N5M C5M C41N 117.9(12)
C5M N5M C39N 134.0(15)
C28N N5N C32N 120.0
C29N C28N N5N 120.0
C29N C28N N3M 129.0(12)
N5N C28N N3M 111.0(12)
C28N C29N C30N 120.0
C29N C30N C31N 120.0
C32N C31N C30N 120.0
N4M C32N C31N 127.7(12)
N4M C32N N5N 112.2(12)
C31N C32N N5N 120.0
O6M C6M N6M 121(2)
O6M C6M C49N 114(2)
N6M C6M C49N 124.2(17)
C47N N6M C6M 140(2)
N7M C7M O7M 134.5(14)
N7M C7M C57N 111.1(14)
O7M C7M C57N 114.1(14)
C7M N7M C1O 127.4(16)
O8M C8M N10M 128.4(11)
O8M C8M C22O 120.1(17)
N10M C8M C22O 111.5(16)
C9O N8M C4O 123.5(16)
O9M C9M O10M 129.0(19)
O9M C9M C30O 113.0(18)
O10M C9M C30O 118.0(16)
C13O N9M C14O 119.6(13)
C8M N10M C17O 125.6(13)
C9M O10M C10M 117.8(19)
C6O C1O C2O 120.0
C6O C1O N7M 119.5(15)
C2O C1O N7M 120.4(15)
C5O C6O C1O 120.0
C6O C5O C4O 120.0
C6O C5O C8O 122.9(15)
C4O C5O C8O 117.0(15)
C3O C4O C5O 120.0
C3O C4O N8M 110.9(14)
C5O C4O N8M 128.7(14)
C4O C3O C2O 120.0
C4O C3O C7O 127.0(15)
C2O C3O C7O 113.0(15)
C3O C2O C1O 120.0
O2N N1N O1N 124(2)
O2N N1N C1N 138.1(19)
O1N N1N C1N 98.2(13)
C15O C14O C19O 120.0
C15O C14O N9M 120.5(12)
C19O C14O N9M 119.4(12)
C14O C15O C16O 120.0
C14O C15O C21O 121.0(14)
C16O C15O C21O 119.0(14)
C17O C16O C15O 120.0
C16O C17O C18O 120.0
C16O C17O N10M 113.7(13)
C18O C17O N10M 126.1(13)
C17O C18O C19O 120.0
C18O C19O C14O 120.0
C18O C19O C20O 117.3(13)
C14O C19O C20O 122.6(13)
C17N N3N C18N 117.2
N3N C17N C16N 125.2
N3N C17N C2M 119.6(12)
C16N C17N C2M 113.1(12)
C15N C16N C17N 117.5
O1_8 C15N C16N 130.2(10)
O1_8 C15N C14N 108.1(10)
C16N C15N C14N 119.7
C13N C14N C18N 119.5
C13N C14N C15N 123.7
C18N C14N C15N 116.8
C12N C13N C14N 119.9
C13N C12N C11N 121.4
C10N C11N C12N 120.2
N1M C10N C11N 130.7(10)
N1M C10N C18N 106.5(10)
C11N C10N C18N 119.3
N3N C18N C14N 123.3
N3N C18N C10N 117.4
C14N C18N C10N 119.3
C26N N4N C27N 117.1
N4N C26N C25N 125.2
N4N C26N C3M 117.8(15)
C25N C26N C3M 116.6(15)
C24N C25N C26N 117.6
C25N C24N O1_12 126.1(14)
C25N C24N C23N 119.7
O1_12 C24N C23N 113.2(14)
C22N C23N C27N 119.5
C22N C23N C24N 123.6
C27N C23N C24N 116.8
C21N C22N C23N 119.9
C22N C21N C20N 121.4
C19N C20N C21N 120.2
N2M C19N C20N 122.0(13)
N2M C19N C27N 117.4(13)
C20N C19N C27N 119.3
N4N C27N C23N 123.4
N4N C27N C19N 117.3
C23N C27N C19N 119.3
C33N N6N C40N 117.3
C39N N7N C40N 118.1
N6N C33N C34N 125.4
N6N C33N C4M 117.4(10)
C34N C33N C4M 117.2(10)
C35N C34N C33N 117.9
O1_16 C35N C34N 127.9(10)
O1_16 C35N C36N 111.9(10)
C34N C35N C36N 118.9
C35N C36N C40N 118.7
C35N C36N C37N 124.8
C40N C36N C37N 116.5
C38N C37N C36N 119.3
C37N C38N C39N 119.6
N7N C39N N5M 115.9(12)
N7N C39N C38N 122.2
N5M C39N C38N 121.8(12)
N7N C40N N6N 114.2
N7N C40N C36N 124.2
N6N C40N C36N 121.6
C41N N8N C48N 117.3
C47N N9N C48N 118.1
N8N C41N C42N 125.4
N8N C41N C5M 112.5(10)
C42N C41N C5M 122.0(10)
C43N C42N C41N 118.0
C42N C43N O1_20 113.3(15)
C42N C43N C44N 118.9
O1_20 C43N C44N 127.4(15)
C43N C44N C48N 118.7
C43N C44N C45N 124.8
C48N C44N C45N 116.4
C46N C45N C44N 119.3
C45N C46N C47N 119.7
N6M C47N N9N 116.7(13)
N6M C47N C46N 120.6(13)
N9N C47N C46N 122.1
N9N C48N N8N 114.1
N9N C48N C44N 124.3
N8N C48N C44N 121.6
C49N N10N C60N 115.9
C57N N11N C58N 117.2
N10N C49N C50N 126.0
N10N C49N C6M 107.8(11)
C50N C49N C6M 126.2(11)
C51N C50N C49N 117.6
O1_24 C51N C50N 126.4(9)
O1_24 C51N C52N 113.6(9)
C50N C51N C52N 120.0
C53N C52N C60N 120.6
C53N C52N C51N 123.2
C60N C52N C51N 116.2
C54N C53N C52N 120.1
C53N C54N C58N 121.7
C53N C54N C55N 122.5
C58N C54N C55N 115.7
C56N C55N O1_28 128.9(10)
C56N C55N C54N 119.9
O1_28 C55N C54N 111.2(10)
C55N C56N C57N 118.7
N11N C57N C56N 124.6
N11N C57N C7M 113.0(9)
C56N C57N C7M 122.2(9)
N11N C58N C59N 119.1
N11N C58N C54N 123.9
C59N C58N C54N 117.0
C58N C59N C60N 122.6
C58N C59N C61N 122.0(10)
C60N C59N C61N 115.1(10)
N10N C60N C59N 117.9
N10N C60N C52N 124.2
C59N C60N C52N 117.9
O2O N2O O1O 132.5(19)
O2O N2O C10O 113.2(18)
O1O N2O C10O 114.2(18)
O4O N3O O3O 114.0(17)
O4O N3O C12O 126.1(18)
O3O N3O C12O 119.7(17)
C9O N1O C13O 120.0
N8M C9O C10O 120.1(14)
N8M C9O N1O 119.9(14)
C10O C9O N1O 120.0
C9O C10O C11O 120.0
C9O C10O N2O 124.3(14)
C11O C10O N2O 115.4(14)
C12O C11O C10O 120.0
C13O C12O C11O 120.0
C13O C12O N3O 121.9(13)
C11O C12O N3O 118.1(13)
N9M C13O C12O 121.2(12)
N9M C13O N1O 118.8(12)
C12O C13O N1O 120.0
C22O N4O C33O 115.9
C30O N5O C31O 117.1
N4O C22O C23O 126.0
N4O C22O C8M 116.4(11)
C23O C22O C8M 117.3(11)
C24O C23O C22O 117.6
C23O C24O O1_32 122.6(7)
C23O C24O C25O 120.0
O1_32 C24O C25O 117.4(7)
C26O C25O C33O 120.6
C26O C25O C24O 123.1
C33O C25O C24O 116.2
C27O C26O C25O 120.1
C26O C27O C31O 121.7
C26O C27O C28O 122.6
C31O C27O C28O 115.7
O1_36 C28O C29O 131.8(8)
O1_36 C28O C27O 108.3(8)
C29O C28O C27O 119.9
C28O C29O C30O 118.7
N5O C30O C29O 124.7
N5O C30O C9M 116.0(10)
C29O C30O C9M 119.0(10)
N5O C31O C32O 119.1
N5O C31O C27O 123.9
C32O C31O C27O 117.0
C31O C32O C33O 122.7
C31O C32O C34O 114.1(9)
C33O C32O C34O 123.2(9)
N4O C33O C32O 117.9
N4O C33O C25O 124.2
C32O C33O C25O 117.9
C6N O1_4 C1_4 119(2)
O1_4 C1_4 C2_4 102(2)
C1_4 C2_4 C4_4 104(3)
C1_4 C2_4 C3_4 111(3)
C4_4 C2_4 C3_4 111.8(13)
C15N O1_8 C1_8 111.1(14)
O1_8 C1_8 C2_8 107.2(16)
C1_8 C2_8 C4_8 112.5(17)
C1_8 C2_8 C3_8 111.9(19)
C4_8 C2_8 C3_8 110.5(11)
C24N O1_12 C1_12 111(2)
O1_12 C1_12 C2_12 102(2)
C1_12 C2_12 C4_12 116(2)
C1_12 C2_12 C3_12 118(3)
C4_12 C2_12 C3_12 112.7(13)
C35N O1_16 C1_16 120.2(17)
O1_16 C1_16 C2_16 111.9(19)
C1_16 C2_16 C3_16 107(2)
C1_16 C2_16 C4_16 106(2)
C3_16 C2_16 C4_16 111.5(12)
C43N O1_20 C1_20 130(3)
O1_20 C1_20 C2_20 133(3)
C1_20 C2_20 C4_20 103(3)
C1_20 C2_20 C3_20 116(3)
C4_20 C2_20 C3_20 110.7(12)
C51N O1_24 C1_24 117.7(17)
O1_24 C1_24 C2_24 107.8(18)
C1_24 C2_24 C3_24 108(3)
C1_24 C2_24 C4_24 109(2)
C3_24 C2_24 C4_24 110.8(12)
C55N O1_28 C1_28 116(2)
O1_28 C1_28 C2_28 115(2)
C1_28 C2_28 C3_28 97(2)
C1_28 C2_28 C4_28 119(3)
C3_28 C2_28 C4_28 111.4(13)
C24O O1_32 C1_32 118.2(12)
O1_32 C1_32 C2_32 107.3(14)
C1_32 C2_32 C4_32 114.9(18)
C1_32 C2_32 C3_32 111.3(17)
C4_32 C2_32 C3_32 113.9(12)
C28O O1_36 C1_36 112.8(15)
O1_36 C1_36 C2_36 104.6(17)
C1_36 C2_36 C3_36 110.2(12)
C1_36 C2_36 C4_36 104(2)
C3_36 C2_36 C4_36 111.3(13)
C6B O1_1 C1_1 119.7(16)
O1_1 C1_1 C2_1 110.3(17)
C1_1 C2_1 C3_1 107.0(18)
C1_1 C2_1 C4_1 113.9(19)
C3_1 C2_1 C4_1 111.4(12)
C6F O1_2 C1_2 134(3)
O1_2 C1_2 C2_2 130(4)
C1_2 C2_2 C4_2 95(3)
C1_2 C2_2 C3_2 110(4)
C4_2 C2_2 C3_2 111.0(13)
C6J O1_3 C1_3 120.1(14)
O1_3 C1_3 C2_3 105.9(14)
C1_3 C2_3 C3_3 112.1(17)
C1_3 C2_3 C4_3 107.7(16)
C3_3 C2_3 C4_3 112.2(12)
C15B O1_5 C1_5 116(2)
O1_5 C1_5 C2_5 121.1(19)
C1_5 C2_5 C3_5 108.9(19)
C1_5 C2_5 C4_5 103(2)
C3_5 C2_5 C4_5 113.1(12)
C15F O1_6 C1_6 127(2)
O1_6 C1_6 C2_6 113.3(19)
C1_6 C2_6 C3_6 109(2)
C1_6 C2_6 C4_6 99.8(19)
C3_6 C2_6 C4_6 111.6(12)
C1_7 O1_7 C15J 117.3(13)
O1_7 C1_7 C2_7 114.5(13)
C1_7 C2_7 C3_7 109.4(14)
C1_7 C2_7 C4_7 112.8(15)
C3_7 C2_7 C4_7 112.9(10)
C24B O1_9 C1_9 123.8(19)
O1_9 C1_9 C2_9 98.4(17)
C1_9 C2_9 C4_9 105(2)
C1_9 C2_9 C3_9 115(2)
C4_9 C2_9 C3_9 110.8(12)
C24F O1_10 C1_10 113(3)
C1_11 O1_11 C24J 106.3(14)
O1_11 C1_11 C2_11 95.7(14)
C1_11 C2_11 C4_11 110(2)
C1_11 C2_11 C3_11 117(2)
C4_11 C2_11 C3_11 113.5(12)
C35B O1_13 C1_13 114.3(19)
O1_13 C1_13 C2_13 112(2)
C1_13 C2_13 C3_13 104(2)
C1_13 C2_13 C4_13 120(3)
C3_13 C2_13 C4_13 110.6(12)
C35F O1_14 C1_14 118.7(19)
O1_14 C1_14 C2_14 103.9(19)
C1_14 C2_14 C4_14 107(2)
C1_14 C2_14 C3_14 104(2)
C4_14 C2_14 C3_14 111.7(12)
C35J O1_15 C1_15 124(3)
O1_15 C1_15 C2_15 116(3)
C1_15 C2_15 C3_15 124(4)
C1_15 C2_15 C4_15 114(3)
C3_15 C2_15 C4_15 110.9(13)
C1_17 O1_17 C43B 105.7(15)
O1_17 C1_17 C2_17 106.5(17)
C1_17 C2_17 C3_17 131.1(19)
C1_17 C2_17 C4_17 117.3(18)
C3_17 C2_17 C4_17 111.6(12)
C1_18 O1_18 C43F 110.9(17)
O1_18 C1_18 C2_18 108(2)
C1_18 C2_18 C3_18 112(2)
C1_18 C2_18 C4_18 107(2)
C3_18 C2_18 C4_18 112.7(12)
C43J O1_19 C1_19 117.8(12)
O1_19 C1_19 C2_19 110.4(13)
C1_19 C2_19 C3_19 114.9(17)
C1_19 C2_19 C4_19 108.7(13)
C3_19 C2_19 C4_19 111.8(11)
C51B O1_21 C1_21 111.5(16)
O1_21 C1_21 C2_21 114.7(18)
C1_21 C2_21 C3_21 112(2)
C1_21 C2_21 C4_21 117(2)
C3_21 C2_21 C4_21 110.5(12)
C1_22 O1_22 C51F 110.3(15)
O1_22 C1_22 C2_22 100.6(15)
C1_22 C2_22 C3_22 116(2)
C1_22 C2_22 C4_22 107.8(18)
C3_22 C2_22 C4_22 112.2(12)
C51J O1_23 C1_23 121.6(12)
O1_23 C1_23 C2_23 110.9(15)
C1_23 C2_23 C4_23 109(2)
C1_23 C2_23 C3_23 110.0(18)
C4_23 C2_23 C3_23 108.4(12)
C55B O1_25 C1_25 116.9(16)
O1_25 C1_25 C2_25 106.4(16)
C1_25 C2_25 C3_25 112(2)
C1_25 C2_25 C4_25 108.3(18)
C3_25 C2_25 C4_25 112.3(12)
C55F O1_26 C1_26 119(2)
O1_26 C1_26 C2_26 116(2)
C1_26 C2_26 C3_26 104(3)
C1_26 C2_26 C4_26 111(3)
C3_26 C2_26 C4_26 111.0(13)
C55J O1_27 C1_27 114.4(12)
O1_27 C1_27 C2_27 111.4(14)
C1_27 C2_27 C4_27 114(2)
C1_27 C2_27 C3_27 106.0(17)
C4_27 C2_27 C3_27 111.0(12)
C24C O1_29 C1_29 113.3(14)
O1_29 C1_29 C2_29 109.4(15)
C1_29 C2_29 C4_29 103.4(19)
C1_29 C2_29 C3_29 110.4(19)
C4_29 C2_29 C3_29 110.5(12)
C24G O1_30 C1_30 118.1(17)
O1_30 C1_30 C2_30 108.3(18)
C1_30 C2_30 C3_30 108(2)
C1_30 C2_30 C4_30 111(2)
C3_30 C2_30 C4_30 110.7(12)
C1_31 O1_31 C24K 111.6(14)
O1_31 C1_31 C2_31 106.5(15)
C1_31 C2_31 C4_31 112(2)
C1_31 C2_31 C3_31 110(2)
C4_31 C2_31 C3_31 111.9(12)
C28C O1_33 C1_33 119.1(16)
O1_33 C1_33 C2_33 110.2(19)
C1_33 C2_33 C3_33 105(2)
C1_33 C2_33 C4_33 110(2)
C3_33 C2_33 C4_33 111.2(13)
C28G O1_34 C1_34 115.6(17)
O1_34 C1_34 C2_34 111(2)
C1_34 C2_34 C3_34 120(3)
C1_34 C2_34 C4_34 114(3)
C3_34 C2_34 C4_34 111.2(13)
C28K O1_35 C1_35 111.2(14)
O1_35 C1_35 C2_35 112.5(19)
C1_35 C2_35 C4_35 118(2)
C1_35 C2_35 C3_35 120(2)
C4_35 C2_35 C3_35 111.6(12)
CL3_37 C9_37 CL1_37 108.8(13)
CL3_37 C9_37 CL2_37 110.4(13)
CL1_37 C9_37 CL2_37 108.9(12)
CL2_38 C9_38 CL1_38 114(2)
CL2_38 C9_38 CL3_38 114(2)
CL1_38 C9_38 CL3_38 110(2)
CL1_44 C9_44 CL2_44 114.0(17)
CL1_44 C9_44 CL3_44 109.2(16)
CL2_44 C9_44 CL3_44 108.2(16)
CL3_45 C9_45 CL1_45 110.8(13)
CL3_45 C9_45 CL2_45 109.3(13)
CL1_45 C9_45 CL2_45 109.3(13)

loop_
_geom_bond_atom_site_label_1
_geom_bond_atom_site_label_2
_geom_bond_distance
N1A C1A 1.22(2)
N1A C10B 1.46(2)
C1A O1A 1.2500(11)
C1A C8B 1.5100(11)
C2A O2A 1.23(3)
C2A N2A 1.35(3)
C2A C17B 1.5100(11)
N2A C19B 1.42(2)
C3A O3A 1.23(3)
C3A N3A 1.49(4)
C3A C26B 1.510(2)
N3A C28B 1.39(2)
C4A O4A 1.18(3)
C4A N4A 1.39(3)
C4A C33B 1.510(2)
N4A C32B 1.41(2)
C5A O5A 1.2500(11)
C5A N5A 1.32(3)
C5A C41B 1.5100(11)
N5A C39B 1.41(3)
N5B C28B 1.3900
N5B C32B 1.3900
C28B C29B 1.3900
C29B C30B 1.3900
C30B C31B 1.3900
C31B C32B 1.3900
C6A O6A 1.17(3)
C6A N6A 1.350(2)
C6A C49B 1.511(2)
N6A C47B 1.47(3)
C7A O7A 1.27(3)
C7A N7A 1.365(18)
C7A C57B 1.505(18)
N7A C1C 1.43(3)
C8A O8A 1.2501(11)
C8A C22C 1.36(3)
C8A N10A 1.40(3)
N8A C9C 1.37(3)
N8A C4C 1.48(3)
C9A O9A 1.21(4)
C9A O10A 1.29(4)
C9A C30C 1.5101(11)
N9A C13C 1.42(3)
N9A C14C 1.46(3)
N10A C17C 1.43(2)
O10A C10A 1.5100(11)
C1C C2C 1.3900
C1C C6C 1.3900
C2C C3C 1.3900
C3C C4C 1.3900
C3C C7C 1.54(3)
C4C C5C 1.3900
C5C C6C 1.3900
C5C C8C 1.65(3)
N1C C9C 1.3900
N1C C13C 1.3900
C9C C10C 1.3900
C10C C11C 1.3900
C10C N2C 1.46(3)
C11C C12C 1.3900
C12C C13C 1.3900
C12C N3C 1.45(4)
O1B N1B 1.14(3)
O2B N1B 1.10(4)
N1B C1B 1.44(2)
N2B C8B 1.3144
N2B C9B 1.3642
C8B C7B 1.4138
C7B C6B 1.3870
C6B O1_1 1.390(19)
C6B C5B 1.4224
C5B C4B 1.4098
C5B C9B 1.4196
C4B C3B 1.3702
C3B C2B 1.4117
C2B C1B 1.3789
C1B C9B 1.4368
C14C C15C 1.3900
C14C C19C 1.3900
C15C C16C 1.3900
C15C C21C 1.66(3)
C16C C17C 1.3900
C17C C18C 1.3900
C18C C19C 1.3900
C19C C20C 1.63(3)
N3B C17B 1.3138
N3B C18B 1.3638
C17B C16B 1.4150
C16B C15B 1.3864
C15B O1_5 1.35(2)
C15B C14B 1.4230
C14B C13B 1.4093
C14B C18B 1.4205
C13B C12B 1.3684
C12B C11B 1.4124
C11B C10B 1.3792
C10B C18B 1.4369
N4B C26B 1.3147
N4B C27B 1.3646
C26B C25B 1.4136
C25B C24B 1.3880
C24B O1_9 1.32(2)
C24B C23B 1.4229
C23B C22B 1.4097
C23B C27B 1.4202
C22B C21B 1.3704
C21B C20B 1.4117
C20B C19B 1.3791
C19B C27B 1.4365
N6B C33B 1.3276
N6B C40B 1.3618
N7B C39B 1.3324
N7B C40B 1.3500
C33B C34B 1.3926
C34B C35B 1.3756
C35B O1_13 1.38(2)
C35B C36B 1.4127
C36B C40B 1.4142
C36B C37B 1.4357
C37B C38B 1.3604
C38B C39B 1.4370
N8B C41B 1.3267
N8B C48B 1.3619
N9B C47B 1.3328
N9B C48B 1.3500
C41B C42B 1.3932
C42B C43B 1.3752
C43B C44B 1.4140
C43B O1_17 1.50(2)
C44B C48B 1.4151
C44B C45B 1.4357
C45B C46B 1.3615
C46B C47B 1.4359
N10B C49B 1.3152
N10B C60B 1.3728
N11B C57B 1.3184
N11B C58B 1.3627
C49B C50B 1.4204
C50B C51B 1.3758
C51B O1_21 1.29(2)
C51B C52B 1.4323
C52B C53B 1.3929
C52B C60B 1.4248
C53B C54B 1.3838
C54B C58B 1.4252
C54B C55B 1.4640
C55B C56B 1.3415
C55B O1_25 1.35(2)
C56B C57B 1.4306
C58B C59B 1.4054
C59B C60B 1.4053
C59B C61B 1.59(3)
O1C N2C 1.19(4)
N2C O2C 1.268(18)
N3C O3C 1.16(3)
N3C O4C 1.21(3)
N4C C22C 1.3150
N4C C33C 1.3738
N5C C30C 1.3199
N5C C31C 1.3628
C22C C23C 1.4207
C23C C24C 1.3748
C24C O1_29 1.396(18)
C24C C25C 1.4325
C25C C26C 1.3926
C25C C33C 1.4255
C26C C27C 1.3836
C27C C31C 1.4262
C27C C28C 1.4632
C28C C29C 1.3422
C28C O1_33 1.37(2)
C29C C30C 1.4292
C31C C32C 1.4051
C32C C33C 1.4054
C32C C34C 1.56(3)
C1E O1E 1.2501(11)
C1E C8F 1.40(3)
C1E N1E 1.52(4)
N1E C10F 1.44(3)
C2E O2E 1.2501(11)
C2E N2E 1.30(3)
C2E C17F 1.510(2)
N2E C19F 1.35(3)
N2F C8F 1.3145
N2F C9F 1.3637
C8F C7F 1.4145
C7F C6F 1.3874
C6F O1_2 1.34(4)
C6F C5F 1.4231
C5F C4F 1.4091
C5F C9F 1.4209
C4F C3F 1.3699
C3F C2F 1.4123
C2F C1F 1.3785
C1F N1F 1.430(2)
C1F C9F 1.4374
C3E O3E 1.21(3)
C3E N3E 1.350(2)
C3E C26F 1.510(2)
N3E C28F 1.36(2)
C4E O4E 1.2500(11)
C4E C33F 1.39(4)
C4E N4E 1.47(4)
N4E C32F 1.50(3)
C5E O5E 1.18(3)
C5E N5E 1.368(16)
C5E C41F 1.53(3)
N5E C39F 1.47(2)
N5F C28F 1.3900
N5F C32F 1.3900
C28F C29F 1.3900
C29F C30F 1.3900
C30F C31F 1.3900
C31F C32F 1.3900
C6E O6E 1.2501(11)
C6E N6E 1.38(3)
C6E C49F 1.42(3)
N6E C47F 1.39(2)
C7E O7E 1.2501(11)
C7E N7E 1.350(2)
C7E C57F 1.5101(11)
N7E C1G 1.410(2)
C8E O8E 1.23(4)
C8E N10E 1.32(4)
C8E C22G 1.510(2)
N8E C4G 1.44(3)
N8E C9G 1.48(2)
C9E O9E 1.2502(11)
C9E O10E 1.28(3)
C9E C30G 1.47(3)
N9E C14G 1.48(3)
N9E C13G 1.49(3)
C10E O10E 1.42(3)
N10E C17G 1.47(3)
C1G C2G 1.3900
C1G C6G 1.3900
C2G C3G 1.3900
C3G C4G 1.3900
C3G C7G 1.501(17)
C4G C5G 1.3900
C5G C6G 1.3900
C5G C8G 1.58(3)
N1F O2F 1.26(3)
N1F O1F 1.41(3)
C14G C15G 1.3900
C14G C19G 1.3900
C15G C16G 1.3900
C15G C20G 1.513(17)
C16G C17G 1.3900
C17G C18G 1.3900
C18G C19G 1.3900
C19G C21G 1.56(3)
N3F C17F 1.3145
N3F C18F 1.3645
C17F C16F 1.4144
C16F C15F 1.3873
C15F O1_6 1.33(2)
C15F C14F 1.4234
C14F C13F 1.4100
C14F C18F 1.4196
C13F C12F 1.3690
C12F C11F 1.4116
C11F C10F 1.3792
C10F C18F 1.4367
N4F C26F 1.3151
N4F C27F 1.45(4)
C26F C25F 1.4148
C25F C24F 1.3873
C24F O1_10 1.34(3)
C24F C23F 1.4227
C23F C27F 1.36(4)
C23F C22F 1.4092
C22F C21F 1.3690
C21F C20F 1.4117
C20F C19F 1.53(3)
C19F C27F 1.27(4)
N6F C33F 1.3277
N6F C40F 1.3613
N7F C39F 1.3318
N7F C40F 1.3499
C33F C34F 1.3920
C34F C35F 1.3761
C35F O1_14 1.38(2)
C35F C36F 1.4144
C36F C40F 1.4157
C36F C37F 1.4354
C37F C38F 1.3606
C38F C39F 1.4372
N8F C41F 1.3280
N8F C48F 1.3614
N9F C47F 1.3321
N9F C48F 1.3492
C41F C42F 1.3918
C42F C43F 1.3773
C43F C44F 1.4129
C43F O1_18 1.41(2)
C44F C48F 1.4151
C44F C45F 1.4353
C45F C46F 1.3612
C46F C47F 1.4374
N10F C49F 1.3150
N10F C60F 1.3740
N11F C57F 1.3185
N11F C58F 1.3626
C49F C50F 1.4206
C50F C51F 1.3761
C51F O1_22 1.41(2)
C51F C52F 1.4327
C52F C53F 1.3925
C52F C60F 1.4254
C53F C54F 1.3842
C54F C58F 1.4248
C54F C55F 1.4633
C55F C56F 1.3427
C55F O1_26 1.38(3)
C56F C57F 1.4307
C58F C59F 1.4054
C59F C60F 1.4060
C59F C61F 1.536(17)
O1G N2G 1.22(3)
N2G O2G 1.279(18)
N2G C10G 1.471(17)
N3G O4G 1.271(16)
N3G O3G 1.305(16)
N3G C12G 1.37(2)
N1G C9G 1.3900
N1G C13G 1.3900
C9G C10G 1.3900
C10G C11G 1.3900
C11G C12G 1.3900
C12G C13G 1.3900
N4G C22G 1.3142
N4G C33G 1.3730
N5G C30G 1.3193
N5G C31G 1.3627
C22G C23G 1.4215
C23G C24G 1.3755
C24G O1_30 1.39(2)
C24G C25G 1.4322
C25G C26G 1.3931
C25G C33G 1.4256
C26G C27G 1.3847
C27G C31G 1.4245
C27G C28G 1.4640
C28G O1_34 1.34(2)
C28G C29G 1.3423
C29G C30G 1.4296
C31G C32G 1.4058
C32G C33G 1.4057
C32G C34G 1.62(3)
C1I O1I 1.237(17)
C1I N1I 1.350(2)
C1I C8J 1.511(2)
N1I C10J 1.427(18)
C2I O2I 1.180(19)
C2I N2I 1.37(2)
C2I C17J 1.510(2)
N2I C19J 1.384(18)
C3I O3I 1.27(2)
C3I C26J 1.36(2)
C3I N3I 1.42(2)
N3I C28J 1.302(18)
C4I O4I 1.22(2)
C4I N4I 1.350(2)
C4I C33J 1.510(2)
N4I C32J 1.360(18)
C5I O5I 1.253(19)
C5I N5I 1.42(2)
C5I C41J 1.44(2)
N5I C39J 1.326(17)
N5J C28J 1.3900
N5J C32J 1.3900
C28J C29J 1.3900
C29J C30J 1.3900
C30J C31J 1.3900
C31J C32J 1.3900
C6I O6I 1.183(18)
C6I N6I 1.42(2)
C6I C49J 1.511(2)
N6I C47J 1.374(16)
C7I N7I 1.28(2)
C7I O7I 1.30(2)
C7I C57J 1.45(2)
N7I C1K 1.30(2)
C8I O8I 1.2501(11)
C8I N10I 1.42(3)
C8I C22K 1.43(2)
N8I C9K 1.39(2)
N8I C4K 1.50(3)
C9I O9I 1.19(4)
C9I O10I 1.27(4)
C9I C30K 1.5102(11)
N9I C13K 1.33(2)
N9I C14K 1.40(2)
C10I O10I 1.55(3)
N10I C17K 1.38(2)
C1K C6K 1.3900
C1K C2K 1.3900
C6K C5K 1.3900
C5K C4K 1.3900
C5K C8K 1.49(3)
C4K C3K 1.3900
C3K C2K 1.3900
C3K C7K 1.62(3)
N1J O1J 1.13(2)
N1J O2J 1.14(2)
N1J C1J 1.46(2)
N2J C8J 1.3141
N2J C9J 1.40(2)
C8J C7J 1.4142
C7J C6J 1.3881
C6J O1_3 1.339(16)
C6J C5J 1.4224
C5J C9J 1.37(2)
C5J C4J 1.4098
C4J C3J 1.3698
C3J C2J 1.4118
C2J C1J 1.47(2)
C1J C9J 1.34(2)
C14K C19K 1.3900
C14K C15K 1.3900
C19K C18K 1.3900
C19K C21K 1.53(2)
C18K C17K 1.3900
C17K C16K 1.3900
C16K C15K 1.3900
C15K C20K 1.49(3)
N3J C17J 1.3134
N3J C18J 1.3646
C17J C16J 1.4150
C16J C15J 1.3873
C15J O1_7 1.417(15)
C15J C14J 1.4227
C14J C13J 1.4089
C14J C18J 1.4199
C13J C12J 1.3702
C12J C11J 1.4122
C11J C10J 1.3787
C10J C18J 1.4366
N4J C26J 1.3144
N4J C27J 1.3652
C26J C25J 1.4143
C25J C24J 1.3880
C24J C23J 1.4223
C24J O1_11 1.456(18)
C23J C22J 1.4097
C23J C27J 1.4202
C22J C21J 1.3693
C21J C20J 1.4120
C20J C19J 1.3792
C19J C27J 1.4360
N6J C33J 1.3277
N6J C40J 1.3609
N7J C39J 1.3329
N7J C40J 1.3501
C33J C34J 1.3925
C34J C35J 1.3764
C35J O1_15 1.31(3)
C35J C36J 1.4138
C36J C40J 1.4143
C36J C37J 1.4352
C37J C38J 1.3614
C38J C39J 1.4363
N8J C41J 1.3276
N8J C48J 1.3615
N9J C47J 1.3325
N9J C48J 1.3506
C41J C42J 1.3913
C42J C43J 1.3762
C43J O1_19 1.305(14)
C43J C44J 1.4140
C44J C48J 1.4138
C44J C45J 1.4360
C45J C46J 1.3612
C46J C47J 1.4361
N10J C49J 1.3149
N10J C60J 1.3732
N11J C57J 1.3195
N11J C58J 1.3625
C49J C50J 1.4200
C50J C51J 1.3754
C51J O1_23 1.394(15)
C51J C52J 1.4327
C52J C53J 1.3923
C52J C60J 1.4256
C53J C54J 1.3840
C54J C58J 1.4254
C54J C55J 1.4638
C55J C56J 1.3422
C55J O1_27 1.367(15)
C56J C57J 1.4294
C58J C59J 1.4054
C59J C60J 1.4062
C59J C61J 1.55(2)
O1K N2K 1.20(3)
O2K N2K 1.22(3)
O3K N3K 1.30(3)
O4K N3K 1.18(3)
N1K C9K 1.3900
N1K C13K 1.3900
C9K C10K 1.3900
C10K C11K 1.3900
C10K N2K 1.54(3)
C11K C12K 1.3900
C12K C13K 1.3900
C12K N3K 1.45(3)
N4K C22K 1.3150
N4K C33K 1.3727
N5K C30K 1.3203
N5K C31K 1.3616
C22K C23K 1.4206
C23K C24K 1.3751
C24K O1_31 1.413(17)
C24K C25K 1.4327
C25K C26K 1.3929
C25K C33K 1.4264
C26K C27K 1.3836
C27K C31K 1.4261
C27K C28K 1.4637
C28K C29K 1.3419
C28K O1_35 1.35(2)
C29K C30K 1.4290
C31K C32K 1.4049
C32K C33K 1.4051
C32K C34K 1.63(2)
C1M O1M 1.2502(11)
C1M C8N 1.45(2)
C1M N1M 1.45(2)
N1M C10N 1.345(18)
C2M O2M 1.2502(11)
C2M N2M 1.29(3)
C2M C17N 1.47(2)
N2M C19N 1.37(2)
N2N C8N 1.3144
N2N C9N 1.3646
C8N C7N 1.4147
C7N C6N 1.3877
C6N O1_4 1.25(3)
C6N C5N 1.4227
C5N C4N 1.4099
C5N C9N 1.4195
C4N C3N 1.3697
C3N C2N 1.4119
C2N C1N 1.3799
C1N N1N 1.430(2)
C1N C9N 1.4365
C3M O3M 1.29(2)
C3M N3M 1.30(2)
C3M C26N 1.511(2)
N3M C28N 1.399(18)
C4M O4M 1.2502(11)
C4M N4M 1.306(19)
C4M C33N 1.425(18)
N4M C32N 1.337(17)
C5M O5M 1.233(18)
C5M N5M 1.351(2)
C5M C41N 1.510(2)
N5M C39N 1.359(17)
N5N C28N 1.3900
N5N C32N 1.3900
C28N C29N 1.3900
C29N C30N 1.3900
C30N C31N 1.3900
C31N C32N 1.3900
C6M O6M 1.2501(11)
C6M N6M 1.35(3)
C6M C49N 1.44(3)
N6M C47N 1.28(2)
C7M N7M 1.21(2)
C7M O7M 1.2502(11)
C7M C57N 1.510(2)
N7M C1O 1.450(18)
C8M O8M 1.234(19)
C8M N10M 1.33(2)
C8M C22O 1.511(2)
N8M C9O 1.275(17)
N8M C4O 1.509(19)
C9M O9M 1.2503(11)
C9M O10M 1.26(2)
C9M C30O 1.497(16)
N9M C13O 1.368(15)
N9M C14O 1.490(17)
C10M O10M 1.45(3)
N10M C17O 1.397(17)
C1O C6O 1.3900
C1O C2O 1.3900
C6O C5O 1.3900
C5O C4O 1.3900
C5O C8O 1.58(3)
C4O C3O 1.3900
C3O C2O 1.3900
C3O C7O 1.52(2)
N1N O2N 1.21(3)
N1N O1N 1.34(2)
C14O C15O 1.3900
C14O C19O 1.3900
C15O C16O 1.3900
C15O C21O 1.53(2)
C16O C17O 1.3900
C17O C18O 1.3900
C18O C19O 1.3900
C19O C20O 1.58(2)
N3N C17N 1.3141
N3N C18N 1.3643
C17N C16N 1.4139
C16N C15N 1.3865
C15N O1_8 1.366(18)
C15N C14N 1.4231
C14N C13N 1.4095
C14N C18N 1.4206
C13N C12N 1.3695
C12N C11N 1.4116
C11N C10N 1.3792
C10N C18N 1.4366
N4N C26N 1.3152
N4N C27N 1.3643
C26N C25N 1.4138
C25N C24N 1.3869
C24N O1_12 1.40(3)
C24N C23N 1.4226
C23N C22N 1.4094
C23N C27N 1.4204
C22N C21N 1.3692
C21N C20N 1.4130
C20N C19N 1.3784
C19N C27N 1.4370
N6N C33N 1.3279
N6N C40N 1.3621
N7N C39N 1.3320
N7N C40N 1.3493
C33N C34N 1.3919
C34N C35N 1.3764
C35N O1_16 1.37(2)
C35N C36N 1.4134
C36N C40N 1.4145
C36N C37N 1.4352
C37N C38N 1.3612
C38N C39N 1.4369
N8N C41N 1.3279
N8N C48N 1.3621
N9N C47N 1.3330
N9N C48N 1.3497
C41N C42N 1.3925
C42N C43N 1.3752
C43N O1_20 1.38(3)
C43N C44N 1.4139
C44N C48N 1.4150
C44N C45N 1.4348
C45N C46N 1.3612
C46N C47N 1.4368
N10N C49N 1.3144
N10N C60N 1.3738
N11N C57N 1.3196
N11N C58N 1.3617
C49N C50N 1.4209
C50N C51N 1.3753
C51N O1_24 1.36(2)
C51N C52N 1.4327
C52N C53N 1.3925
C52N C60N 1.4254
C53N C54N 1.3844
C54N C58N 1.4251
C54N C55N 1.4636
C55N C56N 1.3420
C55N O1_28 1.36(3)
C56N C57N 1.4301
C58N C59N 1.4052
C59N C60N 1.4058
C59N C61N 1.57(2)
O1O N2O 1.245(18)
N2O O2O 1.222(19)
N2O C10O 1.520(18)
N3O O4O 1.210(17)
N3O O3O 1.307(18)
N3O C12O 1.403(18)
N1O C9O 1.3900
N1O C13O 1.3900
C9O C10O 1.3900
C10O C11O 1.3900
C11O C12O 1.3900
C12O C13O 1.3900
N4O C22O 1.3156
N4O C33O 1.3733
N5O C30O 1.3191
N5O C31O 1.3621
C22O C23O 1.4212
C23O C24O 1.3750
C24O O1_32 1.387(16)
C24O C25O 1.4330
C25O C26O 1.3926
C25O C33O 1.4262
C26O C27O 1.3841
C27O C31O 1.4258
C27O C28O 1.4626
C28O O1_36 1.328(18)
C28O C29O 1.3427
C29O C30O 1.4296
C31O C32O 1.4051
C32O C33O 1.4050
C32O C34O 1.59(2)
O1_4 C1_4 1.4071(11)
C1_4 C2_4 1.5031(11)
C2_4 C4_4 1.5100(11)
C2_4 C3_4 1.5100(11)
O1_8 C1_8 1.4072(11)
C1_8 C2_8 1.5030(11)
C2_8 C4_8 1.5102(11)
C2_8 C3_8 1.5102(11)
O1_12 C1_12 1.4070(11)
C1_12 C2_12 1.5031(11)
C2_12 C4_12 1.5100(11)
C2_12 C3_12 1.5101(11)
O1_16 C1_16 1.4072(11)
C1_16 C2_16 1.5031(11)
C2_16 C3_16 1.5101(11)
C2_16 C4_16 1.5101(11)
O1_20 C1_20 1.4071(11)
C1_20 C2_20 1.5031(11)
C2_20 C4_20 1.5101(11)
C2_20 C3_20 1.5102(11)
O1_24 C1_24 1.4072(11)
C1_24 C2_24 1.5031(11)
C2_24 C3_24 1.5100(11)
C2_24 C4_24 1.5101(11)
O1_28 C1_28 1.4072(11)
C1_28 C2_28 1.5031(11)
C2_28 C3_28 1.5100(11)
C2_28 C4_28 1.5101(11)
O1_32 C1_32 1.4071(11)
C1_32 C2_32 1.5031(11)
C2_32 C4_32 1.5100(11)
C2_32 C3_32 1.5101(11)
O1_36 C1_36 1.4071(11)
C1_36 C2_36 1.5031(11)
C2_36 C3_36 1.5101(11)
C2_36 C4_36 1.5101(11)
O1_1 C1_1 1.4071(11)
C1_1 C2_1 1.5031(11)
C2_1 C3_1 1.5101(11)
C2_1 C4_1 1.5101(11)
O1_2 C1_2 1.4071(11)
C1_2 C2_2 1.5031(11)
C2_2 C4_2 1.5100(11)
C2_2 C3_2 1.5100(11)
O1_3 C1_3 1.4071(11)
C1_3 C2_3 1.5031(11)
C2_3 C3_3 1.5101(11)
C2_3 C4_3 1.5101(11)
O1_5 C1_5 1.4070(11)
C1_5 C2_5 1.5030(11)
C2_5 C3_5 1.5100(11)
C2_5 C4_5 1.5101(11)
O1_6 C1_6 1.4072(11)
C1_6 C2_6 1.5030(11)
C2_6 C3_6 1.5101(11)
C2_6 C4_6 1.5101(11)
O1_7 C1_7 1.4069(11)
C1_7 C2_7 1.5031(11)
C2_7 C3_7 1.5100(11)
C2_7 C4_7 1.5102(11)
O1_9 C1_9 1.4072(11)
C1_9 C2_9 1.5032(11)
C2_9 C4_9 1.5100(11)
C2_9 C3_9 1.5101(11)
O1_10 C1_10 1.4071(11)
O1_11 C1_11 1.4072(11)
C1_11 C2_11 1.5031(11)
C2_11 C4_11 1.5100(11)
C2_11 C3_11 1.5100(11)
O1_13 C1_13 1.4071(11)
C1_13 C2_13 1.5031(11)
C2_13 C3_13 1.5100(11)
C2_13 C4_13 1.5101(11)
O1_14 C1_14 1.4071(11)
C1_14 C2_14 1.5031(11)
C2_14 C4_14 1.5101(11)
C2_14 C3_14 1.5101(11)
O1_15 C1_15 1.4071(11)
C1_15 C2_15 1.5031(11)
C2_15 C3_15 1.5100(11)
C2_15 C4_15 1.5100(11)
O1_17 C1_17 1.4073(11)
C1_17 C2_17 1.5031(11)
C2_17 C3_17 1.5100(11)
C2_17 C4_17 1.5101(11)
O1_18 C1_18 1.4071(11)
C1_18 C2_18 1.5031(11)
C2_18 C3_18 1.5100(11)
C2_18 C4_18 1.5100(11)
O1_19 C1_19 1.4075(11)
C1_19 C2_19 1.5031(11)
C2_19 C3_19 1.5100(11)
C2_19 C4_19 1.5101(11)
O1_21 C1_21 1.4070(11)
C1_21 C2_21 1.5031(11)
C2_21 C3_21 1.5100(11)
C2_21 C4_21 1.5100(11)
O1_22 C1_22 1.4071(11)
C1_22 C2_22 1.5030(11)
C2_22 C3_22 1.5101(11)
C2_22 C4_22 1.5101(11)
O1_23 C1_23 1.4069(11)
C1_23 C2_23 1.5032(11)
C2_23 C4_23 1.5100(11)
C2_23 C3_23 1.5101(11)
O1_25 C1_25 1.4073(11)
C1_25 C2_25 1.5031(11)
C2_25 C3_25 1.5101(11)
C2_25 C4_25 1.5102(11)
O1_26 C1_26 1.4072(11)
C1_26 C2_26 1.5031(11)
C2_26 C3_26 1.5100(11)
C2_26 C4_26 1.5101(11)
O1_27 C1_27 1.4073(11)
C1_27 C2_27 1.5031(11)
C2_27 C4_27 1.5102(11)
C2_27 C3_27 1.5103(11)
O1_29 C1_29 1.4072(11)
C1_29 C2_29 1.5033(11)
C2_29 C4_29 1.5101(11)
C2_29 C3_29 1.5102(11)
O1_30 C1_30 1.4071(11)
C1_30 C2_30 1.5032(11)
C2_30 C3_30 1.5101(11)
C2_30 C4_30 1.5101(11)
O1_31 C1_31 1.4072(11)
C1_31 C2_31 1.5033(11)
C2_31 C4_31 1.5101(11)
C2_31 C3_31 1.5101(11)
O1_33 C1_33 1.4072(11)
C1_33 C2_33 1.5030(11)
C2_33 C3_33 1.5100(11)
C2_33 C4_33 1.5101(11)
O1_34 C1_34 1.4071(11)
C1_34 C2_34 1.5031(11)
C2_34 C3_34 1.5100(11)
C2_34 C4_34 1.5101(11)
O1_35 C1_35 1.4071(11)
C1_35 C2_35 1.5030(11)
C2_35 C4_35 1.5100(11)
C2_35 C3_35 1.5101(11)
CL1_37 C9_37 1.75(2)
CL2_37 C9_37 1.76(2)
CL3_37 C9_37 1.73(2)
CL1_38 C9_38 1.75(4)
CL2_38 C9_38 1.72(4)
CL3_38 C9_38 1.76(4)
C9_44 CL1_44 1.73(3)
C9_44 CL2_44 1.75(3)
C9_44 CL3_44 1.79(3)
C9_45 CL3_45 1.72(2)
C9_45 CL1_45 1.77(2)
C9_45 CL2_45 1.79(2)

loop_
_geom_torsion_atom_site_label_1
_geom_torsion_atom_site_label_2
_geom_torsion_atom_site_label_3
_geom_torsion_atom_site_label_4
_geom_torsion
C10B N1A C1A O1A -18(5)
C10B N1A C1A C8B 175.1(18)
O2A C2A N2A C19B -8(4)
C17B C2A N2A C19B -175.7(15)
O3A C3A N3A C28B -2(4)
C26B C3A N3A C28B -172.4(19)
O4A C4A N4A C32B 8(5)
C33B C4A N4A C32B -177.3(16)
O5A C5A N5A C39B -5(5)
C41B C5A N5A C39B 172.4(17)
C32B N5B C28B C29B 0.0
C32B N5B C28B N3A -179.4(15)
C3A N3A C28B C29B 3(3)
C3A N3A C28B N5B -178(2)
N5B C28B C29B C30B 0.0
N3A C28B C29B C30B 179.3(19)
C28B C29B C30B C31B 0.0
C29B C30B C31B C32B 0.0
C30B C31B C32B N5B 0.0
C30B C31B C32B N4A -174.8(19)
C28B N5B C32B C31B 0.0
C28B N5B C32B N4A 175.9(15)
C4A N4A C32B C31B -2(3)
C4A N4A C32B N5B -177.3(18)
O6A C6A N6A C47B 0(5)
C49B C6A N6A C47B 175.2(16)
O7A C7A N7A C1C 17(5)
C57B C7A N7A C1C -172(2)
O8A C8A N10A C17C 3(4)
C22C C8A N10A C17C 178.9(17)
O9A C9A O10A C10A -11(6)
C30C C9A O10A C10A 171(2)
C7A N7A C1C C2C 158(3)
C7A N7A C1C C6C -26(4)
C6C C1C C2C C3C 0.0
N7A C1C C2C C3C 176.2(18)
C1C C2C C3C C4C 0.0
C1C C2C C3C C7C 179.4(19)
C2C C3C C4C C5C 0.0
C7C C3C C4C C5C -179.5(18)
C2C C3C C4C N8A -176(2)
C7C C3C C4C N8A 4(2)
C9C N8A C4C C5C 109(2)
C9C N8A C4C C3C -74(3)
C3C C4C C5C C6C 0.0
N8A C4C C5C C6C 176.8(18)
C3C C4C C5C C8C -168(2)
N8A C4C C5C C8C 9(2)
C4C C5C C6C C1C 0.0
C8C C5C C6C C1C 168(2)
C2C C1C C6C C5C 0.0
N7A C1C C6C C5C -176.1(18)
C4C N8A C9C N1C 8(3)
C4C N8A C9C C10C -175(2)
C13C N1C C9C N8A 177.3(18)
C13C N1C C9C C10C 0.0
N8A C9C C10C C11C -177.2(18)
N1C C9C C10C C11C 0.0
N8A C9C C10C N2C 10.9(16)
N1C C9C C10C N2C -171.9(11)
C9C C10C C11C C12C 0.0
N2C C10C C11C C12C 171.9(11)
C10C C11C C12C C13C 0.0
C10C C11C C12C N3C 175.7(12)
C11C C12C C13C N1C 0.0
N3C C12C C13C N1C -175.6(13)
C11C C12C C13C N9A 178.9(17)
N3C C12C C13C N9A 3.4(16)
C9C N1C C13C C12C 0.0
C9C N1C C13C N9A -179.0(16)
C14C N9A C13C C12C 172(2)
C14C N9A C13C N1C -9(3)
C9B N2B C8B C7B -2.6
C9B N2B C8B C1A -168.5(13)
N1A C1A C8B N2B -26(2)
O1A C1A C8B N2B 166.3(18)
N1A C1A C8B C7B 166.8(17)
O1A C1A C8B C7B -1(3)
N2B C8B C7B C6B 2.8
C1A C8B C7B C6B 168.9(13)
C8B C7B C6B O1_1 162.4(14)
C8B C7B C6B C5B 1.3
C7B C6B C5B C4B 176.6
O1_1 C6B C5B C4B 13.3(12)
C7B C6B C5B C9B -5.1
O1_1 C6B C5B C9B -168.4(12)
C9B C5B C4B C3B -0.6
C6B C5B C4B C3B 177.8
C5B C4B C3B C2B -3.0
C4B C3B C2B C1B 1.8
C3B C2B C1B C9B 2.8
C3B C2B C1B N1B 173.8(18)
O2B N1B C1B C2B -61.9(12)
O1B N1B C1B C2B 118.1(12)
O2B N1B C1B C9B 109.1(13)
O1B N1B C1B C9B -70.9(13)
C8B N2B C9B C5B -1.7
C8B N2B C9B C1B 177.1
C4B C5B C9B N2B -176.1
C6B C5B C9B N2B 5.5
C4B C5B C9B C1B 5.1
C6B C5B C9B C1B -173.3
C2B C1B C9B N2B 174.9
N1B C1B C9B N2B 3.7(19)
C2B C1B C9B C5B -6.3
N1B C1B C9B C5B -177.5(19)
C13C N9A C14C C15C 100(2)
C13C N9A C14C C19C -77(3)
C19C C14C C15C C16C 0.0
N9A C14C C15C C16C -177.2(18)
C19C C14C C15C C21C 177.0(17)
N9A C14C C15C C21C -0.1(19)
C14C C15C C16C C17C 0.0
C21C C15C C16C C17C -177.1(17)
C15C C16C C17C C18C 0.0
C15C C16C C17C N10A -177.4(16)
C8A N10A C17C C18C -6(3)
C8A N10A C17C C16C 171(2)
C16C C17C C18C C19C 0.0
N10A C17C C18C C19C 177.2(17)
C17C C18C C19C C14C 0.0
C17C C18C C19C C20C 169.7(18)
C15C C14C C19C C18C 0.0
N9A C14C C19C C18C 177.0(19)
C15C C14C C19C C20C -170.2(17)
N9A C14C C19C C20C 7(2)
C18B N3B C17B C16B -2.7
C18B N3B C17B C2A -179.0(13)
O2A C2A C17B N3B 170.4(17)
N2A C2A C17B N3B -19(2)
O2A C2A C17B C16B -6(3)
N2A C2A C17B C16B 164.0(15)
N3B C17B C16B C15B 2.9
C2A C17B C16B C15B 179.0(14)
C17B C16B C15B O1_5 -175.8(16)
C17B C16B C15B C14B 1.2
O1_5 C15B C14B C13B -6.2(15)
C16B C15B C14B C13B 176.6
O1_5 C15B C14B C18B 172.2(15)
C16B C15B C14B C18B -5.0
C18B C14B C13B C12B -0.6
C15B C14B C13B C12B 177.7
C14B C13B C12B C11B -3.0
C13B C12B C11B C10B 1.8
C12B C11B C10B C18B 2.8
C12B C11B C10B N1A 174.4(13)
C1A N1A C10B C11B 0(3)
C1A N1A C10B C18B 172(2)
C17B N3B C18B C14B -1.7
C17B N3B C18B C10B 177.0
C13B C14B C18B N3B -176.2
C15B C14B C18B N3B 5.4
C13B C14B C18B C10B 5.2
C15B C14B C18B C10B -173.3
C11B C10B C18B N3B 175.0
N1A C10B C18B N3B 3.4(13)
C11B C10B C18B C14B -6.3
N1A C10B C18B C14B -177.8(13)
C27B N4B C26B C25B -2.7
C27B N4B C26B C3A -172.8(18)
O3A C3A C26B N4B 165(3)
N3A C3A C26B N4B -28(3)
O3A C3A C26B C25B -6(5)
N3A C3A C26B C25B 161.3(18)
N4B C26B C25B C24B 2.9
C3A C26B C25B C24B 173.0(17)
C26B C25B C24B O1_9 172.1(14)
C26B C25B C24B C23B 1.3
O1_9 C24B C23B C22B 6.8(15)
C25B C24B C23B C22B 176.7
O1_9 C24B C23B C27B -174.9(15)
C25B C24B C23B C27B -5.0
C27B C23B C22B C21B -0.6
C24B C23B C22B C21B 177.7
C23B C22B C21B C20B -3.0
C22B C21B C20B C19B 1.8
C21B C20B C19B N2A 175.9(14)
C21B C20B C19B C27B 2.9
C2A N2A C19B C20B -6(3)
C2A N2A C19B C27B 167.7(17)
C26B N4B C27B C23B -1.6
C26B N4B C27B C19B 177.0
C22B C23B C27B N4B -176.2
C24B C23B C27B N4B 5.4
C22B C23B C27B C19B 5.2
C24B C23B C27B C19B -173.2
C20B C19B C27B N4B 175.0
N2A C19B C27B N4B 1.0(12)
C20B C19B C27B C23B -6.4
N2A C19B C27B C23B 179.6(12)
C40B N6B C33B C34B 2.8
C40B N6B C33B C4A 174.1(15)
O4A C4A C33B N6B 168(2)
N4A C4A C33B N6B -8(3)
O4A C4A C33B C34B -20(3)
N4A C4A C33B C34B 164.5(16)
N6B C33B C34B C35B -1.7
C4A C33B C34B C35B -173.4(14)
C33B C34B C35B O1_13 -164.5(16)
C33B C34B C35B C36B -2.1
C34B C35B C36B C40B 4.5
O1_13 C35B C36B C40B 169.5(14)
C34B C35B C36B C37B -175.2
O1_13 C35B C36B C37B -10.1(14)
C35B C36B C37B C38B -177.9
C40B C36B C37B C38B 2.4
C36B C37B C38B C39B -0.9
C40B N7B C39B N5A 174.3(13)
C40B N7B C39B C38B -0.7
C5A N5A C39B N7B -168(2)
C5A N5A C39B C38B 7(3)
C37B C38B C39B N7B 0.0
C37B C38B C39B N5A -174.5(15)
C39B N7B C40B N6B -177.1
C39B N7B C40B C36B 2.4
C33B N6B C40B N7B 179.4
C33B N6B C40B C36B -0.1
C35B C36B C40B N7B 177.0
C37B C36B C40B N7B -3.3
C35B C36B C40B N6B -3.5
C37B C36B C40B N6B 176.2
C48B N8B C41B C42B 2.9
C48B N8B C41B C5A 175.6(15)
O5A C5A C41B N8B 172.0(19)
N5A C5A C41B N8B -6(3)
O5A C5A C41B C42B -15(3)
N5A C5A C41B C42B 167.5(18)
N8B C41B C42B C43B -1.7
C5A C41B C42B C43B -174.3(15)
C41B C42B C43B C44B -2.1
C41B C42B C43B O1_17 -161.2(15)
C42B C43B C44B C48B 4.6
O1_17 C43B C44B C48B 167.8(12)
C42B C43B C44B C45B -175.1
O1_17 C43B C44B C45B -11.9(12)
C43B C44B C45B C46B -177.8
C48B C44B C45B C46B 2.4
C44B C45B C46B C47B -1.0
C48B N9B C47B C46B -0.7
C48B N9B C47B N6A 179.3(13)
C45B C46B C47B N9B 0.0
C45B C46B C47B N6A -180.0(15)
C6A N6A C47B N9B -175(2)
C6A N6A C47B C46B 5(3)
C47B N9B C48B N8B -177.1
C47B N9B C48B C44B 2.4
C41B N8B C48B N9B 179.4
C41B N8B C48B C44B -0.1
C43B C44B C48B N9B 177.0
C45B C44B C48B N9B -3.3
C43B C44B C48B N8B -3.5
C45B C44B C48B N8B 176.2
C60B N10B C49B C50B -0.6
C60B N10B C49B C6A -165.0(13)
O6A C6A C49B N10B 169(2)
N6A C6A C49B N10B -7(2)
O6A C6A C49B C50B 4(3)
N6A C6A C49B C50B -172.0(16)
N10B C49B C50B C51B 2.0
C6A C49B C50B C51B 165.3(13)
C49B C50B C51B O1_21 171.6(15)
C49B C50B C51B C52B -1.5
O1_21 C51B C52B C53B 4.8(13)
C50B C51B C52B C53B 178.8
O1_21 C51B C52B C60B -174.2(13)
C50B C51B C52B C60B -0.1
C60B C52B C53B C54B -0.9
C51B C52B C53B C54B -179.8
C52B C53B C54B C58B -0.5
C52B C53B C54B C55B 178.8
C53B C54B C55B C56B -178.6
C58B C54B C55B C56B 0.8
C53B C54B C55B O1_25 6.8(12)
C58B C54B C55B O1_25 -173.8(12)
O1_25 C55B C56B C57B 172.3(13)
C54B C55B C56B C57B -1.9
C58B N11B C57B C56B 1.1
C58B N11B C57B C7A 171.0(14)
C55B C56B C57B N11B 1.0
C55B C56B C57B C7A -168.5(15)
O7A C7A C57B N11B 168(2)
N7A C7A C57B N11B -3(3)
O7A C7A C57B C56B -22(4)
N7A C7A C57B C56B 167.5(19)
C57B N11B C58B C59B 177.8
C57B N11B C58B C54B -2.3
C53B C54B C58B N11B -179.2
C55B C54B C58B N11B 1.4
C53B C54B C58B C59B 0.7
C55B C54B C58B C59B -178.7
N11B C58B C59B C60B -179.6
C54B C58B C59B C60B 0.5
N11B C58B C59B C61B -5.5(12)
C54B C58B C59B C61B 174.5(12)
C49B N10B C60B C59B 179.3
C49B N10B C60B C52B -1.2
C58B C59B C60B N10B 177.6
C61B C59B C60B N10B 4.0(13)
C58B C59B C60B C52B -1.9
C61B C59B C60B C52B -175.5(13)
C53B C52B C60B N10B -177.4
C51B C52B C60B N10B 1.6
C53B C52B C60B C59B 2.1
C51B C52B C60B C59B -179.0
C11C C10C N2C O1C -171.9(11)
C9C C10C N2C O1C 0.0(11)
C11C C10C N2C O2C 8.1(11)
C9C C10C N2C O2C -180.0(11)
C11C C12C N3C O3C 6.3(10)
C13C C12C N3C O3C -178.1(11)
C11C C12C N3C O4C -173.7(10)
C13C C12C N3C O4C 1.9(11)
C33C N4C C22C C8A -178.8(15)
C33C N4C C22C C23C -0.7
O8A C8A C22C N4C 179(2)
N10A C8A C22C N4C 4(3)
O8A C8A C22C C23C 1(3)
N10A C8A C22C C23C -174.0(15)
N4C C22C C23C C24C 2.0
C8A C22C C23C C24C -179.8(14)
C22C C23C C24C O1_29 175.8(12)
C22C C23C C24C C25C -1.4
C23C C24C C25C C26C 178.8
O1_29 C24C C25C C26C 1.2(10)
C23C C24C C25C C33C -0.2
O1_29 C24C C25C C33C -177.8(10)
C33C C25C C26C C27C -0.9
C24C C25C C26C C27C -179.8
C25C C26C C27C C31C -0.5
C25C C26C C27C C28C 178.8
C26C C27C C28C C29C -178.6
C31C C27C C28C C29C 0.8
C26C C27C C28C O1_33 -1.8(12)
C31C C27C C28C O1_33 177.6(12)
O1_33 C28C C29C C30C -178.6(13)
C27C C28C C29C C30C -1.9
C31C N5C C30C C29C 1.1
C31C N5C C30C C9A 176.6(16)
C28C C29C C30C N5C 1.0
C28C C29C C30C C9A -174.3(16)
O9A C9A C30C N5C -172(3)
O10A C9A C30C N5C 7(3)
O9A C9A C30C C29C 4(4)
O10A C9A C30C C29C -177(2)
C30C N5C C31C C32C 177.8
C30C N5C C31C C27C -2.3
C26C C27C C31C N5C -179.2
C28C C27C C31C N5C 1.4
C26C C27C C31C C32C 0.7
C28C C27C C31C C32C -178.7
N5C C31C C32C C33C -179.5
C27C C31C C32C C33C 0.5
N5C C31C C32C C34C 0.9(12)
C27C C31C C32C C34C -179.0(12)
C22C N4C C33C C32C 179.4
C22C N4C C33C C25C -1.2
C31C C32C C33C N4C 177.6
C34C C32C C33C N4C -2.9(13)
C31C C32C C33C C25C -1.9
C34C C32C C33C C25C 177.6(13)
C26C C25C C33C N4C -177.4
C24C C25C C33C N4C 1.6
C26C C25C C33C C32C 2.1
C24C C25C C33C C32C -178.9
O1E C1E N1E C10F 1(5)
C8F C1E N1E C10F 175(3)
O2E C2E N2E C19F 4(8)
C17F C2E N2E C19F 171(3)
C9F N2F C8F C1E 179(2)
C9F N2F C8F C7F -2.7
O1E C1E C8F N2F 163(5)
N1E C1E C8F N2F -7(3)
O1E C1E C8F C7F -15(6)
N1E C1E C8F C7F 174.9(19)
N2F C8F C7F C6F 2.9
C1E C8F C7F C6F -179(2)
C8F C7F C6F O1_2 162(2)
C8F C7F C6F C5F 1.3
O1_2 C6F C5F C4F 21(3)
C7F C6F C5F C4F 176.6
O1_2 C6F C5F C9F -161(3)
C7F C6F C5F C9F -5.0
C9F C5F C4F C3F -0.6
C6F C5F C4F C3F 177.7
C5F C4F C3F C2F -3.0
C4F C3F C2F C1F 1.8
C3F C2F C1F N1F -169.1(13)
C3F C2F C1F C9F 2.9
C8F N2F C9F C5F -1.7
C8F N2F C9F C1F 177.0
C4F C5F C9F N2F -176.2
C6F C5F C9F N2F 5.4
C4F C5F C9F C1F 5.2
C6F C5F C9F C1F -173.3
C2F C1F C9F N2F 175.0
N1F C1F C9F N2F -12.0(11)
C2F C1F C9F C5F -6.3
N1F C1F C9F C5F 166.7(11)
O3E C3E N3E C28F 0.2(15)
C26F C3E N3E C28F 180.000(19)
O4E C4E N4E C32F 10(7)
C33F C4E N4E C32F -175(2)
O5E C5E N5E C39F 10(4)
C41F C5E N5E C39F -179.5(14)
C3E N3E C28F C29F -4.8(8)
C3E N3E C28F N5F 177.5(5)
C32F N5F C28F N3E 178.3(6)
C32F N5F C28F C29F 0.0
N3E C28F C29F C30F -177.5(9)
N5F C28F C29F C30F 0.0
C28F C29F C30F C31F 0.0
C29F C30F C31F C32F 0.0
C30F C31F C32F N5F 0.0
C30F C31F C32F N4E -177.5(14)
C28F N5F C32F C31F 0.0
C28F N5F C32F N4E 177.7(13)
C4E N4E C32F C31F 10(4)
C4E N4E C32F N5F -168(4)
O6E C6E N6E C47F -10(4)
C49F C6E N6E C47F 175.7(16)
O7E C7E N7E C1G -0.1(16)
C57F C7E N7E C1G 179.9(11)
O8E C8E N10E C17G 4(6)
C22G C8E N10E C17G -176.7(19)
O9E C9E O10E C10E -1(4)
C30G C9E O10E C10E -179.9(19)
C7E N7E C1G C2G 179.7(8)
C7E N7E C1G C6G -12.6(9)
C6G C1G C2G C3G 0.0
N7E C1G C2G C3G 168.2(8)
C1G C2G C3G C4G 0.0
C1G C2G C3G C7G 178.0(19)
C2G C3G C4G C5G 0.0
C7G C3G C4G C5G -178.1(18)
C2G C3G C4G N8E -173(2)
C7G C3G C4G N8E 9(2)
C9G N8E C4G C3G -67(3)
C9G N8E C4G C5G 119.0(17)
C3G C4G C5G C6G 0.0
N8E C4G C5G C6G 175.1(15)
C3G C4G C5G C8G 174(2)
N8E C4G C5G C8G -10(2)
C4G C5G C6G C1G 0.0
C8G C5G C6G C1G -175.1(18)
C2G C1G C6G C5G 0.0
N7E C1G C6G C5G -167.2(9)
C2F C1F N1F O2F 138.6(12)
C9F C1F N1F O2F -33.8(13)
C2F C1F N1F O1F -41.4(12)
C9F C1F N1F O1F 146.2(13)
C13G N9E C14G C15G 96.3(19)
C13G N9E C14G C19G -90(2)
C19G C14G C15G C16G 0.0
N9E C14G C15G C16G 173.6(18)
C19G C14G C15G C20G 175.5(18)
N9E C14G C15G C20G -11(2)
C14G C15G C16G C17G 0.0
C20G C15G C16G C17G -175.5(18)
C15G C16G C17G C18G 0.0
C15G C16G C17G N10E -177.7(18)
C8E N10E C17G C16G 168(3)
C8E N10E C17G C18G -10(4)
C16G C17G C18G C19G 0.0
N10E C17G C18G C19G 177(2)
C17G C18G C19G C14G 0.0
C17G C18G C19G C21G -175.4(19)
C15G C14G C19G C18G 0.0
N9E C14G C19G C18G -173.4(19)
C15G C14G C19G C21G 175.7(18)
N9E C14G C19G C21G 2(2)
C18F N3F C17F C16F -2.7
C18F N3F C17F C2E 175.6(18)
O2E C2E C17F N3F 165(3)
N2E C2E C17F N3F -4(4)
O2E C2E C17F C16F -17(4)
N2E C2E C17F C16F 174(2)
N3F C17F C16F C15F 2.8
C2E C17F C16F C15F -175(2)
C17F C16F C15F O1_6 177.9(16)
C17F C16F C15F C14F 1.3
O1_6 C15F C14F C13F 0.3(17)
C16F C15F C14F C13F 176.6
O1_6 C15F C14F C18F 178.7(18)
C16F C15F C14F C18F -5.0
C18F C14F C13F C12F -0.6
C15F C14F C13F C12F 177.7
C14F C13F C12F C11F -2.9
C13F C12F C11F C10F 1.8
C12F C11F C10F C18F 2.9
C12F C11F C10F N1E -167.9(16)
C1E N1E C10F C11F -10(4)
C1E N1E C10F C18F 179(3)
C17F N3F C18F C14F -1.6
C17F N3F C18F C10F 177.0
C13F C14F C18F N3F -176.2
C15F C14F C18F N3F 5.4
C13F C14F C18F C10F 5.2
C15F C14F C18F C10F -173.2
C11F C10F C18F N3F 175.0
N1E C10F C18F N3F -14.9(18)
C11F C10F C18F C14F -6.4
N1E C10F C18F C14F 163.8(18)
C27F N4F C26F C25F -0.4(17)
C27F N4F C26F C3E -176.2(19)
O3E C3E C26F N4F 168.7(7)
N3E C3E C26F N4F -11.3(7)
O3E C3E C26F C25F -7.6(6)
N3E C3E C26F C25F 172.4(6)
N4F C26F C25F C24F 2.9
C3E C26F C25F C24F 179.1(7)
C26F C25F C24F O1_10 176(2)
C26F C25F C24F C23F 1.2
O1_10 C24F C23F C27F 177(3)
C25F C24F C23F C27F -7.8(18)
O1_10 C24F C23F C22F 1.4(19)
C25F C24F C23F C22F 176.7
C27F C23F C22F C21F 2.1(18)
C24F C23F C22F C21F 177.7
C23F C22F C21F C20F -3.0
C22F C21F C20F C19F -1.9(13)
C2E N2E C19F C27F 170(4)
C2E N2E C19F C20F 3(6)
C21F C20F C19F C27F 8(3)
C21F C20F C19F N2E 177.6(17)
N2E C19F C27F C23F -177(3)
C20F C19F C27F C23F -10(5)
N2E C19F C27F N4F 2(6)
C20F C19F C27F N4F 169(2)
C22F C23F C27F C19F 5(5)
C24F C23F C27F C19F -171(3)
C22F C23F C27F N4F -173.6(19)
C24F C23F C27F N4F 11(4)
C26F N4F C27F C19F 175(2)
C26F N4F C27F C23F -7(4)
C40F N6F C33F C4E 178(3)
C40F N6F C33F C34F 2.8
O4E C4E C33F N6F 156(4)
N4E C4E C33F N6F -17(5)
O4E C4E C33F C34F -28(6)
N4E C4E C33F C34F 158(3)
N6F C33F C34F C35F -1.7
C4E C33F C34F C35F -177(3)
C33F C34F C35F O1_14 -177.2(17)
C33F C34F C35F C36F -2.1
C34F C35F C36F C40F 4.6
O1_14 C35F C36F C40F 180.0(15)
C34F C35F C36F C37F -175.2
O1_14 C35F C36F C37F 0.2(15)
C35F C36F C37F C38F -177.9
C40F C36F C37F C38F 2.3
C36F C37F C38F C39F -0.9
C40F N7F C39F C38F -0.6
C40F N7F C39F N5E 177.2(12)
C37F C38F C39F N7F -0.1
C37F C38F C39F N5E -177.4(14)
C5E N5E C39F N7F -176.0(16)
C5E N5E C39F C38F 2(2)
C39F N7F C40F N6F -177.1
C39F N7F C40F C36F 2.3
C33F N6F C40F N7F 179.4
C33F N6F C40F C36F -0.1
C35F C36F C40F N7F 177.0
C37F C36F C40F N7F -3.2
C35F C36F C40F N6F -3.6
C37F C36F C40F N6F 176.2
C48F N8F C41F C42F 2.9
C48F N8F C41F C5E 177.8(14)
O5E C5E C41F N8F 163(2)
N5E C5E C41F N8F -9(2)
O5E C5E C41F C42F -21(3)
N5E C5E C41F C42F 166.7(13)
N8F C41F C42F C43F -1.7
C5E C41F C42F C43F -176.9(13)
C41F C42F C43F C44F -2.1
C41F C42F C43F O1_18 169.2(15)
C42F C43F C44F C48F 4.6
O1_18 C43F C44F C48F -168.2(13)
C42F C43F C44F C45F -175.2
O1_18 C43F C44F C45F 12.0(13)
C43F C44F C45F C46F -177.9
C48F C44F C45F C46F 2.3
C44F C45F C46F C47F -0.9
C48F N9F C47F N6E -176.6(11)
C48F N9F C47F C46F -0.6
C6E N6E C47F N9F -176(2)
C6E N6E C47F C46F 8(3)
C45F C46F C47F N9F 0.0
C45F C46F C47F N6E 175.2(13)
C47F N9F C48F N8F -177.1
C47F N9F C48F C44F 2.3
C41F N8F C48F N9F 179.4
C41F N8F C48F C44F -0.1
C43F C44F C48F N9F 177.0
C45F C44F C48F N9F -3.2
C43F C44F C48F N8F -3.6
C45F C44F C48F N8F 176.3
C60F N10F C49F C6E -173.0(13)
C60F N10F C49F C50F -0.6
O6E C6E C49F N10F 175(2)
N6E C6E C49F N10F -10(3)
O6E C6E C49F C50F 3(3)
N6E C6E C49F C50F 177.0(15)
N10F C49F C50F C51F 2.0
C6E C49F C50F C51F 173.8(14)
C49F C50F C51F O1_22 170.1(12)
C49F C50F C51F C52F -1.5
C50F C51F C52F C53F 178.8
O1_22 C51F C52F C53F 6.2(11)
C50F C51F C52F C60F -0.2
O1_22 C51F C52F C60F -172.7(11)
C60F C52F C53F C54F -0.9
C51F C52F C53F C54F -179.8
C52F C53F C54F C58F -0.5
C52F C53F C54F C55F 178.8
C53F C54F C55F C56F -178.5
C58F C54F C55F C56F 0.8
C53F C54F C55F O1_26 9.1(13)
C58F C54F C55F O1_26 -171.5(13)
O1_26 C55F C56F C57F 169.2(15)
C54F C55F C56F C57F -2.0
C58F N11F C57F C56F 1.0
C58F N11F C57F C7E 176.9(5)
C55F C56F C57F N11F 1.1
C55F C56F C57F C7E -174.6(6)
O7E C7E C57F N11F 171.2(5)
N7E C7E C57F N11F -8.9(5)
O7E C7E C57F C56F -12.7(5)
N7E C7E C57F C56F 167.3(5)
C57F N11F C58F C59F 177.9
C57F N11F C58F C54F -2.3
C53F C54F C58F N11F -179.2
C55F C54F C58F N11F 1.4
C53F C54F C58F C59F 0.6
C55F C54F C58F C59F -178.7
N11F C58F C59F C60F -179.5
C54F C58F C59F C60F 0.6
N11F C58F C59F C61F -6.6(12)
C54F C58F C59F C61F 173.5(12)
C49F N10F C60F C59F 179.3
C49F N10F C60F C52F -1.2
C58F C59F C60F N10F 177.5
C61F C59F C60F N10F 4.4(11)
C58F C59F C60F C52F -1.9
C61F C59F C60F C52F -175.1(11)
C53F C52F C60F N10F -177.4
C51F C52F C60F N10F 1.6
C53F C52F C60F C59F 2.1
C51F C52F C60F C59F -178.9
C13G N1G C9G C10G 0.0
C13G N1G C9G N8E -174.2(15)
C4G N8E C9G N1G -20(2)
C4G N8E C9G C10G 165.4(15)
N1G C9G C10G C11G 0.0
N8E C9G C10G C11G 174.1(16)
N1G C9G C10G N2G 173.1(13)
N8E C9G C10G N2G -12.8(14)
O1G N2G C10G C11G -171.1(9)
O2G N2G C10G C11G 8.9(9)
O1G N2G C10G C9G 15.8(10)
O2G N2G C10G C9G -164.2(10)
C9G C10G C11G C12G 0.0
N2G C10G C11G C12G -173.2(12)
O4G N3G C12G C11G -178.5(10)
O3G N3G C12G C11G 1.5(10)
O4G N3G C12G C13G 6.9(10)
O3G N3G C12G C13G -173.1(10)
C10G C11G C12G N3G -174.6(11)
C10G C11G C12G C13G 0.0
N3G C12G C13G N1G 174.5(11)
C11G C12G C13G N1G 0.0
N3G C12G C13G N9E -8.6(14)
C11G C12G C13G N9E 176.9(15)
C9G N1G C13G C12G 0.0
C9G N1G C13G N9E -176.7(16)
C14G N9E C13G C12G -172.1(18)
C14G N9E C13G N1G 5(3)
C33G N4G C22G C23G -0.7
C33G N4G C22G C8E -166.5(16)
O8E C8E C22G N4G 180(2)
N10E C8E C22G N4G 0(3)
O8E C8E C22G C23G 13(3)
N10E C8E C22G C23G -167(2)
N4G C22G C23G C24G 2.0
C8E C22G C23G C24G 167.6(16)
C22G C23G C24G O1_30 168.3(13)
C22G C23G C24G C25G -1.5
C23G C24G C25G C26G 178.8
O1_30 C24G C25G C26G 7.8(11)
C23G C24G C25G C33G -0.1
O1_30 C24G C25G C33G -171.2(11)
C33G C25G C26G C27G -0.9
C24G C25G C26G C27G -179.8
C25G C26G C27G C31G -0.6
C25G C26G C27G C28G 178.8
C26G C27G C28G O1_34 3.1(11)
C31G C27G C28G O1_34 -177.4(11)
C26G C27G C28G C29G -178.6
C31G C27G C28G C29G 0.8
O1_34 C28G C29G C30G 176.0(14)
C27G C28G C29G C30G -1.9
C31G N5G C30G C29G 1.1
C31G N5G C30G C9E 177.3(13)
C28G C29G C30G N5G 1.0
C28G C29G C30G C9E -174.9(14)
O9E C9E C30G N5G -174(2)
O10E C9E C30G N5G 5(3)
O9E C9E C30G C29G 3(3)
O10E C9E C30G C29G -178.3(17)
C30G N5G C31G C32G 177.8
C30G N5G C31G C27G -2.2
C26G C27G C31G N5G -179.2
C28G C27G C31G N5G 1.3
C26G C27G C31G C32G 0.8
C28G C27G C31G C32G -178.7
N5G C31G C32G C33G -179.5
C27G C31G C32G C33G 0.5
N5G C31G C32G C34G -6.5(12)
C27G C31G C32G C34G 173.5(12)
C22G N4G C33G C32G 179.3
C22G N4G C33G C25G -1.1
C31G C32G C33G N4G 177.7
C34G C32G C33G N4G 4.9(12)
C31G C32G C33G C25G -1.9
C34G C32G C33G C25G -174.7(12)
C26G C25G C33G N4G -177.4
C24G C25G C33G N4G 1.5
C26G C25G C33G C32G 2.1
C24G C25G C33G C32G -178.9
O1I C1I N1I C10J -10(3)
C8J C1I N1I C10J 179.0(13)
O2I C2I N2I C19J -13(3)
C17J C2I N2I C19J 171.9(14)
O3I C3I N3I C28J -6(3)
C26J C3I N3I C28J 176.5(16)
O4I C4I N4I C32J -0.1(17)
C33J C4I N4I C32J 179.9(11)
O5I C5I N5I C39J 3(3)
C41J C5I N5I C39J 176.6(13)
C3I N3I C28J C29J 4(3)
C3I N3I C28J N5J -177.9(16)
C32J N5J C28J N3I -178.4(13)
C32J N5J C28J C29J 0.0
N3I C28J C29J C30J 178.2(15)
N5J C28J C29J C30J 0.0
C28J C29J C30J C31J 0.0
C29J C30J C31J C32J 0.0
C4I N4I C32J C31J -3.9(9)
C4I N4I C32J N5J 175.9(7)
C30J C31J C32J N4I 179.8(8)
C30J C31J C32J N5J 0.0
C28J N5J C32J N4I -179.8(7)
C28J N5J C32J C31J 0.0
O6I C6I N6I C47J 7(3)
C49J C6I N6I C47J -173.5(12)
O7I C7I N7I C1K -6(4)
C57J C7I N7I C1K 177.3(18)
O8I C8I N10I C17K 4(4)
C22K C8I N10I C17K -177.9(16)
O9I C9I O10I C10I -6(6)
C30K C9I O10I C10I 174.4(18)
C7I N7I C1K C6K -165(2)
C7I N7I C1K C2K 16(3)
N7I C1K C6K C5K -178.5(16)
C2K C1K C6K C5K 0.0
C1K C6K C5K C4K 0.0
C1K C6K C5K C8K -179.6(17)
C6K C5K C4K C3K 0.0
C8K C5K C4K C3K 179.6(17)
C6K C5K C4K N8I 175.3(16)
C8K C5K C4K N8I -5.2(19)
C9K N8I C4K C3K -104(2)
C9K N8I C4K C5K 81(2)
C5K C4K C3K C2K 0.0
N8I C4K C3K C2K -175.1(17)
C5K C4K C3K C7K 177.1(18)
N8I C4K C3K C7K 2(2)
C4K C3K C2K C1K 0.0
C7K C3K C2K C1K -176.9(19)
N7I C1K C2K C3K 178.5(16)
C6K C1K C2K C3K 0.0
C9J N2J C8J C7J -3.4(10)
C9J N2J C8J C1I 178.8(15)
O1I C1I C8J N2J -160.0(14)
N1I C1I C8J N2J 12.3(19)
O1I C1I C8J C7J 22(2)
N1I C1I C8J C7J -165.6(12)
N2J C8J C7J C6J 2.8
C1I C8J C7J C6J -179.5(11)
C8J C7J C6J O1_3 -178.1(12)
C8J C7J C6J C5J 1.4
O1_3 C6J C5J C9J 175.1(15)
C7J C6J C5J C9J -4.3(10)
O1_3 C6J C5J C4J -3.9(12)
C7J C6J C5J C4J 176.6
C9J C5J C4J C3J -1.3(10)
C6J C5J C4J C3J 177.7
C5J C4J C3J C2J -3.0
C4J C3J C2J C1J 1.6(10)
O1J N1J C1J C9J -122(2)
O2J N1J C1J C9J 58(2)
O1J N1J C1J C2J 65.8(15)
O2J N1J C1J C2J -114.2(15)
C3J C2J C1J C9J 4(2)
C3J C2J C1J N1J 177.5(13)
N1J C1J C9J C5J 179.3(18)
C2J C1J C9J C5J -9(3)
N1J C1J C9J N2J 3(3)
C2J C1J C9J N2J 175.2(16)
C4J C5J C9J C1J 7(2)
C6J C5J C9J C1J -171.6(16)
C4J C5J C9J N2J -177.1(12)
C6J C5J C9J N2J 4(2)
C8J N2J C9J C1J 175.8(13)
C8J N2J C9J C5J 0(2)
C13K N9I C14K C19K -97(2)
C13K N9I C14K C15K 85(2)
C15K C14K C19K C18K 0.0
N9I C14K C19K C18K -178.0(15)
C15K C14K C19K C21K 177.7(14)
N9I C14K C19K C21K -0.3(16)
C14K C19K C18K C17K 0.0
C21K C19K C18K C17K -177.7(14)
C8I N10I C17K C16K 6(3)
C8I N10I C17K C18K -172(2)
C19K C18K C17K N10I 177.5(14)
C19K C18K C17K C16K 0.0
N10I C17K C16K C15K -177.4(14)
C18K C17K C16K C15K 0.0
C17K C16K C15K C14K 0.0
C17K C16K C15K C20K 179.1(15)
C19K C14K C15K C16K 0.0
N9I C14K C15K C16K 178.0(15)
C19K C14K C15K C20K -179.0(16)
N9I C14K C15K C20K -1.0(18)
C18J N3J C17J C16J -2.8
C18J N3J C17J C2I -171.3(11)
O2I C2I C17J N3J -166.9(15)
N2I C2I C17J N3J 8.8(18)
O2I C2I C17J C16J 23(2)
N2I C2I C17J C16J -161.2(11)
N3J C17J C16J C15J 3.0
C2I C17J C16J C15J 172.6(10)
C17J C16J C15J O1_7 175.0(11)
C17J C16J C15J C14J 1.2
C16J C15J C14J C13J 176.6
O1_7 C15J C14J C13J 2.4(10)
C16J C15J C14J C18J -5.0
O1_7 C15J C14J C18J -179.3(10)
C18J C14J C13J C12J -0.6
C15J C14J C13J C12J 177.8
C14J C13J C12J C11J -3.0
C13J C12J C11J C10J 1.8
C12J C11J C10J N1I 162.7(12)
C12J C11J C10J C18J 2.9
C1I N1I C10J C11J 29(2)
C1I N1I C10J C18J -169.7(15)
C17J N3J C18J C14J -1.6
C17J N3J C18J C10J 177.1
C13J C14J C18J N3J -176.2
C15J C14J C18J N3J 5.4
C13J C14J C18J C10J 5.2
C15J C14J C18J C10J -173.3
C11J C10J C18J N3J 175.0
N1I C10J C18J N3J 11.9(10)
C11J C10J C18J C14J -6.3
N1I C10J C18J C14J -169.4(10)
C27J N4J C26J C3I -174.0(14)
C27J N4J C26J C25J -2.6
O3I C3I C26J N4J -162.0(18)
N3I C3I C26J N4J 15(2)
O3I C3I C26J C25J 26(3)
N3I C3I C26J C25J -156.9(14)
N4J C26J C25J C24J 2.9
C3I C26J C25J C24J 174.7(13)
C26J C25J C24J C23J 1.3
C26J C25J C24J O1_11 172.1(13)
C25J C24J C23J C22J 176.6
O1_11 C24J C23J C22J 3.7(10)
C25J C24J C23J C27J -5.1
O1_11 C24J C23J C27J -177.9(10)
C27J C23J C22J C21J -0.6
C24J C23J C22J C21J 177.7
C23J C22J C21J C20J -3.0
C22J C21J C20J C19J 1.8
C21J C20J C19J N2I 167.4(11)
C21J C20J C19J C27J 2.8
C2I N2I C19J C20J 24(2)
C2I N2I C19J C27J -170.8(14)
C26J N4J C27J C23J -1.7
C26J N4J C27J C19J 177.1
C22J C23J C27J N4J -176.1
C24J C23J C27J N4J 5.5
C22J C23J C27J C19J 5.1
C24J C23J C27J C19J -173.3
C20J C19J C27J N4J 174.9
N2I C19J C27J N4J 10.1(11)
C20J C19J C27J C23J -6.2
N2I C19J C27J C23J -171.1(11)
C40J N6J C33J C34J 2.9
C40J N6J C33J C4I -179.2(6)
O4I C4I C33J N6J -164.0(7)
N4I C4I C33J N6J 16.0(7)
O4I C4I C33J C34J 14.1(5)
N4I C4I C33J C34J -165.9(5)
N6J C33J C34J C35J -1.8
C4I C33J C34J C35J -179.9(6)
C33J C34J C35J O1_15 178.0
C33J C34J C35J C36J -2.0
O1_15 C35J C36J C40J -175.5
C34J C35J C36J C40J 4.5
O1_15 C35J C36J C37J 4.8
C34J C35J C36J C37J -175.2
C35J C36J C37J C38J -177.9
C40J C36J C37J C38J 2.4
C36J C37J C38J C39J -0.9
C5I N5I C39J N7J 168.7(15)
C5I N5I C39J C38J -4(2)
C40J N7J C39J N5I -173.6(9)
C40J N7J C39J C38J -0.6
C37J C38J C39J N5I 172.3(10)
C37J C38J C39J N7J -0.1
C39J N7J C40J N6J -177.2
C39J N7J C40J C36J 2.4
C33J N6J C40J N7J 179.4
C33J N6J C40J C36J -0.1
C35J C36J C40J N7J 177.0
C37J C36J C40J N7J -3.2
C35J C36J C40J N6J -3.5
C37J C36J C40J N6J 176.2
C48J N8J C41J C42J 2.8
C48J N8J C41J C5I 177.2(11)
O5I C5I C41J N8J -175.7(15)
N5I C5I C41J N8J 10.7(19)
O5I C5I C41J C42J -1(2)
N5I C5I C41J C42J -174.4(12)
N8J C41J C42J C43J -1.7
C5I C41J C42J C43J -176.2(11)
C41J C42J C43J O1_19 -172.7(11)
C41J C42J C43J C44J -2.1
O1_19 C43J C44J C48J 176.3(10)
C42J C43J C44J C48J 4.5
O1_19 C43J C44J C45J -3.4(10)
C42J C43J C44J C45J -175.2
C48J C44J C45J C46J 2.3
C43J C44J C45J C46J -177.9
C44J C45J C46J C47J -0.8
C48J N9J C47J N6I 179.8(9)
C48J N9J C47J C46J -0.7
C6I N6I C47J N9J 166.5(14)
C6I N6I C47J C46J -13(2)
C45J C46J C47J N9J -0.1
C45J C46J C47J N6I 179.4(10)
C47J N9J C48J N8J -177.1
C47J N9J C48J C44J 2.4
C41J N8J C48J N9J 179.4
C41J N8J C48J C44J -0.1
C43J C44J C48J N9J 177.0
C45J C44J C48J N9J -3.2
C43J C44J C48J N8J -3.5
C45J C44J C48J N8J 176.3
C60J N10J C49J C50J -0.6
C60J N10J C49J C6I 169.9(10)
O6I C6I C49J N10J -170.8(17)
N6I C6I C49J N10J 9.4(17)
O6I C6I C49J C50J 1(2)
N6I C6I C49J C50J -179.0(10)
N10J C49J C50J C51J 2.0
C6I C49J C50J C51J -169.0(9)
C49J C50J C51J O1_23 -179.0(9)
C49J C50J C51J C52J -1.5
C50J C51J C52J C53J 178.8
O1_23 C51J C52J C53J -3.7(9)
C50J C51J C52J C60J -0.1
O1_23 C51J C52J C60J 177.4(9)
C60J C52J C53J C54J -0.9
C51J C52J C53J C54J -179.8
C52J C53J C54J C58J -0.5
C52J C53J C54J C55J 178.9
C53J C54J C55J C56J -178.6
C58J C54J C55J C56J 0.8
C53J C54J C55J O1_27 -7.4(9)
C58J C54J C55J O1_27 172.0(9)
O1_27 C55J C56J C57J -171.6(10)
C54J C55J C56J C57J -2.0
C58J N11J C57J C56J 1.0
C58J N11J C57J C7I -168.3(11)
C55J C56J C57J N11J 1.1
C55J C56J C57J C7I 169.6(12)
N7I C7I C57J N11J 10(3)
O7I C7I C57J N11J -166.7(14)
N7I C7I C57J C56J -159.8(17)
O7I C7I C57J C56J 24(2)
C57J N11J C58J C59J 177.8
C57J N11J C58J C54J -2.3
C53J C54J C58J N11J -179.2
C55J C54J C58J N11J 1.4
C53J C54J C58J C59J 0.7
C55J C54J C58J C59J -178.7
N11J C58J C59J C60J -179.6
C54J C58J C59J C60J 0.5
N11J C58J C59J C61J 6.4(10)
C54J C58J C59J C61J -173.5(10)
C49J N10J C60J C59J 179.3
C49J N10J C60J C52J -1.2
C58J C59J C60J N10J 177.6
C61J C59J C60J N10J -8.2(10)
C58J C59J C60J C52J -1.9
C61J C59J C60J C52J 172.3(10)
C53J C52J C60J N10J -177.4
C51J C52J C60J N10J 1.6
C53J C52J C60J C59J 2.1
C51J C52J C60J C59J -179.0
C13K N1K C9K C10K 0.0
C13K N1K C9K N8I -173(2)
C4K N8I C9K N1K -18(3)
C4K N8I C9K C10K 169.1(19)
N1K C9K C10K C11K 0.0
N8I C9K C10K C11K 173.2(19)
N1K C9K C10K N2K 175.4(19)
N8I C9K C10K N2K -11(2)
C9K C10K C11K C12K 0.0
N2K C10K C11K C12K -175.9(17)
C10K C11K C12K C13K 0.0
C10K C11K C12K N3K 178.7(19)
C14K N9I C13K C12K -177.3(16)
C14K N9I C13K N1K -1(3)
C11K C12K C13K N9I 176.6(18)
N3K C12K C13K N9I -2(2)
C11K C12K C13K N1K 0.0
N3K C12K C13K N1K -178.7(19)
C9K N1K C13K N9I -176.9(17)
C9K N1K C13K C12K 0.0
C33K N4K C22K C23K -0.6
C33K N4K C22K C8I -179.1(12)
O8I C8I C22K N4K 175.9(17)
N10I C8I C22K N4K -2(2)
O8I C8I C22K C23K -3(3)
N10I C8I C22K C23K 179.2(14)
N4K C22K C23K C24K 1.9
C8I C22K C23K C24K -179.5(12)
C22K C23K C24K O1_31 166.2(11)
C22K C23K C24K C25K -1.4
C23K C24K C25K C26K 178.8
O1_31 C24K C25K C26K 9.6(10)
C23K C24K C25K C33K -0.2
O1_31 C24K C25K C33K -169.3(10)
C33K C25K C26K C27K -0.9
C24K C25K C26K C27K -179.8
C25K C26K C27K C31K -0.5
C25K C26K C27K C28K 178.8
C26K C27K C28K C29K -178.6
C31K C27K C28K C29K 0.8
C26K C27K C28K O1_35 7.0(11)
C31K C27K C28K O1_35 -173.7(11)
O1_35 C28K C29K C30K 171.6(13)
C27K C28K C29K C30K -2.0
C31K N5K C30K C29K 1.0
C31K N5K C30K C9I 177.3(16)
C28K C29K C30K N5K 1.1
C28K C29K C30K C9I -175.0(17)
O9I C9I C30K N5K -180(3)
O10I C9I C30K N5K 0(3)
O9I C9I C30K C29K -3(4)
O10I C9I C30K C29K 176.3(19)
C30K N5K C31K C32K 177.8
C30K N5K C31K C27K -2.3
C26K C27K C31K N5K -179.2
C28K C27K C31K N5K 1.4
C26K C27K C31K C32K 0.7
C28K C27K C31K C32K -178.7
N5K C31K C32K C33K -179.5
C27K C31K C32K C33K 0.5
N5K C31K C32K C34K -3.9(10)
C27K C31K C32K C34K 176.2(10)
C22K N4K C33K C32K 179.3
C22K N4K C33K C25K -1.2
C31K C32K C33K N4K 177.6
C34K C32K C33K N4K 2.0(11)
C31K C32K C33K C25K -1.9
C34K C32K C33K C25K -177.5(11)
C26K C25K C33K N4K -177.4
C24K C25K C33K N4K 1.6
C26K C25K C33K C32K 2.1
C24K C25K C33K C32K -179.0
C11K C10K N2K O1K 177(2)
C9K C10K N2K O1K 2(3)
C11K C10K N2K O2K 11(3)
C9K C10K N2K O2K -165(2)
C11K C12K N3K O4K 175(2)
C13K C12K N3K O4K -6(3)
C11K C12K N3K O3K 9(3)
C13K C12K N3K O3K -172.1(17)
O1M C1M N1M C10N 0(3)
C8N C1M N1M C10N -174.4(14)
O2M C2M N2M C19N -12(5)
C17N C2M N2M C19N -175.4(18)
C9N N2N C8N C7N -2.7
C9N N2N C8N C1M -171.9(12)
O1M C1M C8N N2N -165.8(15)
N1M C1M C8N N2N 9(2)
O1M C1M C8N C7N 24(2)
N1M C1M C8N C7N -160.3(12)
N2N C8N C7N C6N 2.9
C1M C8N C7N C6N 171.3(12)
C8N C7N C6N O1_4 163.4(19)
C8N C7N C6N C5N 1.2
O1_4 C6N C5N C4N 12.2(17)
C7N C6N C5N C4N 176.6
O1_4 C6N C5N C9N -169.4(17)
C7N C6N C5N C9N -4.9
C9N C5N C4N C3N -0.7
C6N C5N C4N C3N 177.8
C5N C4N C3N C2N -2.9
C4N C3N C2N C1N 1.8
C3N C2N C1N N1N 180.0
C3N C2N C1N C9N 2.8
C8N N2N C9N C5N -1.6
C8N N2N C9N C1N 177.0
C4N C5N C9N N2N -176.1
C6N C5N C9N N2N 5.4
C4N C5N C9N C1N 5.2
C6N C5N C9N C1N -173.3
C2N C1N C9N N2N 175.0
N1N C1N C9N N2N -1.0(15)
C2N C1N C9N C5N -6.3
N1N C1N C9N C5N 177.9(11)
O3M C3M N3M C28N -2(4)
C26N C3M N3M C28N 179.3(14)
O4M C4M N4M C32N -10(3)
C33N C4M N4M C32N 177.0(13)
O5M C5M N5M C39N -2(4)
C41N C5M N5M C39N 175.1(17)
C32N N5N C28N C29N 0.0
C32N N5N C28N N3M -177.4(11)
C3M N3M C28N C29N 5(2)
C3M N3M C28N N5N -177.6(16)
N5N C28N C29N C30N 0.0
N3M C28N C29N C30N 176.9(14)
C28N C29N C30N C31N 0.0
C29N C30N C31N C32N 0.0
C4M N4M C32N C31N -9(2)
C4M N4M C32N N5N 173.0(15)
C30N C31N C32N N4M -177.8(13)
C30N C31N C32N N5N 0.0
C28N N5N C32N N4M 178.1(11)
C28N N5N C32N C31N 0.0
O6M C6M N6M C47N -11(5)
C49N C6M N6M C47N 169.5(19)
O7M C7M N7M C1O 5(5)
C57N C7M N7M C1O 177.2(14)
O8M C8M N10M C17O 3(3)
C22O C8M N10M C17O -178.8(12)
O9M C9M O10M C10M 3(4)
C30O C9M O10M C10M -174.3(16)
C7M N7M C1O C6O 7(3)
C7M N7M C1O C2O -175.9(19)
C2O C1O C6O C5O 0.0
N7M C1O C6O C5O 176.8(13)
C1O C6O C5O C4O 0.0
C1O C6O C5O C8O -175.6(16)
C6O C5O C4O C3O 0.0
C8O C5O C4O C3O 175.9(15)
C6O C5O C4O N8M -172.3(15)
C8O C5O C4O N8M 3.5(17)
C9O N8M C4O C3O 86.8(17)
C9O N8M C4O C5O -100.3(18)
C5O C4O C3O C2O 0.0
N8M C4O C3O C2O 173.6(12)
C5O C4O C3O C7O 179.5(16)
N8M C4O C3O C7O -6.9(17)
C4O C3O C2O C1O 0.0
C7O C3O C2O C1O -179.6(14)
C6O C1O C2O C3O 0.0
N7M C1O C2O C3O -176.7(13)
C2N C1N N1N O2N 38.6(8)
C9N C1N N1N O2N -145.0(9)
C2N C1N N1N O1N -141.4(8)
C9N C1N N1N O1N 35.0(9)
C13O N9M C14O C15O -85.9(14)
C13O N9M C14O C19O 97.4(14)
C19O C14O C15O C16O 0.0
N9M C14O C15O C16O -176.7(12)
C19O C14O C15O C21O -178.8(13)
N9M C14O C15O C21O 4.5(14)
C14O C15O C16O C17O 0.0
C21O C15O C16O C17O 178.8(13)
C15O C16O C17O C18O 0.0
C15O C16O C17O N10M 174.8(12)
C8M N10M C17O C16O -172.6(15)
C8M N10M C17O C18O 2(2)
C16O C17O C18O C19O 0.0
N10M C17O C18O C19O -174.1(13)
C17O C18O C19O C14O 0.0
C17O C18O C19O C20O -177.0(12)
C15O C14O C19O C18O 0.0
N9M C14O C19O C18O 176.7(12)
C15O C14O C19O C20O 176.8(13)
N9M C14O C19O C20O -6.4(14)
C18N N3N C17N C16N -2.6
C18N N3N C17N C2M -164.6(14)
O2M C2M C17N N3N -165.2(18)
N2M C2M C17N N3N -1(3)
O2M C2M C17N C16N 31(3)
N2M C2M C17N C16N -165.3(18)
N3N C17N C16N C15N 2.8
C2M C17N C16N C15N 165.8(13)
C17N C16N C15N O1_8 163.1(13)
C17N C16N C15N C14N 1.2
O1_8 C15N C14N C13N 11.1(11)
C16N C15N C14N C13N 176.6
O1_8 C15N C14N C18N -170.5(11)
C16N C15N C14N C18N -5.0
C18N C14N C13N C12N -0.6
C15N C14N C13N C12N 177.8
C14N C13N C12N C11N -3.0
C13N C12N C11N C10N 1.8
C1M N1M C10N C11N 20(2)
C1M N1M C10N C18N 177.7(15)
C12N C11N C10N N1M 158.5(13)
C12N C11N C10N C18N 2.8
C17N N3N C18N C14N -1.7
C17N N3N C18N C10N 177.0
C13N C14N C18N N3N -176.1
C15N C14N C18N N3N 5.4
C13N C14N C18N C10N 5.2
C15N C14N C18N C10N -173.3
N1M C10N C18N N3N 14.0(10)
C11N C10N C18N N3N 175.0
N1M C10N C18N C14N -167.3(10)
C11N C10N C18N C14N -6.3
C27N N4N C26N C25N -2.7
C27N N4N C26N C3M -174.9(13)
O3M C3M C26N N4N -164.5(14)
N3M C3M C26N N4N 15(2)
O3M C3M C26N C25N 23(2)
N3M C3M C26N C25N -158.1(15)
N4N C26N C25N C24N 2.9
C3M C26N C25N C24N 175.1(13)
C26N C25N C24N O1_12 169(2)
C26N C25N C24N C23N 1.2
C25N C24N C23N C22N 176.6
O1_12 C24N C23N C22N 7.4(17)
C25N C24N C23N C27N -5.0
O1_12 C24N C23N C27N -174.3(17)
C27N C23N C22N C21N -0.6
C24N C23N C22N C21N 177.7
C23N C22N C21N C20N -3.0
C22N C21N C20N C19N 1.8
C2M N2M C19N C20N 19(3)
C2M N2M C19N C27N -174(2)
C21N C20N C19N N2M 169.6(14)
C21N C20N C19N C27N 2.8
C26N N4N C27N C23N -1.6
C26N N4N C27N C19N 177.0
C22N C23N C27N N4N -176.2
C24N C23N C27N N4N 5.4
C22N C23N C27N C19N 5.2
C24N C23N C27N C19N -173.2
N2M C19N C27N N4N 7.6(13)
C20N C19N C27N N4N 175.0
N2M C19N C27N C23N -173.7(13)
C20N C19N C27N C23N -6.3
C40N N6N C33N C34N 2.8
C40N N6N C33N C4M -179.2(10)
O4M C4M C33N N6N -159.5(14)
N4M C4M C33N N6N 13.5(19)
O4M C4M C33N C34N 19(2)
N4M C4M C33N C34N -168.4(13)
N6N C33N C34N C35N -1.8
C4M C33N C34N C35N -179.7(10)
C33N C34N C35N O1_16 -167.8(14)
C33N C34N C35N C36N -2.0
O1_16 C35N C36N C40N 172.4(12)
C34N C35N C36N C40N 4.5
O1_16 C35N C36N C37N -7.2(12)
C34N C35N C36N C37N -175.2
C35N C36N C37N C38N -177.9
C40N C36N C37N C38N 2.5
C36N C37N C38N C39N -1.0
C40N N7N C39N N5M -177.2(12)
C40N N7N C39N C38N -0.7
C5M N5M C39N N7N 173(2)
C5M N5M C39N C38N -3(3)
C37N C38N C39N N7N 0.1
C37N C38N C39N N5M 176.3(12)
C39N N7N C40N N6N -177.1
C39N N7N C40N C36N 2.5
C33N N6N C40N N7N 179.5
C33N N6N C40N C36N -0.1
C35N C36N C40N N7N 177.0
C37N C36N C40N N7N -3.3
C35N C36N C40N N6N -3.5
C37N C36N C40N N6N 176.2
C48N N8N C41N C42N 2.8
C48N N8N C41N C5M 178.0(12)
O5M C5M C41N N8N -170.9(17)
N5M C5M C41N N8N 13(2)
O5M C5M C41N C42N 4(3)
N5M C5M C41N C42N -172.1(14)
N8N C41N C42N C43N -1.7
C5M C41N C42N C43N -176.4(13)
C41N C42N C43N O1_20 -175.4(16)
C41N C42N C43N C44N -2.1
C42N C43N C44N C48N 4.6
O1_20 C43N C44N C48N 176.8(19)
C42N C43N C44N C45N -175.2
O1_20 C43N C44N C45N -3.0(19)
C43N C44N C45N C46N -177.9
C48N C44N C45N C46N 2.3
C44N C45N C46N C47N -0.9
C6M N6M C47N N9N -175(3)
C6M N6M C47N C46N 13(3)
C48N N9N C47N N6M -172.1(12)
C48N N9N C47N C46N -0.6
C45N C46N C47N N6M 171.1(13)
C45N C46N C47N N9N -0.1
C47N N9N C48N N8N -177.1
C47N N9N C48N C44N 2.4
C41N N8N C48N N9N 179.4
C41N N8N C48N C44N -0.1
C43N C44N C48N N9N 177.0
C45N C44N C48N N9N -3.2
C43N C44N C48N N8N -3.5
C45N C44N C48N N8N 176.3
C60N N10N C49N C50N -0.7
C60N N10N C49N C6M 178.5(12)
O6M C6M C49N N10N -175.1(19)
N6M C6M C49N N10N 4(3)
O6M C6M C49N C50N 4(3)
N6M C6M C49N C50N -177.0(17)
N10N C49N C50N C51N 2.0
C6M C49N C50N C51N -177.0(14)
C49N C50N C51N O1_24 179.9(13)
C49N C50N C51N C52N -1.5
O1_24 C51N C52N C53N -2.5(12)
C50N C51N C52N C53N 178.8
O1_24 C51N C52N C60N 178.6(12)
C50N C51N C52N C60N -0.1
C60N C52N C53N C54N -1.0
C51N C52N C53N C54N -179.8
C52N C53N C54N C58N -0.4
C52N C53N C54N C55N 178.9
C53N C54N C55N C56N -178.6
C58N C54N C55N C56N 0.8
C53N C54N C55N O1_28 1.8(13)
C58N C54N C55N O1_28 -178.8(13)
O1_28 C55N C56N C57N 177.6(16)
C54N C55N C56N C57N -1.9
C58N N11N C57N C56N 1.1
C58N N11N C57N C7M 176.5(11)
C55N C56N C57N N11N 1.0
C55N C56N C57N C7M -174.0(12)
N7M C7M C57N N11N 15(2)
O7M C7M C57N N11N -170.3(15)
N7M C7M C57N C56N -169.0(14)
O7M C7M C57N C56N 5(2)
C57N N11N C58N C59N 177.8
C57N N11N C58N C54N -2.3
C53N C54N C58N N11N -179.2
C55N C54N C58N N11N 1.4
C53N C54N C58N C59N 0.7
C55N C54N C58N C59N -178.7
N11N C58N C59N C60N -179.6
C54N C58N C59N C60N 0.5
N11N C58N C59N C61N 6.2(12)
C54N C58N C59N C61N -173.7(12)
C49N N10N C60N C59N 179.4
C49N N10N C60N C52N -1.2
C58N C59N C60N N10N 177.6
C61N C59N C60N N10N -7.8(11)
C58N C59N C60N C52N -1.9
C61N C59N C60N C52N 172.7(11)
C53N C52N C60N N10N -177.3
C51N C52N C60N N10N 1.6
C53N C52N C60N C59N 2.1
C51N C52N C60N C59N -179.0
C4O N8M C9O C10O 172.1(13)
C4O N8M C9O N1O -8(2)
C13O N1O C9O N8M 179.8(14)
C13O N1O C9O C10O 0.0
N8M C9O C10O C11O -179.8(14)
N1O C9O C10O C11O 0.0
N8M C9O C10O N2O 6.1(15)
N1O C9O C10O N2O -174.1(13)
O2O N2O C10O C9O -11(2)
O1O N2O C10O C9O 173.5(12)
O2O N2O C10O C11O 174.7(13)
O1O N2O C10O C11O -0.9(18)
C9O C10O C11O C12O 0.0
N2O C10O C11O C12O 174.6(12)
C10O C11O C12O C13O 0.0
C10O C11O C12O N3O 178.2(12)
O4O N3O C12O C13O -6(2)
O3O N3O C12O C13O 179.3(12)
O4O N3O C12O C11O 175.8(14)
O3O N3O C12O C11O 1.1(19)
C14O N9M C13O C12O 170.1(11)
C14O N9M C13O N1O -10.5(17)
C11O C12O C13O N9M 179.4(12)
N3O C12O C13O N9M 1.3(14)
C11O C12O C13O N1O 0.0
N3O C12O C13O N1O -178.1(13)
C9O N1O C13O N9M -179.4(12)
C9O N1O C13O C12O 0.0
C33O N4O C22O C23O -0.6
C33O N4O C22O C8M 172.2(9)
O8M C8M C22O N4O 178.7(13)
N10M C8M C22O N4O 0.5(17)
O8M C8M C22O C23O -8(2)
N10M C8M C22O C23O 173.9(11)
N4O C22O C23O C24O 1.9
C8M C22O C23O C24O -170.8(9)
C22O C23O C24O O1_32 -177.6(10)
C22O C23O C24O C25O -1.4
C23O C24O C25O C26O 178.8
O1_32 C24O C25O C26O -4.9(9)
C23O C24O C25O C33O -0.2
O1_32 C24O C25O C33O 176.2(9)
C33O C25O C26O C27O -0.9
C24O C25O C26O C27O -179.8
C25O C26O C27O C31O -0.5
C25O C26O C27O C28O 178.8
C26O C27O C28O O1_36 1.1(10)
C31O C27O C28O O1_36 -179.5(10)
C26O C27O C28O C29O -178.6
C31O C27O C28O C29O 0.8
O1_36 C28O C29O C30O 178.5(12)
C27O C28O C29O C30O -1.9
C31O N5O C30O C29O 1.1
C31O N5O C30O C9M -171.8(11)
C28O C29O C30O N5O 1.1
C28O C29O C30O C9M 173.7(11)
O9M C9M C30O N5O 173.8(15)
O10M C9M C30O N5O -9(2)
O9M C9M C30O C29O 0(2)
O10M C9M C30O C29O 178.2(15)
C30O N5O C31O C32O 177.8
C30O N5O C31O C27O -2.3
C26O C27O C31O N5O -179.2
C28O C27O C31O N5O 1.4
C26O C27O C31O C32O 0.7
C28O C27O C31O C32O -178.7
N5O C31O C32O C33O -179.6
C27O C31O C32O C33O 0.5
N5O C31O C32O C34O 0.8(10)
C27O C31O C32O C34O -179.1(10)
C22O N4O C33O C32O 179.3
C22O N4O C33O C25O -1.2
C31O C32O C33O N4O 177.6
C34O C32O C33O N4O -2.8(11)
C31O C32O C33O C25O -1.9
C34O C32O C33O C25O 177.7(11)
C26O C25O C33O N4O -177.4
C24O C25O C33O N4O 1.6
C26O C25O C33O C32O 2.0
C24O C25O C33O C32O -179.0
C7N C6N O1_4 C1_4 21(4)
C5N C6N O1_4 C1_4 -176(3)
C6N O1_4 C1_4 C2_4 174(2)
O1_4 C1_4 C2_4 C4_4 -171(3)
O1_4 C1_4 C2_4 C3_4 68(3)
C16N C15N O1_8 C1_8 0(2)
C14N C15N O1_8 C1_8 163.2(15)
C15N O1_8 C1_8 C2_8 -176.4(15)
O1_8 C1_8 C2_8 C4_8 -174.3(18)
O1_8 C1_8 C2_8 C3_8 61(3)
C25N C24N O1_12 C1_12 18(4)
C23N C24N O1_12 C1_12 -174(2)
C24N O1_12 C1_12 C2_12 179(2)
O1_12 C1_12 C2_12 C4_12 180(3)
O1_12 C1_12 C2_12 C3_12 41(4)
C34N C35N O1_16 C1_16 -11(3)
C36N C35N O1_16 C1_16 -177.2(19)
C35N O1_16 C1_16 C2_16 -169.6(17)
O1_16 C1_16 C2_16 C3_16 -173(2)
O1_16 C1_16 C2_16 C4_16 67(3)
C42N C43N O1_20 C1_20 32(4)
C44N C43N O1_20 C1_20 -141(3)
C43N O1_20 C1_20 C2_20 141(3)
O1_20 C1_20 C2_20 C4_20 -60(5)
O1_20 C1_20 C2_20 C3_20 179(4)
C50N C51N O1_24 C1_24 11(3)
C52N C51N O1_24 C1_24 -167.6(18)
C51N O1_24 C1_24 C2_24 158.0(18)
O1_24 C1_24 C2_24 C3_24 -67(3)
O1_24 C1_24 C2_24 C4_24 172(2)
C56N C55N O1_28 C1_28 -5(3)
C54N C55N O1_28 C1_28 175(2)
C55N O1_28 C1_28 C2_28 160(2)
O1_28 C1_28 C2_28 C3_28 67(3)
O1_28 C1_28 C2_28 C4_28 -174(3)
C23O C24O O1_32 C1_32 -1.6(17)
C25O C24O O1_32 C1_32 -177.9(11)
C24O O1_32 C1_32 C2_32 165.4(13)
O1_32 C1_32 C2_32 C4_32 49(2)
O1_32 C1_32 C2_32 C3_32 -179.9(16)
C29O C28O O1_36 C1_36 -6(2)
C27O C28O O1_36 C1_36 174.4(15)
C28O O1_36 C1_36 C2_36 175.0(14)
O1_36 C1_36 C2_36 C3_36 -83(2)
O1_36 C1_36 C2_36 C4_36 158(2)
C7B C6B O1_1 C1_1 4(2)
C5B C6B O1_1 C1_1 166.3(17)
C6B O1_1 C1_1 C2_1 -165.6(17)
O1_1 C1_1 C2_1 C3_1 -176(2)
O1_1 C1_1 C2_1 C4_1 -52(3)
C7F C6F O1_2 C1_2 9(6)
C5F C6F O1_2 C1_2 168(5)
C6F O1_2 C1_2 C2_2 -175(3)
O1_2 C1_2 C2_2 C4_2 -57(6)
O1_2 C1_2 C2_2 C3_2 57(6)
C7J C6J O1_3 C1_3 0(2)
C5J C6J O1_3 C1_3 -179.5(13)
C6J O1_3 C1_3 C2_3 156.9(15)
O1_3 C1_3 C2_3 C3_3 64(2)
O1_3 C1_3 C2_3 C4_3 -172.3(17)
C16B C15B O1_5 C1_5 -8(2)
C14B C15B O1_5 C1_5 174.8(14)
C15B O1_5 C1_5 C2_5 79(3)
O1_5 C1_5 C2_5 C3_5 180(2)
O1_5 C1_5 C2_5 C4_5 59(3)
C16F C15F O1_6 C1_6 16(3)
C14F C15F O1_6 C1_6 -168.0(18)
C15F O1_6 C1_6 C2_6 169.3(19)
O1_6 C1_6 C2_6 C3_6 -65(2)
O1_6 C1_6 C2_6 C4_6 178(2)
C16J C15J O1_7 C1_7 9.4(16)
C14J C15J O1_7 C1_7 -176.6(10)
C15J O1_7 C1_7 C2_7 -80.2(18)
O1_7 C1_7 C2_7 C3_7 174.9(15)
O1_7 C1_7 C2_7 C4_7 -58(2)
C25B C24B O1_9 C1_9 8(3)
C23B C24B O1_9 C1_9 178.7(18)
C24B O1_9 C1_9 C2_9 174.9(19)
O1_9 C1_9 C2_9 C4_9 -173(2)
O1_9 C1_9 C2_9 C3_9 65(3)
C25F C24F O1_10 C1_10 9(4)
C23F C24F O1_10 C1_10 -176(3)
C25J C24J O1_11 C1_11 11(2)
C23J C24J O1_11 C1_11 -177.3(13)
C24J O1_11 C1_11 C2_11 -179.1(14)
O1_11 C1_11 C2_11 C4_11 156(2)
O1_11 C1_11 C2_11 C3_11 -72(2)
C34B C35B O1_13 C1_13 -1(3)
C36B C35B O1_13 C1_13 -164.2(18)
C35B O1_13 C1_13 C2_13 -173(2)
O1_13 C1_13 C2_13 C3_13 62(3)
O1_13 C1_13 C2_13 C4_13 -174(3)
C34F C35F O1_14 C1_14 -1(3)
C36F C35F O1_14 C1_14 -176.4(18)
C35F O1_14 C1_14 C2_14 -179.5(18)
O1_14 C1_14 C2_14 C4_14 -71(2)
O1_14 C1_14 C2_14 C3_14 171(2)
C34J C35J O1_15 C1_15 -36(3)
C36J C35J O1_15 C1_15 144(3)
C35J O1_15 C1_15 C2_15 167(3)
O1_15 C1_15 C2_15 C3_15 -176(5)
O1_15 C1_15 C2_15 C4_15 -36(6)
C42B C43B O1_17 C1_17 -19(2)
C44B C43B O1_17 C1_17 179.8(16)
C43B O1_17 C1_17 C2_17 -168.2(18)
O1_17 C1_17 C2_17 C3_17 6(5)
O1_17 C1_17 C2_17 C4_17 -173(2)
C42F C43F O1_18 C1_18 1(3)
C44F C43F O1_18 C1_18 172.9(18)
C43F O1_18 C1_18 C2_18 -166.7(18)
O1_18 C1_18 C2_18 C3_18 67(3)
O1_18 C1_18 C2_18 C4_18 -57(3)
C42J C43J O1_19 C1_19 -9.1(18)
C44J C43J O1_19 C1_19 179.9(11)
C43J O1_19 C1_19 C2_19 -169.0(13)
O1_19 C1_19 C2_19 C3_19 -47(2)
O1_19 C1_19 C2_19 C4_19 -172.6(15)
C50B C51B O1_21 C1_21 10(2)
C52B C51B O1_21 C1_21 -176.2(13)
C51B O1_21 C1_21 C2_21 172.0(18)
O1_21 C1_21 C2_21 C3_21 41(3)
O1_21 C1_21 C2_21 C4_21 170.0(19)
C50F C51F O1_22 C1_22 -7(2)
C52F C51F O1_22 C1_22 165.1(13)
C51F O1_22 C1_22 C2_22 -167.3(16)
O1_22 C1_22 C2_22 C3_22 64(2)
O1_22 C1_22 C2_22 C4_22 -169(2)
C50J C51J O1_23 C1_23 0.0(17)
C52J C51J O1_23 C1_23 -177.5(12)
C51J O1_23 C1_23 C2_23 -168.6(14)
O1_23 C1_23 C2_23 C4_23 -57(2)
O1_23 C1_23 C2_23 C3_23 -175.8(16)
C56B C55B O1_25 C1_25 3(2)
C54B C55B O1_25 C1_25 177.6(15)
C55B O1_25 C1_25 C2_25 -168.8(17)
O1_25 C1_25 C2_25 C3_25 -57(3)
O1_25 C1_25 C2_25 C4_25 179.0(18)
C56F C55F O1_26 C1_26 14(3)
C54F C55F O1_26 C1_26 -174(2)
C55F O1_26 C1_26 C2_26 169(2)
O1_26 C1_26 C2_26 C3_26 -58(4)
O1_26 C1_26 C2_26 C4_26 -177(3)
C56J C55J O1_27 C1_27 -1.4(17)
C54J C55J O1_27 C1_27 -171.7(12)
C55J O1_27 C1_27 C2_27 176.0(14)
O1_27 C1_27 C2_27 C4_27 51(2)
O1_27 C1_27 C2_27 C3_27 173.1(16)
C23C C24C O1_29 C1_29 4.5(19)
C25C C24C O1_29 C1_29 -178.2(13)
C24C O1_29 C1_29 C2_29 165.4(15)
O1_29 C1_29 C2_29 C4_29 63(2)
O1_29 C1_29 C2_29 C3_29 -179.0(18)
C23G C24G O1_30 C1_30 18(2)
C25G C24G O1_30 C1_30 -171.3(15)
C24G O1_30 C1_30 C2_30 -163.2(17)
O1_30 C1_30 C2_30 C3_30 -65(3)
O1_30 C1_30 C2_30 C4_30 173(2)
C23K C24K O1_31 C1_31 6.3(18)
C25K C24K O1_31 C1_31 174.7(12)
C24K O1_31 C1_31 C2_31 179.6(15)
O1_31 C1_31 C2_31 C4_31 -52(2)
O1_31 C1_31 C2_31 C3_31 -178.0(18)
C29C C28C O1_33 C1_33 8(2)
C27C C28C O1_33 C1_33 -168.6(16)
C28C O1_33 C1_33 C2_33 -176.1(17)
O1_33 C1_33 C2_33 C3_33 -67(3)
O1_33 C1_33 C2_33 C4_33 174(2)
C29G C28G O1_34 C1_34 -6(3)
C27G C28G O1_34 C1_34 172.6(18)
C28G O1_34 C1_34 C2_34 -162(2)
O1_34 C1_34 C2_34 C3_34 -15(4)
O1_34 C1_34 C2_34 C4_34 -150(3)
C29K C28K O1_35 C1_35 -1(2)
C27K C28K O1_35 C1_35 172.5(15)
C28K O1_35 C1_35 C2_35 -178(2)
O1_35 C1_35 C2_35 C4_35 30(4)
O1_35 C1_35 C2_35 C3_35 171(3)
